data_7715331
loop_
_publ_author_name
'Egger, Charlotte'
'Gu&#xe9;n&#xe9;e, Laure'
'Deorukhkar, Neel'
'Piguet, Claude'

_publ_section_title
;
 Programming heterometallic 4f-4f' helicates under thermodynamic control:
 the circle is complete.
;
_journal_issue 13
_journal_name_full 'Dalton transactions (Cambridge, England : 2003)'
_journal_page_first 6050
_journal_page_last 6062
_journal_paper_doi 10.1039/d4dt00610k
_journal_volume 53
_journal_year 2024
_chemical_formula_moiety 'C165 H150 La2 N36 O3 Zn, 8(C F3 O3 S), 7.25(C2 H3 N)'
_chemical_formula_sum 'C187.75 H171.75 F24 La2 N43.25 O27 S8 Zn'
_chemical_formula_weight 4521.59
_space_group_crystal_system monoclinic
_space_group_IT_number 15
_space_group_name_Hall '-I 2ya'
_space_group_name_H-M_alt 'I 1 2/a 1'
_atom_sites_solution_hydrogens geom
_atom_sites_solution_primary dual
_atom_sites_solution_secondary difmap
_audit_creation_date 2022-08-26
_audit_creation_method
;
Olex2 1.3
(compiled 2020.11.12 svn.r5f609507 for OlexSys, GUI svn.r6408)
;
_audit_update_record
;
2023-12-20 deposited with the CCDC.	2024-03-01 downloaded from the CCDC.
;
_cell_angle_alpha 90
_cell_angle_beta 104.6438(5)
_cell_angle_gamma 90
_cell_formula_units_Z 8
_cell_length_a 27.68761(13)
_cell_length_b 50.6972(3)
_cell_length_c 30.80194(17)
_cell_measurement_reflns_used 112671
_cell_measurement_temperature 99.99(10)
_cell_measurement_theta_max 72.7390
_cell_measurement_theta_min 2.5880
_cell_volume 41831.7(4)
_computing_cell_refinement 'CrysAlisPro 1.171.41.89a (Rigaku OD, 2020)'
_computing_data_collection 'CrysAlisPro 1.171.41.89a (Rigaku OD, 2020)'
_computing_data_reduction 'CrysAlisPro 1.171.41.89a (Rigaku OD, 2020)'
_computing_molecular_graphics 'Olex2 1.3 (Dolomanov et al., 2009)'
_computing_publication_material 'Olex2 1.3 (Dolomanov et al., 2009)'
_computing_structure_refinement 'SHELXL 2018/3 (Sheldrick, 2015)'
_computing_structure_solution 'SHELXT 2018/3 (Sheldrick, 2015)'
_diffrn_ambient_environment N~2~
_diffrn_ambient_temperature 99.99(10)
_diffrn_detector 'Hybrid Pixel Array Detector'
_diffrn_detector_area_resol_mean 10.0000
_diffrn_detector_type 'HyPix-Arc 150'
_diffrn_measured_fraction_theta_full 0.998
_diffrn_measured_fraction_theta_max 0.985
_diffrn_measurement_details
;
List of Runs (angles in degrees, time in seconds):

  # Type    Start    End  Width  t~exp~   \w     \q     \k     \f   Frames
#--------------------------------------------------------------------------
  1  \w   -102.00 -75.00   0.50    2.00    --  -57.32 -15.00-180.00   54
  2  \w    -97.00 -21.00   0.50    2.00    --  -57.32   0.00 -90.00  152
  3  \w    -79.00 -35.00   0.50    2.00    --  -57.32 125.00  90.00   88
  4  \w    -63.00 -37.00   0.50    2.00    --  -57.32   0.00-150.00   52
  5  \w    -66.00 -39.00   0.50    2.00    --  -57.32 -15.00-180.00   54
  6  \w     21.00  71.00   0.50    2.00    --   60.51 -94.00-150.00  100
  7  \w     30.00  67.00   0.50    2.00    --   60.51 -94.00 -30.00   74
  8  \w     46.00  71.00   0.50    2.00    --   60.51 -94.00  60.00   50
  9  \w     23.00  55.00   0.50    2.00    --   60.51 -94.00  30.00   64
 10  \w     59.00  85.00   0.50    2.00    --   75.05 -94.00   0.00   52
 11  \w     36.00  71.00   0.50    2.00    --   75.05 -94.00-120.00   70
 12  \w     61.00  92.00   0.50    2.00    --   77.03  15.00 -60.00   62
 13  \w     60.00  86.00   0.50    2.00    --   77.03-125.00-120.00   52
 14  \w     37.00  76.00   0.50    2.00    --   77.03-125.00 150.00   78
 15  \w     65.00 104.00   0.50    2.00    --   77.03-125.00 -60.00   78
 16  \w     59.00  85.00   0.50    2.00    --   77.03 -94.00  90.00   52
 17  \w     55.00 101.00   0.50    2.00    --   77.03-125.00   0.00   92
 18  \w     44.00  69.00   0.50    2.00    --   77.03 -94.00 -60.00   50
 19  \w     81.00 107.00   0.50    2.00    --   77.03-125.00-180.00   52
 20  \w     40.00  76.00   0.50    2.00    --   77.03 -94.00  30.00   72
 21  \w     36.00  63.00   0.50    2.00    --   77.03-125.00-180.00   54
 22  \w     83.00 108.00   0.50    2.00    --   77.03-125.00  90.00   50
 23  \w     44.00  96.00   0.50    2.00    --   77.03  15.00 -90.00  104
 24  \w     44.00  70.00   0.50    2.00    --   77.03-125.00  90.00   52
 25  \w     53.00 110.00   0.50    2.00    --   77.03  15.00  30.00  114
 26  \w     66.00 108.00   0.50    2.00    --   77.03-125.00-150.00   84
 27  \w     83.00 108.00   0.50    2.00    --   77.03-125.00 150.00   50
 28  \w     53.00  82.00   0.50    2.00    --   77.03 -94.00  60.00   58
 29  \w     39.00 112.00   0.50    2.00    --   77.03   0.00   0.00  146
;
_diffrn_measurement_device 'four-circle diffractometer'
_diffrn_measurement_device_type 'XtaLAB Synergy, Dualflex, HyPix-Arc 150'
_diffrn_measurement_method '\w scans'
_diffrn_orient_matrix_type 'CrysAlisPro convention (1999,Acta A55,543-557)'
_diffrn_orient_matrix_UB_11 -0.0322297000
_diffrn_orient_matrix_UB_12 -0.0212590000
_diffrn_orient_matrix_UB_13 -0.0294711000
_diffrn_orient_matrix_UB_21 0.0101997000
_diffrn_orient_matrix_UB_22 -0.0189597000
_diffrn_orient_matrix_UB_23 0.0403972000
_diffrn_orient_matrix_UB_31 -0.0465301000
_diffrn_orient_matrix_UB_32 0.0105762000
_diffrn_orient_matrix_UB_33 0.0131152000
_diffrn_radiation_monochromator mirror
_diffrn_radiation_probe x-ray
_diffrn_radiation_type 'Cu K\a'
_diffrn_radiation_wavelength 1.54184
_diffrn_reflns_av_R_equivalents 0.0253
_diffrn_reflns_av_unetI/netI 0.0207
_diffrn_reflns_Laue_measured_fraction_full 0.998
_diffrn_reflns_Laue_measured_fraction_max 0.985
_diffrn_reflns_limit_h_max 25
_diffrn_reflns_limit_h_min -34
_diffrn_reflns_limit_k_max 62
_diffrn_reflns_limit_k_min -62
_diffrn_reflns_limit_l_max 37
_diffrn_reflns_limit_l_min -30
_diffrn_reflns_number 185218
_diffrn_reflns_point_group_measured_fraction_full 0.998
_diffrn_reflns_point_group_measured_fraction_max 0.985
_diffrn_reflns_theta_full 67.684
_diffrn_reflns_theta_max 72.743
_diffrn_reflns_theta_min 2.592
_diffrn_source 'micro-focus sealed X-ray tube'
_diffrn_source_type 'PhotonJet (Cu) X-ray Source'
_exptl_absorpt_coefficient_mu 4.806
_exptl_absorpt_correction_T_max 0.575
_exptl_absorpt_correction_T_min 0.444
_exptl_absorpt_correction_type analytical
_exptl_absorpt_process_details
;
CrysAlisPro 1.171.41.89a (Rigaku Oxford Diffraction, 2020)
Analytical numeric absorption correction using a multifaceted crystal
model based on expressions derived by R.C. Clark & J.S. Reid.
(Clark, R. C. & Reid, J. S. (1995). Acta Cryst. A51, 887-897)
Empirical absorption correction using spherical harmonics,
implemented in SCALE3 ABSPACK scaling algorithm.
;
_exptl_crystal_colour colourless
_exptl_crystal_colour_primary colourless
_exptl_crystal_density_diffrn 1.436
_exptl_crystal_description prism
_exptl_crystal_F_000 18440
_exptl_crystal_size_max 0.24
_exptl_crystal_size_mid 0.21
_exptl_crystal_size_min 0.15
_refine_diff_density_max 2.779
_refine_diff_density_min -0.999
_refine_diff_density_rms 0.133
_refine_ls_extinction_method none
_refine_ls_goodness_of_fit_ref 1.048
_refine_ls_hydrogen_treatment constr
_refine_ls_matrix_type full
_refine_ls_number_parameters 2715
_refine_ls_number_reflns 41060
_refine_ls_number_restraints 189
_refine_ls_restrained_S_all 1.055
_refine_ls_R_factor_all 0.0722
_refine_ls_R_factor_gt 0.0669
_refine_ls_shift/su_max 0.007
_refine_ls_shift/su_mean 0.000
_refine_ls_structure_factor_coef Fsqd
_refine_ls_weighting_details 'w=1/[\s^2^(Fo^2^)+(0.1411P)^2^+138.6754P] where P=(Fo^2^+2Fc^2^)/3'
_refine_ls_weighting_scheme calc
_refine_ls_wR_factor_gt 0.1996
_refine_ls_wR_factor_ref 0.2058
_reflns_Friedel_coverage 0.000
_reflns_number_gt 36868
_reflns_number_total 41060
_reflns_threshold_expression 'I > 2\s(I)'
_cod_data_source_file d4dt00610k2.cif
_cod_data_source_block L4La2Zn
_cod_depositor_comments 'Adding full bibliography for 7715330--7715332.cif.'
_cod_database_code 7715331
_shelx_shelxl_version_number 2018/3
_chemical_oxdiff_formula 'C185 H162 Cl F24 La2 N43 O26 S8 Zn'
_shelx_space_group_comment
;
The symmetry employed for this shelxl refinement is uniquely defined
by the following loop, which should always be used as a source of
symmetry information in preference to the above space-group names.
They are only intended as comments.
;
_shelx_estimated_absorpt_t_max 0.533
_shelx_estimated_absorpt_t_min 0.392
_reflns_odcompleteness_completeness 99.16
_reflns_odcompleteness_iscentric 1
_reflns_odcompleteness_theta 71.98
_olex2_refinement_description
;
1. Fixed Uiso
 At 1.2 times of:
  All C(H) groups, All C(H,H) groups
 At 1.5 times of:
  All C(H,H,H) groups
2. Restrained distances
 C4T-S4T
 1.77 with sigma of 0.02
 S9T-C9T
 1.82 with sigma of 0.02
 C9T-F19T
 1.32 with sigma of 0.02
 S9T-O25T
 1.41 with sigma of 0.02
 S9T-O27T
 1.41 with sigma of 0.02
 S9T-O26T
 1.41 with sigma of 0.02
 C9T-F9T
 1.32 with sigma of 0.02
 C9T-F26T
 1.32 with sigma of 0.02
 C6T-F6 = C6T-F4 = C6T-F5
 1.33 with sigma of 0.02
 C6T-S6T
 1.82 with sigma of 0.02
 S6T-O7 = S6T-O8 = S6T-O9
 1.44 with sigma of 0.02
 C7T-S7T
 1.82 with sigma of 0.02
 C7T-F20T = C7T-F21T = C7T-F22T
 1.33 with sigma of 0.02
 C10T-F28T = C10T-F30T = C10T-F29T
 1.33 with sigma of 0.02
 C10T-S10T
 1.82 with sigma of 0.02
 S10T-O28T = S10T-O29T = S10T-O30T
 1.44 with sigma of 0.02
 C59-C60
 1.5 with sigma of 0.02
 C63-C58
 1.5 with sigma of 0.02
 C60-N21
 1.14 with sigma of 0.02
 S3-O66 = S3-O68 = S3-O67
 1.4 with sigma of 0.02
 S3-C66
 1.81 with sigma of 0.02
 F68-C66 = F66-C66 = F67-C66
 1.34 with sigma of 0.02
 C69-C68
 1.5 with sigma of 0.02
 C6T-O8
 2.56 with sigma of 0.04
 C6T-O7
 2.58 with sigma of 0.04
 C6T-O9
 2.57 with sigma of 0.04
 C7T-O19T
 2.56 with sigma of 0.04
 C7T-O20T
 2.58 with sigma of 0.04
 C7T-O21T
 2.57 with sigma of 0.04
 C10T-O30T
 2.57 with sigma of 0.04
 C10T-O29T
 2.56 with sigma of 0.04
 C10T-O28T
 2.58 with sigma of 0.04
 C59-N21
 2.6 with sigma of 0.04
 N68-C68
 2.55 with sigma of 0.04
 S6T-F6 \\sim S6T-F4 \\sim S6T-F5
 with sigma of 0.04
 C6T-O7 \\sim C6T-O8 \\sim C6T-O9
 with sigma of 0.04
 O7-O8 \\sim O8-O9 \\sim O7-O9
 with sigma of 0.04
 S6T-O7 \\sim S6T-O8 \\sim S6T-O9
 with sigma of 0.02
 F6-F4 \\sim F4-F5 \\sim F5-F6
 with sigma of 0.04
 C6T-F6 \\sim C6T-F4 \\sim C6T-F5
 with sigma of 0.02
 C7T-F20T \\sim C7T-F21T \\sim C7T-F22T
 with sigma of 0.02
 S10T-O28T \\sim S10T-O29T \\sim S10T-O30T
 with sigma of 0.02
 O28T-O29T \\sim O29T-O30T \\sim O28T-O30T
 with sigma of 0.04
 C10T-F28T \\sim C10T-F30T \\sim C10T-F29T
 with sigma of 0.02
 F28T-F30T \\sim F30T-F29T \\sim F29T-F28T
 with sigma of 0.04
 C10T-O28T \\sim C10T-O29T \\sim C10T-O30T
 with sigma of 0.04
 S10T-F28T \\sim S10T-F30T \\sim S10T-F29T
 with sigma of 0.04
3. Uiso/Uaniso restraints and constraints
C6T \\sim F6 \\sim F4 \\sim F5 \\sim S6T \\sim O7 \\sim O8 \\sim O9: within 2A
with sigma of 0.04 and sigma for terminal atoms of 0.08 within 2A
C10T \\sim F28T \\sim F30T \\sim F29T \\sim S10T \\sim O28T \\sim O29T \\sim
O30T: within 2A with sigma of 0.04 and sigma for terminal atoms of 0.08 within
2A
: with sigma of 0.1 and sigma for terminal atoms of 0.2
Uanis(C9T) = Uanis(S9T)
Uanis(C7T) = Uanis(F22T)
Uanis(C7T) = Uanis(F21T)
Uanis(C7T) = Uanis(F20T)
Uiso(C63) = Uiso(C59)
Uiso(O27T) = Uiso(O25T)
Uiso(F29T) = Uiso(F28T) = Uiso(F30T)
Uiso(S3) = Uiso(C66)
Uiso(C59) = Uiso(N21)
Uiso(O25T) = Uiso(F26T)
Uiso(O68) = Uiso(O66) = Uiso(O67)
Uiso(F67) = Uiso(F66) = Uiso(F68)
4. Rigid body (RIGU) restrains
 C6T, F6, F4, F5, S6T, O7, O8, O9
 with sigma for 1-2 distances of 0.004 and sigma for 1-3 distances of 0.004
 C10T, F28T, F30T, F29T, S10T, O28T, O29T, O30T
 with sigma for 1-2 distances of 0.004 and sigma for 1-3 distances of 0.004
5. Others
 Fixed Sof: O24T(0.5) C13S(0.5) C14S(0.5) H14A(0.5) H14B(0.5) H14C(0.5)
 S7T(0.5) F20T(0.5) F21T(0.5) O19T(0.5) O20T(0.5) O21T(0.5) S9T(0.5) O26T(0.5)
 O27T(0.5) O25T(0.5) C9T(0.5) F9T(0.5) F26T(0.5) F19T(0.5) C56(0.5) N13(0.5)
 C57(0.5) H57A(0.5) H57B(0.5) H57C(0.5) O2(0.5) F22T(0.5) C7T(0.5) N16(0.5)
 C62(0.5) H62A(0.5) H62B(0.5) H62C(0.5) C61(0.5) C6T(0.5) F6(0.5) F4(0.5)
 F5(0.5) S6T(0.5) O7(0.5) O8(0.5) O9(0.5) N21(0.5) C60(0.5) C59(0.5) H59A(0.5)
 H59B(0.5) H59C(0.5) C58(0.5) C63(0.5) H63A(0.5) H63B(0.5) H63C(0.5) S10T(0.25)
 O28T(0.25) O29T(0.25) O30T(0.25) C10T(0.25) F28T(0.25) F29T(0.25) F30T(0.25)
 N15(0.5) C64(0.5) C65(0.5) H65A(0.5) H65B(0.5) H65C(0.5) S3(0.25) O66(0.25)
 O67(0.25) O68(0.25) C66(0.25) F66(0.25) F67(0.25) F68(0.25) C68(0.25)
 H68A(0.25) H68B(0.25) H68C(0.25) N68(0.25)
6.a Secondary CH2 refined with riding coordinates:
 C13(H13A,H13B), C13B(H13C,H13D), C13C(H13E,H13F), C33(H33A,H33B), C33C(H33C,
 H33D), C33B(H33E,H33F), C47(H47A,H47B), C47C(H47C,H47D), C47B(H47E,H47F),
 C49B(H49A,H49B), C49C(H49C,H49D), C49(H49E,H49F)
6.b Me refined with everything fixed:
 C59(H59A,H59B,H59C), C63(H63A,H63B,H63C), C68(H68A,H68B,H68C)
6.c Aromatic/amide H refined with riding coordinates:
 C1C(H1C), C1B(H1B), C1(H1), C3(H3), C3B(H3B), C3C(H3C), C4(H4), C4B(H4B),
 C4C(H4C), C8(H8), C8C(H8C), C8B(H8B), C9(H9), C9B(H9B), C9C(H9C), C11(H11),
 C11C(H11C), C11B(H11B), C15B(H15B), C15(H15), C15C(H15C), C19B(H19B), C19(H19),
  C19C(H19C), C20B(H20B), C20C(H20C), C20(H20), C22(H22), C22C(H22C),
 C22B(H22B), C23B(H23B), C23(H23), C23C(H23C), C24(H24), C24C(H24C), C24B(H24B),
  C28C(H28C), C28(H28), C28B(H28B), C30C(H30C), C30(H30), C30B(H30B),
 C31C(H31C), C31B(H31B), C31(H31), C35B(H35B), C35(H35), C35C(H35C), C39C(H39C),
  C39B(H39B), C39(H39), C40B(H40B), C40C(H40C), C40(H40), C42C(H42C), C42(H42),
 C42B(H42B), C43(H43), C43C(H43C), C43B(H43B), C44B(H44B), C44C(H44C), C44(H44)
6.d Idealised Me refined as rotating group:
 C48B(H48A,H48B,H48C), C48(H48D,H48E,H48F), C48C(H48G,H48H,H48I), C50(H50A,
 H50B,H50C), C50B(H50D,H50E,H50F), C50C(H50G,H50H,H50I), C51B(H51A,H51B,H51C),
 C51C(H51D,H51E,H51F), C51(H51G,H51H,H51I), C52B(H52A,H52B,H52C), C52(H52D,H52E,
 H52F), C52C(H52G,H52H,H52I), C53C(H53A,H53B,H53C), C53B(H53D,H53E,H53F),
 C53(H53G,H53H,H53I), C54C(H54A,H54B,H54C), C54(H54D,H54E,H54F), C54B(H54G,H54H,
 H54I), C55C(H55A,H55B,H55C), C55(H55D,H55E,H55F), C55B(H55G,H55H,H55I),
 C12S(H12A,H12B,H12C), C14S(H14A,H14B,H14C), C3S(H3SA,H3SB,H3SC), C6S(H6SA,H6SB,
 H6SC), C9S(H9SA,H9SB,H9SC), C57(H57A,H57B,H57C), C62(H62A,H62B,H62C), C65(H65A,
 H65B,H65C)
;
_olex2_submission_special_instructions 'No special instructions were received'
_oxdiff_exptl_absorpt_empirical_details
;
Empirical correction (ABSPACK) includes:
- Absorption correction using spherical harmonics
- Frame scaling
;
_oxdiff_exptl_absorpt_empirical_full_max 1.315
_oxdiff_exptl_absorpt_empirical_full_min 0.760

loop_
_space_group_symop_operation_xyz
'x, y, z'
'-x+1/2, y, -z'
'x+1/2, y+1/2, z+1/2'
'-x+1, y+1/2, -z+1/2'
'-x, -y, -z'
'x-1/2, -y, z'
'-x+1/2, -y+1/2, -z+1/2'
'x, -y+1/2, z+1/2'

loop_
_atom_site_label
_atom_site_type_symbol
_atom_site_fract_x
_atom_site_fract_y
_atom_site_fract_z
_atom_site_U_iso_or_equiv
_atom_site_adp_type
_atom_site_occupancy
_atom_site_site_symmetry_order
_atom_site_calc_flag
_atom_site_refinement_flags_posn
_atom_site_refinement_flags_adp
_atom_site_refinement_flags_occupancy
_atom_site_disorder_assembly
_atom_site_disorder_group
La2 La 0.54668(2) 0.37915(2) 0.75617(2) 0.02908(7) Uani 1 1 d . . . . .
La1 La 0.47706(2) 0.22045(2) 0.82123(2) 0.03261(8) Uani 1 1 d . . . . .
Zn1 Zn 0.64052(2) 0.52971(2) 0.70737(2) 0.03422(13) Uani 1 1 d . . . . .
O1C O 0.40641(11) 0.19027(6) 0.79606(11) 0.0404(7) Uani 1 1 d . . . . .
O1B O 0.52642(12) 0.18077(6) 0.81375(12) 0.0459(8) Uani 1 1 d . . . . .
O1 O 0.47585(11) 0.19863(6) 0.89112(10) 0.0378(6) Uani 1 1 d . . . . .
N1B N 0.58895(13) 0.55999(7) 0.67157(12) 0.0354(7) Uani 1 1 d . . . . .
N1 N 0.70028(15) 0.53321(8) 0.67134(14) 0.0420(8) Uani 1 1 d . . . . .
N1C N 0.67475(14) 0.55637(7) 0.76353(13) 0.0397(8) Uani 1 1 d . . . . .
N2B N 0.59595(14) 0.50982(7) 0.65025(12) 0.0355(7) Uani 1 1 d . . . . .
N2C N 0.59269(14) 0.52650(7) 0.75230(13) 0.0369(8) Uani 1 1 d . . . . .
N2 N 0.69405(14) 0.50023(7) 0.73781(13) 0.0379(8) Uani 1 1 d . . . . .
N14 N 0.76397(16) 0.47821(9) 0.73851(17) 0.0524(11) Uani 1 1 d . . . . .
N3C N 0.57849(17) 0.53588(10) 0.81917(14) 0.0503(10) Uani 1 1 d . . . . .
N3B N 0.52578(15) 0.50822(8) 0.59538(13) 0.0404(8) Uani 1 1 d . . . . .
N4 N 0.52856(13) 0.42403(7) 0.79602(12) 0.0341(7) Uani 1 1 d . . . . .
N4C N 0.52187(12) 0.40496(7) 0.67890(12) 0.0330(7) Uani 1 1 d . . . . .
N4B N 0.63832(13) 0.39711(7) 0.76232(12) 0.0340(7) Uani 1 1 d . . . . .
N5C N 0.48244(14) 0.39840(7) 0.60645(12) 0.0374(8) Uani 1 1 d . . . . .
N5B N 0.71938(14) 0.38699(8) 0.78918(15) 0.0444(9) Uani 1 1 d . . . . .
N5 N 0.48114(15) 0.44132(8) 0.83808(14) 0.0429(9) Uani 1 1 d . . . . .
N6C N 0.57575(13) 0.35978(7) 0.68499(12) 0.0330(7) Uani 1 1 d . . . . .
N6B N 0.61256(13) 0.38211(7) 0.83773(12) 0.0334(7) Uani 1 1 d . . . . .
N6 N 0.45034(12) 0.39610(7) 0.74365(12) 0.0339(7) Uani 1 1 d . . . . .
N7C N 0.60127(13) 0.33510(7) 0.76590(12) 0.0342(7) Uani 1 1 d . . . . .
N7B N 0.51917(12) 0.36332(7) 0.82816(12) 0.0332(7) Uani 1 1 d . . . . .
N7 N 0.47085(13) 0.35031(7) 0.70540(12) 0.0347(7) Uani 1 1 d . . . . .
N8B N 0.51231(13) 0.38006(7) 0.89394(12) 0.0365(8) Uani 1 1 d . . . . .
N8C N 0.67340(14) 0.31991(8) 0.75545(14) 0.0417(8) Uani 1 1 d . . . . .
N8 N 0.40437(14) 0.35411(8) 0.64622(13) 0.0400(8) Uani 1 1 d . . . . .
N9 N 0.56187(13) 0.23948(7) 0.80562(13) 0.0349(7) Uani 1 1 d . . . . .
N9B N 0.42203(14) 0.24596(7) 0.74780(13) 0.0389(8) Uani 1 1 d . . . . .
N9C N 0.47137(13) 0.26164(7) 0.87420(13) 0.0375(8) Uani 1 1 d . . . . .
N10C N 0.43461(13) 0.28827(7) 0.91443(13) 0.0374(8) Uani 1 1 d . . . . .
N10 N 0.64415(13) 0.23545(8) 0.81498(14) 0.0407(8) Uani 1 1 d . . . . .
N10B N 0.38704(15) 0.25031(8) 0.67368(13) 0.0432(9) Uani 1 1 d . . . . .
N11 N 0.56186(13) 0.21889(7) 0.88681(12) 0.0327(7) Uani 1 1 d . . . . .
N11B N 0.47569(15) 0.20264(8) 0.73658(15) 0.0445(9) Uani 1 1 d . . . . .
N11C N 0.38827(13) 0.23333(7) 0.83889(13) 0.0367(8) Uani 1 1 d . . . . .
N12 N 0.49031(14) 0.20624(8) 0.96540(13) 0.0413(8) Uani 1 1 d . . . . .
N12C N 0.32706(14) 0.18988(9) 0.75378(14) 0.0460(9) Uani 1 1 d . . . . .
N12B N 0.58093(19) 0.16328(11) 0.7777(2) 0.0733(15) Uani 1 1 d . . . . .
C1C C 0.71632(17) 0.57034(9) 0.76678(17) 0.0417(10) Uani 1 1 d . . . . .
H1C H 0.728244 0.572454 0.740654 0.050 Uiso 1 1 calc R U . . .
C1B C 0.58908(17) 0.58525(9) 0.68332(16) 0.0390(9) Uani 1 1 d . . . . .
H1B H 0.617049 0.591764 0.705311 0.047 Uiso 1 1 calc R U . . .
C1 C 0.6998(2) 0.54963(11) 0.63747(19) 0.0552(13) Uani 1 1 d . . . . .
H1 H 0.677732 0.564280 0.633198 0.066 Uiso 1 1 calc R U . . .
C2C C 0.74322(19) 0.58202(11) 0.8066(2) 0.0511(12) Uani 1 1 d . . . . .
C2B C 0.54981(19) 0.60285(9) 0.66479(17) 0.0437(10) Uani 1 1 d . . . . .
C2 C 0.7302(3) 0.54638(13) 0.6080(2) 0.0643(16) Uani 1 1 d . . . . .
C3 C 0.7606(2) 0.52453(12) 0.6138(2) 0.0601(14) Uani 1 1 d . . . . .
H3 H 0.781062 0.521396 0.593841 0.072 Uiso 1 1 calc R U . . .
C3B C 0.5090(2) 0.59271(10) 0.63434(18) 0.0501(12) Uani 1 1 d . . . . .
H3B H 0.481418 0.603831 0.621709 0.060 Uiso 1 1 calc R U . . .
C3C C 0.7264(2) 0.57743(14) 0.8443(2) 0.0667(17) Uani 1 1 d . . . . .
H3C H 0.744602 0.584148 0.872505 0.080 Uiso 1 1 calc R U . . .
C4 C 0.7615(2) 0.50706(11) 0.64856(18) 0.0506(12) Uani 1 1 d . . . . .
H4 H 0.782120 0.491819 0.652427 0.061 Uiso 1 1 calc R U . . .
C4B C 0.50768(19) 0.56628(10) 0.62179(18) 0.0480(11) Uani 1 1 d . . . . .
H4B H 0.479346 0.559242 0.600870 0.058 Uiso 1 1 calc R U . . .
C4C C 0.6830(2) 0.56309(14) 0.8416(2) 0.0655(16) Uani 1 1 d . . . . .
H4C H 0.671420 0.560044 0.867689 0.079 Uiso 1 1 calc R U . . .
C5B C 0.54876(16) 0.55031(9) 0.64054(15) 0.0375(9) Uani 1 1 d . . . . .
C5C C 0.65687(19) 0.55326(10) 0.80035(16) 0.0446(10) Uani 1 1 d . . . . .
C5 C 0.73188(17) 0.51224(9) 0.67744(16) 0.0405(9) Uani 1 1 d . . . . .
C6B C 0.55513(16) 0.52274(9) 0.62872(15) 0.0357(9) Uani 1 1 d . . . . .
C6C C 0.61018(18) 0.53852(10) 0.79162(16) 0.0422(10) Uani 1 1 d . . . . .
C6 C 0.73013(17) 0.49631(9) 0.71706(16) 0.0409(10) Uani 1 1 d . . . . .
C7 C 0.74995(19) 0.47059(10) 0.77648(19) 0.0489(11) Uani 1 1 d . . . . .
C7C C 0.53734(18) 0.52196(10) 0.79513(16) 0.0432(10) Uani 1 1 d . . . . .
C7B C 0.55070(18) 0.48435(9) 0.59419(15) 0.0398(9) Uani 1 1 d . . . . .
C8 C 0.7723(2) 0.45397(12) 0.8112(2) 0.0636(15) Uani 1 1 d . . . . .
H8 H 0.801410 0.444159 0.810690 0.076 Uiso 1 1 calc R U . . .
C8C C 0.4928(2) 0.51454(11) 0.80554(18) 0.0516(12) Uani 1 1 d . . . . .
H8C H 0.487239 0.517997 0.834183 0.062 Uiso 1 1 calc R U . . .
C8B C 0.5394(2) 0.46271(10) 0.56575(17) 0.0470(11) Uani 1 1 d . . . . .
H8B H 0.508908 0.461537 0.543236 0.056 Uiso 1 1 calc R U . . .
C9 C 0.7503(2) 0.45225(12) 0.8471(2) 0.0590(14) Uani 1 1 d . . . . .
H9 H 0.764984 0.441140 0.871699 0.071 Uiso 1 1 calc R U . . .
C9B C 0.5750(2) 0.44295(10) 0.57190(17) 0.0466(11) Uani 1 1 d . . . . .
H9B H 0.568781 0.428059 0.552567 0.056 Uiso 1 1 calc R U . . .
C9C C 0.45799(18) 0.50216(10) 0.77275(17) 0.0454(10) Uani 1 1 d . . . . .
H9C H 0.427738 0.496649 0.779175 0.054 Uiso 1 1 calc R U . . .
C10B C 0.61957(19) 0.44403(9) 0.60538(16) 0.0417(10) Uani 1 1 d . . . . .
C10 C 0.70739(19) 0.46643(10) 0.84771(18) 0.0480(11) Uani 1 1 d . . . . .
C10C C 0.46482(16) 0.49713(8) 0.72958(16) 0.0375(9) Uani 1 1 d . . . . .
C11 C 0.68503(17) 0.48259(9) 0.81203(16) 0.0411(10) Uani 1 1 d . . . . .
H11 H 0.655568 0.492121 0.812325 0.049 Uiso 1 1 calc R U . . .
C11C C 0.51002(16) 0.50371(8) 0.72019(15) 0.0364(9) Uani 1 1 d . . . . .
H11C H 0.515949 0.499712 0.691852 0.044 Uiso 1 1 calc R U . . .
C11B C 0.62950(18) 0.46537(8) 0.63492(15) 0.0381(9) Uani 1 1 d . . . . .
H11B H 0.659089 0.466031 0.658608 0.046 Uiso 1 1 calc R U . . .
C12B C 0.59458(17) 0.48562(9) 0.62846(14) 0.0367(9) Uani 1 1 d . . . . .
C12 C 0.70611(16) 0.48469(9) 0.77597(16) 0.0403(10) Uani 1 1 d . . . . .
C12C C 0.54646(16) 0.51635(9) 0.75354(15) 0.0368(9) Uani 1 1 d . . . . .
C13 C 0.6860(2) 0.46498(12) 0.88847(18) 0.0531(12) Uani 1 1 d . . . . .
H13A H 0.703594 0.450972 0.908803 0.064 Uiso 1 1 calc R U . . .
H13B H 0.692272 0.481935 0.904876 0.064 Uiso 1 1 calc R U . . .
C13B C 0.6581(2) 0.42215(9) 0.61005(18) 0.0472(11) Uani 1 1 d . . . . .
H13C H 0.686476 0.428583 0.598783 0.057 Uiso 1 1 calc R U . . .
H13D H 0.642967 0.407009 0.591178 0.057 Uiso 1 1 calc R U . . .
C13C C 0.42276(16) 0.48567(9) 0.69318(17) 0.0406(10) Uani 1 1 d . . . . .
H13E H 0.396152 0.479559 0.707046 0.049 Uiso 1 1 calc R U . . .
H13F H 0.408506 0.499873 0.671708 0.049 Uiso 1 1 calc R U . . .
C14 C 0.63028(19) 0.45931(10) 0.87658(16) 0.0447(10) Uani 1 1 d . . . . .
C14C C 0.43742(15) 0.46310(8) 0.66755(15) 0.0357(9) Uani 1 1 d . . . . .
C14B C 0.67770(19) 0.41284(9) 0.65827(17) 0.0435(10) Uani 1 1 d . . . . .
C15B C 0.64487(17) 0.41037(8) 0.68538(16) 0.0376(9) Uani 1 1 d . . . . .
H15B H 0.610656 0.414891 0.674366 0.045 Uiso 1 1 calc R U . . .
C15 C 0.60947(17) 0.44400(9) 0.83999(16) 0.0388(9) Uani 1 1 d . . . . .
H15 H 0.629296 0.437203 0.821509 0.047 Uiso 1 1 calc R U . . .
C15C C 0.47548(15) 0.44600(8) 0.68928(15) 0.0341(8) Uani 1 1 d . . . . .
H15C H 0.493187 0.448794 0.719633 0.041 Uiso 1 1 calc R U . . .
C16 C 0.55844(17) 0.43864(8) 0.83053(15) 0.0364(9) Uani 1 1 d . . . . .
C16B C 0.66292(16) 0.40118(8) 0.72887(16) 0.0363(9) Uani 1 1 d . . . . .
C16C C 0.48651(15) 0.42477(8) 0.66490(14) 0.0331(8) Uani 1 1 d . . . . .
C17B C 0.67344(15) 0.38909(8) 0.79793(16) 0.0359(9) Uani 1 1 d . . . . .
C17C C 0.51861(16) 0.39023(8) 0.64227(15) 0.0351(9) Uani 1 1 d . . . . .
C17 C 0.48254(16) 0.42664(9) 0.80160(15) 0.0360(9) Uani 1 1 d . . . . .
C18B C 0.71351(17) 0.39491(9) 0.74499(18) 0.0433(10) Uani 1 1 d . . . . .
C18C C 0.46142(16) 0.42078(9) 0.62021(15) 0.0366(9) Uani 1 1 d . . . . .
C18 C 0.52963(18) 0.44964(10) 0.85722(16) 0.0430(10) Uani 1 1 d . . . . .
C19B C 0.7475(2) 0.39745(12) 0.7186(2) 0.0568(14) Uani 1 1 d . . . . .
H19B H 0.781862 0.393278 0.729808 0.068 Uiso 1 1 calc R U . . .
C19 C 0.5497(2) 0.46542(12) 0.89419(18) 0.0546(13) Uani 1 1 d . . . . .
H19 H 0.529781 0.472744 0.912206 0.066 Uiso 1 1 calc R U . . .
C19C C 0.42310(18) 0.43773(10) 0.59771(16) 0.0436(10) Uani 1 1 d . . . . .
H19C H 0.405662 0.434987 0.567270 0.052 Uiso 1 1 calc R U . . .
C20B C 0.7287(2) 0.40627(11) 0.6755(2) 0.0549(13) Uani 1 1 d . . . . .
H20B H 0.750662 0.408050 0.656520 0.066 Uiso 1 1 calc R U . . .
C20C C 0.41220(17) 0.45876(9) 0.62257(16) 0.0422(10) Uani 1 1 d . . . . .
H20C H 0.386569 0.470700 0.608501 0.051 Uiso 1 1 calc R U . . .
C20 C 0.6005(2) 0.46976(12) 0.90301(18) 0.0555(13) Uani 1 1 d . . . . .
H20 H 0.615970 0.480315 0.928169 0.067 Uiso 1 1 calc R U . . .
C21B C 0.66171(15) 0.38533(9) 0.84149(16) 0.0359(9) Uani 1 1 d . . . . .
C21 C 0.43933(16) 0.41613(9) 0.76788(15) 0.0366(9) Uani 1 1 d . . . . .
C21C C 0.55387(16) 0.36842(9) 0.64340(15) 0.0355(9) Uani 1 1 d . . . . .
C22 C 0.39204(17) 0.42779(10) 0.75859(17) 0.0444(10) Uani 1 1 d . . . . .
H22 H 0.385523 0.442289 0.775815 0.053 Uiso 1 1 calc R U . . .
C22C C 0.56689(18) 0.35884(10) 0.60529(16) 0.0428(10) Uani 1 1 d . . . . .
H22C H 0.551601 0.365552 0.576269 0.051 Uiso 1 1 calc R U . . .
C22B C 0.69629(16) 0.38734(10) 0.88300(17) 0.0427(10) Uani 1 1 d . . . . .
H22B H 0.730786 0.389743 0.884881 0.051 Uiso 1 1 calc R U . . .
C23B C 0.67911(17) 0.38576(10) 0.92149(16) 0.0436(10) Uani 1 1 d . . . . .
H23B H 0.701996 0.386810 0.950190 0.052 Uiso 1 1 calc R U . . .
C23 C 0.35510(17) 0.41772(11) 0.72376(18) 0.0496(12) Uani 1 1 d . . . . .
H23 H 0.322660 0.425289 0.716573 0.059 Uiso 1 1 calc R U . . .
C23C C 0.60315(19) 0.33907(10) 0.61138(17) 0.0474(11) Uani 1 1 d . . . . .
H23C H 0.612433 0.331937 0.586138 0.057 Uiso 1 1 calc R U . . .
C24 C 0.36555(17) 0.39653(11) 0.69936(17) 0.0465(11) Uani 1 1 d . . . . .
H24 H 0.340249 0.388913 0.676001 0.056 Uiso 1 1 calc R U . . .
C24C C 0.62547(19) 0.32989(10) 0.65367(17) 0.0460(11) Uani 1 1 d . . . . .
H24C H 0.650010 0.316380 0.658103 0.055 Uiso 1 1 calc R U . . .
C24B C 0.62900(16) 0.38267(9) 0.91814(16) 0.0391(9) Uani 1 1 d . . . . .
H24B H 0.616659 0.381738 0.944210 0.047 Uiso 1 1 calc R U . . .
C25B C 0.59675(15) 0.38092(8) 0.87533(15) 0.0328(8) Uani 1 1 d . . . . .
C25C C 0.61094(16) 0.34108(9) 0.69026(16) 0.0375(9) Uani 1 1 d . . . . .
C25 C 0.41391(16) 0.38663(9) 0.70979(15) 0.0379(9) Uani 1 1 d . . . . .
C26B C 0.54244(15) 0.37546(8) 0.86630(15) 0.0342(9) Uani 1 1 d . . . . .
C26C C 0.62935(15) 0.33238(8) 0.73695(16) 0.0364(9) Uani 1 1 d . . . . .
C26 C 0.42932(15) 0.36400(9) 0.68664(15) 0.0361(9) Uani 1 1 d . . . . .
C27C C 0.62781(15) 0.32345(8) 0.80491(15) 0.0359(9) Uani 1 1 d . . . . .
C27B C 0.47093(15) 0.35903(8) 0.83233(14) 0.0328(8) Uani 1 1 d . . . . .
C27 C 0.47163(16) 0.32978(9) 0.67572(14) 0.0353(9) Uani 1 1 d . . . . .
C28C C 0.61542(16) 0.32009(8) 0.84589(15) 0.0359(9) Uani 1 1 d . . . . .
H28C H 0.584065 0.325887 0.849571 0.043 Uiso 1 1 calc R U . . .
C28 C 0.50535(16) 0.30920(9) 0.67892(15) 0.0370(9) Uani 1 1 d . . . . .
H28 H 0.533020 0.307565 0.704306 0.044 Uiso 1 1 calc R U . . .
C28B C 0.43167(15) 0.34567(8) 0.80330(15) 0.0344(9) Uani 1 1 d . . . . .
H28B H 0.435272 0.338395 0.775868 0.041 Uiso 1 1 calc R U . . .
C29B C 0.38720(15) 0.34342(9) 0.81597(15) 0.0363(9) Uani 1 1 d . . . . .
C29 C 0.49763(17) 0.29094(9) 0.64393(15) 0.0395(9) Uani 1 1 d . . . . .
C29C C 0.64969(16) 0.30818(9) 0.88088(16) 0.0390(9) Uani 1 1 d . . . . .
C30C C 0.69579(18) 0.29913(11) 0.87458(19) 0.0504(12) Uani 1 1 d . . . . .
H30C H 0.718943 0.290997 0.898994 0.060 Uiso 1 1 calc R U . . .
C30 C 0.45582(19) 0.29379(10) 0.60631(16) 0.0447(10) Uani 1 1 d . . . . .
H30 H 0.451058 0.281233 0.582715 0.054 Uiso 1 1 calc R U . . .
C30B C 0.38271(16) 0.35454(10) 0.85675(16) 0.0416(10) Uani 1 1 d . . . . .
H30B H 0.351730 0.352922 0.864496 0.050 Uiso 1 1 calc R U . . .
C31C C 0.70822(18) 0.30173(11) 0.83406(19) 0.0516(12) Uani 1 1 d . . . . .
H31C H 0.739156 0.295391 0.830215 0.062 Uiso 1 1 calc R U . . .
C31B C 0.42142(17) 0.36770(10) 0.88601(16) 0.0420(10) Uani 1 1 d . . . . .
H31B H 0.417891 0.375037 0.913425 0.050 Uiso 1 1 calc R U . . .
C31 C 0.42207(18) 0.31407(11) 0.60287(16) 0.0459(11) Uani 1 1 d . . . . .
H31 H 0.394258 0.315739 0.577615 0.055 Uiso 1 1 calc R U . . .
C32 C 0.43065(16) 0.33210(9) 0.63834(15) 0.0389(9) Uani 1 1 d . . . . .
C32C C 0.67382(16) 0.31395(9) 0.79922(16) 0.0407(10) Uani 1 1 d . . . . .
C32B C 0.46606(15) 0.36955(9) 0.87273(15) 0.0366(9) Uani 1 1 d . . . . .
C33 C 0.5331(2) 0.26835(10) 0.64429(16) 0.0451(10) Uani 1 1 d . . . . .
H33A H 0.555328 0.273079 0.624909 0.054 Uiso 1 1 calc R U . . .
H33B H 0.513361 0.252773 0.630739 0.054 Uiso 1 1 calc R U . . .
C33C C 0.63844(16) 0.30572(9) 0.92657(16) 0.0419(10) Uani 1 1 d . . . . .
H33C H 0.656453 0.290207 0.942300 0.050 Uiso 1 1 calc R U . . .
H33D H 0.651404 0.321555 0.944584 0.050 Uiso 1 1 calc R U . . .
C33B C 0.34281(16) 0.32925(9) 0.78675(18) 0.0437(11) Uani 1 1 d . . . . .
H33E H 0.319776 0.342577 0.769251 0.052 Uiso 1 1 calc R U . . .
H33F H 0.324929 0.320115 0.806457 0.052 Uiso 1 1 calc R U . . .
C34B C 0.35478(15) 0.30902(9) 0.75401(16) 0.0390(10) Uani 1 1 d . . . . .
C34C C 0.58348(16) 0.30284(9) 0.92429(15) 0.0381(9) Uani 1 1 d . . . . .
C34 C 0.56510(18) 0.26057(9) 0.68992(16) 0.0409(10) Uani 1 1 d . . . . .
C35B C 0.38560(16) 0.28798(9) 0.77074(16) 0.0383(9) Uani 1 1 d . . . . .
H35B H 0.400250 0.286234 0.802008 0.046 Uiso 1 1 calc R U . . .
C35 C 0.54316(16) 0.25500(8) 0.72504(15) 0.0363(9) Uani 1 1 d . . . . .
H35 H 0.508154 0.256766 0.721066 0.044 Uiso 1 1 calc R U . . .
C35C C 0.55628(16) 0.28322(8) 0.89692(16) 0.0369(9) Uani 1 1 d . . . . .
H35C H 0.571531 0.272162 0.879321 0.044 Uiso 1 1 calc R U . . .
C36B C 0.39456(15) 0.26938(9) 0.74036(16) 0.0382(9) Uani 1 1 d . . . . .
C36 C 0.57364(16) 0.24682(8) 0.76593(16) 0.0361(9) Uani 1 1 d . . . . .
C36C C 0.50581(16) 0.28036(8) 0.89622(15) 0.0355(9) Uani 1 1 d . . . . .
C37B C 0.41615(17) 0.23519(10) 0.70694(16) 0.0421(10) Uani 1 1 d . . . . .
C37C C 0.42990(16) 0.26715(9) 0.88710(15) 0.0374(9) Uani 1 1 d . . . . .
C37 C 0.60483(15) 0.23275(8) 0.83381(15) 0.0337(8) Uani 1 1 d . . . . .
C38C C 0.48340(16) 0.29697(9) 0.92142(15) 0.0366(9) Uani 1 1 d . . . . .
C38 C 0.62509(17) 0.24451(10) 0.77178(17) 0.0427(10) Uani 1 1 d . . . . .
C38B C 0.37254(17) 0.27217(9) 0.69433(17) 0.0419(10) Uani 1 1 d . . . . .
C39C C 0.50970(18) 0.31723(10) 0.94805(16) 0.0438(10) Uani 1 1 d . . . . .
H39C H 0.494086 0.328737 0.964707 0.053 Uiso 1 1 calc R U . . .
C39B C 0.34229(18) 0.29336(10) 0.67703(18) 0.0467(11) Uani 1 1 d . . . . .
H39B H 0.328088 0.295303 0.645723 0.056 Uiso 1 1 calc R U . . .
C39 C 0.6476(2) 0.25020(12) 0.73686(19) 0.0535(13) Uani 1 1 d . . . . .
H39 H 0.682597 0.248549 0.740871 0.064 Uiso 1 1 calc R U . . .
C40B C 0.33380(16) 0.31160(9) 0.70776(17) 0.0434(11) Uani 1 1 d . . . . .
H40B H 0.313049 0.326361 0.697126 0.052 Uiso 1 1 calc R U . . .
C40C C 0.55974(18) 0.31962(10) 0.94882(16) 0.0424(10) Uani 1 1 d . . . . .
H40C H 0.578796 0.333129 0.966639 0.051 Uiso 1 1 calc R U . . .
C40 C 0.6172(2) 0.25821(11) 0.69682(18) 0.0507(12) Uani 1 1 d . . . . .
H40 H 0.631685 0.262330 0.672804 0.061 Uiso 1 1 calc R U . . .
C41B C 0.43837(19) 0.20949(11) 0.70122(18) 0.0464(11) Uani 1 1 d . . . . .
C41C C 0.38536(16) 0.24992(9) 0.87251(15) 0.0378(9) Uani 1 1 d . . . . .
C41 C 0.60755(16) 0.22359(8) 0.87964(16) 0.0354(9) Uani 1 1 d . . . . .
C42C C 0.34579(18) 0.24919(11) 0.89285(18) 0.0471(11) Uani 1 1 d . . . . .
H42C H 0.344433 0.261056 0.916377 0.057 Uiso 1 1 calc R U . . .
C42 C 0.65099(17) 0.21988(10) 0.91309(17) 0.0457(11) Uani 1 1 d . . . . .
H42 H 0.682469 0.224583 0.908322 0.055 Uiso 1 1 calc R U . . .
C42B C 0.4198(2) 0.19230(12) 0.6650(2) 0.0568(13) Uani 1 1 d . . . . .
H42B H 0.392845 0.197500 0.640758 0.068 Uiso 1 1 calc R U . . .
C43 C 0.64772(18) 0.20923(12) 0.95348(18) 0.0510(12) Uani 1 1 d . . . . .
H43 H 0.677180 0.206068 0.976539 0.061 Uiso 1 1 calc R U . . .
C43C C 0.30842(19) 0.23067(11) 0.8778(2) 0.0525(12) Uani 1 1 d . . . . .
H43C H 0.281466 0.229440 0.891641 0.063 Uiso 1 1 calc R U . . .
C43B C 0.4415(3) 0.16752(13) 0.6654(2) 0.0672(16) Uani 1 1 d . . . . .
H43B H 0.429281 0.155496 0.641505 0.081 Uiso 1 1 calc R U . . .
C44B C 0.4809(2) 0.16057(13) 0.7006(2) 0.0644(15) Uani 1 1 d . . . . .
H44B H 0.496351 0.143793 0.701369 0.077 Uiso 1 1 calc R U . . .
C44C C 0.31031(18) 0.21400(11) 0.84279(18) 0.0471(11) Uani 1 1 d . . . . .
H44C H 0.284808 0.201330 0.832051 0.057 Uiso 1 1 calc R U . . .
C44 C 0.60132(17) 0.20313(10) 0.96037(16) 0.0439(10) Uani 1 1 d . . . . .
H44 H 0.598535 0.194963 0.987394 0.053 Uiso 1 1 calc R U . . .
C45B C 0.4977(2) 0.17898(11) 0.7355(2) 0.0528(12) Uani 1 1 d . . . . .
C45C C 0.35072(16) 0.21629(9) 0.82360(16) 0.0396(10) Uani 1 1 d . . . . .
C45 C 0.55932(15) 0.20928(8) 0.92683(15) 0.0352(9) Uani 1 1 d . . . . .
C46C C 0.36164(16) 0.19780(9) 0.78918(16) 0.0400(10) Uani 1 1 d . . . . .
C46 C 0.50541(15) 0.20423(9) 0.92810(15) 0.0363(9) Uani 1 1 d . . . . .
C46B C 0.5374(2) 0.17419(10) 0.7783(2) 0.0534(13) Uani 1 1 d . . . . .
C47 C 0.43782(18) 0.19932(11) 0.96350(18) 0.0469(11) Uani 1 1 d . . . . .
H47A H 0.417488 0.200500 0.932110 0.056 Uiso 1 1 calc R U . . .
H47B H 0.424188 0.212033 0.981726 0.056 Uiso 1 1 calc R U . . .
C47C C 0.3399(2) 0.17067(12) 0.72258(19) 0.0547(13) Uani 1 1 d . . . . .
H47C H 0.376652 0.168927 0.729257 0.066 Uiso 1 1 calc R U . . .
H47D H 0.327901 0.177323 0.691497 0.066 Uiso 1 1 calc R U . . .
C47B C 0.6158(3) 0.15739(14) 0.8220(3) 0.082(2) Uani 1 1 d . . . . .
H47E H 0.650075 0.162481 0.821267 0.099 Uiso 1 1 calc R U . . .
H47F H 0.606262 0.168050 0.845459 0.099 Uiso 1 1 calc R U . . .
C48B C 0.6151(4) 0.12956(17) 0.8335(3) 0.111(3) Uani 1 1 d . . . . .
H48A H 0.621686 0.118869 0.809088 0.166 Uiso 1 1 calc R U . . .
H48B H 0.582271 0.124960 0.837864 0.166 Uiso 1 1 calc R U . . .
H48C H 0.640851 0.126105 0.861189 0.166 Uiso 1 1 calc R U . . .
C48 C 0.4345(2) 0.17158(12) 0.9811(2) 0.0583(14) Uani 1 1 d . . . . .
H48D H 0.444995 0.158856 0.961371 0.087 Uiso 1 1 calc R U . . .
H48E H 0.399945 0.167883 0.981851 0.087 Uiso 1 1 calc R U . . .
H48F H 0.456311 0.170099 1.011483 0.087 Uiso 1 1 calc R U . . .
C48C C 0.3171(3) 0.14372(13) 0.7259(2) 0.0710(17) Uani 1 1 d . . . . .
H48G H 0.327472 0.131439 0.705421 0.107 Uiso 1 1 calc R U . . .
H48H H 0.280629 0.145179 0.717760 0.107 Uiso 1 1 calc R U . . .
H48I H 0.328522 0.137153 0.756749 0.107 Uiso 1 1 calc R U . . .
C49B C 0.5980(3) 0.15774(17) 0.7365(3) 0.091(2) Uani 1 1 d . . . . .
H49A H 0.606579 0.138838 0.735344 0.109 Uiso 1 1 calc R U . . .
H49B H 0.571246 0.162024 0.709440 0.109 Uiso 1 1 calc R U . . .
C49C C 0.27674(17) 0.20219(12) 0.73839(19) 0.0523(12) Uani 1 1 d . . . . .
H49C H 0.262764 0.205073 0.764588 0.063 Uiso 1 1 calc R U . . .
H49D H 0.254220 0.189979 0.717605 0.063 Uiso 1 1 calc R U . . .
C49 C 0.51838(18) 0.21794(10) 1.00821(17) 0.0457(11) Uani 1 1 d . . . . .
H49E H 0.554400 0.214341 1.012353 0.055 Uiso 1 1 calc R U . . .
H49F H 0.507783 0.209416 1.033214 0.055 Uiso 1 1 calc R U . . .
C50 C 0.5106(3) 0.24726(12) 1.0101(2) 0.0694(17) Uani 1 1 d . . . . .
H50A H 0.526222 0.256104 0.988873 0.104 Uiso 1 1 calc R U . . .
H50B H 0.525668 0.253662 1.040545 0.104 Uiso 1 1 calc R U . . .
H50C H 0.474713 0.251114 1.002171 0.104 Uiso 1 1 calc R U . . .
C50B C 0.6422(5) 0.1741(3) 0.7381(7) 0.208(10) Uani 1 1 d . . . . .
H50D H 0.634672 0.186737 0.713214 0.313 Uiso 1 1 calc R U . . .
H50E H 0.670057 0.162840 0.735583 0.313 Uiso 1 1 calc R U . . .
H50F H 0.651214 0.183722 0.766650 0.313 Uiso 1 1 calc R U . . .
C50C C 0.2786(2) 0.22795(13) 0.7152(2) 0.0632(15) Uani 1 1 d . . . . .
H50G H 0.292878 0.225233 0.689456 0.095 Uiso 1 1 calc R U . . .
H50H H 0.299405 0.240419 0.736133 0.095 Uiso 1 1 calc R U . . .
H50I H 0.244744 0.235074 0.704682 0.095 Uiso 1 1 calc R U . . .
C51B C 0.5536(2) 0.63147(11) 0.6789(2) 0.0607(14) Uani 1 1 d . . . . .
H51A H 0.586964 0.638137 0.679534 0.091 Uiso 1 1 calc R U . . .
H51B H 0.547684 0.633045 0.708846 0.091 Uiso 1 1 calc R U . . .
H51C H 0.528496 0.641787 0.657433 0.091 Uiso 1 1 calc R U . . .
C51C C 0.7893(2) 0.59833(12) 0.8077(2) 0.0604(15) Uani 1 1 d . . . . .
H51D H 0.789029 0.614207 0.825747 0.091 Uiso 1 1 calc R U . . .
H51E H 0.789461 0.603420 0.777018 0.091 Uiso 1 1 calc R U . . .
H51F H 0.819196 0.587905 0.820903 0.091 Uiso 1 1 calc R U . . .
C51 C 0.7291(4) 0.56643(17) 0.5714(3) 0.102(3) Uani 1 1 d . . . . .
H51G H 0.760565 0.565599 0.562319 0.153 Uiso 1 1 calc R U . . .
H51H H 0.724967 0.584133 0.582695 0.153 Uiso 1 1 calc R U . . .
H51I H 0.701229 0.562537 0.545524 0.153 Uiso 1 1 calc R U . . .
C52B C 0.4781(2) 0.51520(12) 0.5636(2) 0.0594(14) Uani 1 1 d . . . . .
H52A H 0.454112 0.520864 0.580323 0.089 Uiso 1 1 calc R U . . .
H52B H 0.464838 0.499785 0.545228 0.089 Uiso 1 1 calc R U . . .
H52C H 0.483549 0.529587 0.544142 0.089 Uiso 1 1 calc R U . . .
C52 C 0.8122(3) 0.47071(17) 0.7296(3) 0.091(3) Uani 1 1 d . . . . .
H52D H 0.806237 0.458375 0.704258 0.136 Uiso 1 1 calc R U . . .
H52E H 0.833409 0.462261 0.756259 0.136 Uiso 1 1 calc R U . . .
H52F H 0.828908 0.486523 0.722230 0.136 Uiso 1 1 calc R U . . .
C52C C 0.5812(3) 0.54821(18) 0.8629(2) 0.079(2) Uani 1 1 d . . . . .
H52G H 0.604141 0.538145 0.886577 0.118 Uiso 1 1 calc R U . . .
H52H H 0.547921 0.548338 0.868580 0.118 Uiso 1 1 calc R U . . .
H52I H 0.593339 0.566357 0.862793 0.118 Uiso 1 1 calc R U . . .
C53C C 0.4644(2) 0.38615(12) 0.56216(17) 0.0514(12) Uani 1 1 d . . . . .
H53A H 0.484353 0.392416 0.542143 0.077 Uiso 1 1 calc R U . . .
H53B H 0.429286 0.390913 0.549623 0.077 Uiso 1 1 calc R U . . .
H53C H 0.467328 0.366933 0.565124 0.077 Uiso 1 1 calc R U . . .
C53B C 0.76555(19) 0.37625(14) 0.8172(2) 0.0639(17) Uani 1 1 d . . . . .
H53D H 0.784466 0.390350 0.835776 0.096 Uiso 1 1 calc R U . . .
H53E H 0.785529 0.368758 0.798129 0.096 Uiso 1 1 calc R U . . .
H53F H 0.757753 0.362429 0.836619 0.096 Uiso 1 1 calc R U . . .
C53 C 0.4390(2) 0.44614(13) 0.85843(19) 0.0563(13) Uani 1 1 d . . . . .
H53G H 0.422562 0.462747 0.846914 0.084 Uiso 1 1 calc R U . . .
H53H H 0.451534 0.447261 0.891112 0.084 Uiso 1 1 calc R U . . .
H53I H 0.415014 0.431616 0.850757 0.084 Uiso 1 1 calc R U . . .
C54C C 0.71549(19) 0.31548(13) 0.7352(2) 0.0567(14) Uani 1 1 d . . . . .
H54A H 0.710856 0.298675 0.718922 0.085 Uiso 1 1 calc R U . . .
H54B H 0.746732 0.314974 0.758796 0.085 Uiso 1 1 calc R U . . .
H54C H 0.716917 0.329863 0.714252 0.085 Uiso 1 1 calc R U . . .
C54 C 0.3604(2) 0.36448(12) 0.61317(18) 0.0559(13) Uani 1 1 d . . . . .
H54D H 0.360534 0.358119 0.583171 0.084 Uiso 1 1 calc R U . . .
H54E H 0.361331 0.383808 0.613537 0.084 Uiso 1 1 calc R U . . .
H54F H 0.329917 0.358429 0.620824 0.084 Uiso 1 1 calc R U . . .
C54B C 0.52283(18) 0.39440(11) 0.93667(16) 0.0467(11) Uani 1 1 d . . . . .
H54G H 0.538348 0.382421 0.961204 0.070 Uiso 1 1 calc R U . . .
H54H H 0.491581 0.401294 0.941621 0.070 Uiso 1 1 calc R U . . .
H54I H 0.545583 0.409077 0.935738 0.070 Uiso 1 1 calc R U . . .
C55C C 0.39742(19) 0.30124(11) 0.93360(19) 0.0482(11) Uani 1 1 d . . . . .
H55A H 0.365343 0.301913 0.911063 0.072 Uiso 1 1 calc R U . . .
H55B H 0.408486 0.319212 0.942796 0.072 Uiso 1 1 calc R U . . .
H55C H 0.393579 0.291260 0.959775 0.072 Uiso 1 1 calc R U . . .
C55 C 0.69761(18) 0.22931(13) 0.8335(2) 0.0568(14) Uani 1 1 d . . . . .
H55D H 0.711435 0.240930 0.859083 0.085 Uiso 1 1 calc R U . . .
H55E H 0.715655 0.232042 0.810323 0.085 Uiso 1 1 calc R U . . .
H55F H 0.701185 0.210893 0.843494 0.085 Uiso 1 1 calc R U . . .
C55B C 0.3729(2) 0.24591(11) 0.62516(17) 0.0537(12) Uani 1 1 d . . . . .
H55G H 0.344728 0.233618 0.617510 0.081 Uiso 1 1 calc R U . . .
H55H H 0.401326 0.238449 0.615766 0.081 Uiso 1 1 calc R U . . .
H55I H 0.363260 0.262726 0.609706 0.081 Uiso 1 1 calc R U . . .
S4T S 0.22099(5) 0.37018(4) 0.65970(5) 0.0676(4) Uani 1 1 d D . . . .
F10T F 0.1512(4) 0.34035(17) 0.6172(4) 0.252(7) Uani 1 1 d . . . . .
F11T F 0.1764(4) 0.36673(15) 0.5770(2) 0.204(5) Uani 1 1 d . . . . .
F12T F 0.2252(5) 0.33372(14) 0.6063(3) 0.220(6) Uani 1 1 d . . . . .
O10T O 0.2591(2) 0.3829(2) 0.6429(3) 0.161(4) Uani 1 1 d . . . . .
O11T O 0.1857(3) 0.38895(13) 0.6666(3) 0.126(3) Uani 1 1 d . . . . .
O12T O 0.2331(2) 0.34848(13) 0.69173(18) 0.1021(19) Uani 1 1 d . . . . .
C4T C 0.1878(5) 0.3524(3) 0.6114(4) 0.124(4) Uiso 1 1 d D . . . .
S1T S 0.55580(5) 0.36544(2) 0.47573(4) 0.0489(3) Uani 1 1 d . . . . .
F1T F 0.63975(17) 0.38996(11) 0.50958(18) 0.1076(17) Uani 1 1 d . . . . .
F2T F 0.60936(18) 0.39619(9) 0.43908(18) 0.0970(14) Uani 1 1 d . . . . .
F3T F 0.64446(15) 0.35880(10) 0.46296(17) 0.0931(14) Uani 1 1 d . . . . .
O1T O 0.53181(17) 0.38839(9) 0.48820(17) 0.0683(11) Uani 1 1 d . . . . .
O2T O 0.5684(2) 0.34547(9) 0.50974(14) 0.0731(13) Uani 1 1 d . . . . .
O3T O 0.53513(16) 0.35525(8) 0.43154(13) 0.0575(9) Uani 1 1 d . . . . .
C1T C 0.6153(3) 0.37850(14) 0.4711(2) 0.0670(16) Uani 1 1 d . . . . .
S5T S 0.25415(6) 0.31350(6) 0.89963(6) 0.0897(7) Uani 1 1 d . . . . .
F13T F 0.2343(4) 0.3485(2) 0.9546(3) 0.198(4) Uani 1 1 d . . . . .
F14T F 0.3041(4) 0.3528(3) 0.9345(3) 0.274(8) Uani 1 1 d . . . . .
F15T F 0.2301(6) 0.36148(15) 0.8895(4) 0.232(6) Uani 1 1 d . . . . .
O13T O 0.27672(19) 0.31632(17) 0.86339(17) 0.115(3) Uani 1 1 d . . . . .
O14T O 0.20368(18) 0.30660(12) 0.8883(2) 0.0920(17) Uani 1 1 d . . . . .
O15T O 0.2838(3) 0.3002(3) 0.9379(3) 0.216(7) Uani 1 1 d . . . . .
C5T C 0.2562(6) 0.3442(5) 0.9192(5) 0.193(9) Uani 1 1 d . . . . .
S2T S 0.68351(5) 0.27569(3) 0.58602(4) 0.0496(3) Uani 1 1 d . . . . .
F4T F 0.61975(14) 0.23740(9) 0.58503(17) 0.0907(13) Uani 1 1 d . . . . .
F5T F 0.69437(16) 0.22455(8) 0.58731(19) 0.0977(15) Uani 1 1 d . . . . .
F6T F 0.64710(16) 0.23962(8) 0.52553(16) 0.0855(12) Uani 1 1 d . . . . .
O4T O 0.69405(13) 0.27528(9) 0.63438(13) 0.0578(10) Uani 1 1 d . . . . .
O5T O 0.72680(15) 0.27775(9) 0.56847(13) 0.0623(11) Uani 1 1 d . . . . .
O6T O 0.64268(16) 0.29249(9) 0.56422(14) 0.0668(11) Uani 1 1 d . . . . .
C2T C 0.6600(2) 0.24277(13) 0.5700(3) 0.0679(17) Uani 1 1 d . . . . .
S8T S 0.84873(10) 0.37542(6) 0.94027(9) 0.1125(9) Uani 1 1 d . . . . .
F2 F 0.7980(4) 0.3498(2) 0.9839(3) 0.190(3) Uiso 1 1 d . . . . .
F23T F 0.7826(3) 0.33945(13) 0.9107(3) 0.209(5) Uani 1 1 d . . . . .
F24T F 0.8471(4) 0.32511(13) 0.9579(3) 0.181(4) Uani 1 1 d . . . . .
O22T O 0.8192(3) 0.39569(16) 0.9176(3) 0.164(4) Uani 1 1 d . . . . .
O23T O 0.8877(2) 0.37885(18) 0.9777(2) 0.130(3) Uani 1 1 d . . . . .
O24T O 0.8689(5) 0.3650(2) 0.8980(4) 0.096(3) Uiso 0.5 1 d . . P . .
C8T C 0.8177(5) 0.3456(3) 0.9463(5) 0.131(4) Uiso 1 1 d . . . . .
S3T S 0.85115(6) 0.45696(4) 0.60575(6) 0.0765(5) Uani 1 1 d . . . . .
F7T F 0.75708(15) 0.45142(10) 0.5679(2) 0.119(2) Uani 1 1 d . . . . .
F8T F 0.80746(19) 0.43934(10) 0.52646(15) 0.0953(14) Uani 1 1 d . . . . .
F1 F 0.7973(2) 0.41561(9) 0.5785(2) 0.1087(17) Uani 1 1 d . . . . .
O7T O 0.8373(4) 0.4550(2) 0.6467(2) 0.163(4) Uani 1 1 d . . . . .
O8T O 0.8438(3) 0.48405(13) 0.5912(4) 0.147(3) Uani 1 1 d . . . . .
O9T O 0.8940(2) 0.44549(19) 0.6001(3) 0.157(4) Uani 1 1 d . . . . .
C3T C 0.8000(2) 0.44074(13) 0.5681(2) 0.0626(15) Uani 1 1 d . . . . .
N10S N 0.4265(4) 0.4597(2) 0.4739(4) 0.143(4) Uiso 1 1 d . . . . .
C11S C 0.4231(4) 0.4355(2) 0.4607(4) 0.104(3) Uiso 1 1 d . . . . .
C12S C 0.4123(3) 0.40735(18) 0.4433(3) 0.084(2) Uani 1 1 d . . . . .
H12A H 0.395706 0.407773 0.411222 0.126 Uiso 1 1 calc R U . . .
H12B H 0.390545 0.398660 0.459590 0.126 Uiso 1 1 calc R U . . .
H12C H 0.443722 0.397553 0.448069 0.126 Uiso 1 1 calc R U . . .
C13S C 0.3823(6) 0.4845(3) 0.4744(5) 0.077(4) Uiso 0.5 1 d . . P . .
C14S C 0.3466(4) 0.50778(19) 0.4764(3) 0.0413(19) Uiso 0.5 1 d . . P . .
H14A H 0.330069 0.513464 0.445859 0.062 Uiso 0.5 1 calc R U P . .
H14B H 0.365725 0.522513 0.492897 0.062 Uiso 0.5 1 calc R U P . .
H14C H 0.321387 0.502063 0.491742 0.062 Uiso 0.5 1 calc R U P . .
S7T S 0.4568(3) 0.12222(17) 0.5413(4) 0.174(4) Uani 0.5 1 d D . P A 1
F20T F 0.3795(8) 0.1473(5) 0.5469(8) 0.216(5) Uani 0.5 1 d D . P A 1
F21T F 0.3801(8) 0.1097(5) 0.5810(8) 0.216(5) Uani 0.5 1 d D . P A 1
O19T O 0.4486(6) 0.1389(3) 0.5020(4) 0.116(5) Uani 0.5 1 d D . P A 1
O20T O 0.4726(12) 0.0945(4) 0.5485(8) 0.262(17) Uani 0.5 1 d D . P A 1
O21T O 0.4784(9) 0.1313(6) 0.5910(8) 0.232(13) Uani 0.5 1 d D . P A 1
N1S N 0.3202(2) 0.47198(13) 0.7862(2) 0.0797(17) Uani 1 1 d . . . . .
C2S C 0.3140(2) 0.47650(15) 0.8211(3) 0.077(2) Uani 1 1 d . . . . .
C3S C 0.3069(3) 0.48157(19) 0.8653(3) 0.092(2) Uani 1 1 d . . . . .
H3SA H 0.276303 0.491838 0.862514 0.139 Uiso 1 1 calc R U . . .
H3SB H 0.335493 0.491531 0.882981 0.139 Uiso 1 1 calc R U . . .
H3SC H 0.304163 0.464785 0.880230 0.139 Uiso 1 1 calc R U . . .
N4S N 0.5114(5) 0.5937(2) 0.7719(4) 0.157(5) Uani 1 1 d . . . . .
C5S C 0.4810(5) 0.58200(16) 0.7485(4) 0.102(3) Uani 1 1 d . . . . .
C6S C 0.4424(3) 0.56779(14) 0.7185(3) 0.089(2) Uani 1 1 d . . . . .
H6SA H 0.435816 0.575723 0.688588 0.134 Uiso 1 1 calc R U . . .
H6SB H 0.412028 0.568434 0.729307 0.134 Uiso 1 1 calc R U . . .
H6SC H 0.452725 0.549388 0.717015 0.134 Uiso 1 1 calc R U . . .
N7S N 0.7557(2) 0.33809(12) 0.6469(2) 0.0713(14) Uani 1 1 d . . . . .
C8S C 0.7440(3) 0.34231(14) 0.6109(3) 0.0722(17) Uani 1 1 d . . . . .
C9S C 0.7303(5) 0.3470(2) 0.5618(4) 0.133(4) Uani 1 1 d . . . . .
H9SA H 0.754001 0.337871 0.548198 0.199 Uiso 1 1 calc R U . . .
H9SB H 0.731326 0.366000 0.555969 0.199 Uiso 1 1 calc R U . . .
H9SC H 0.696543 0.340339 0.548773 0.199 Uiso 1 1 calc R U . . .
S9T S 0.2149(2) 0.29996(14) 0.4799(2) 0.1012(14) Uani 0.5 1 d D . P B -1
O26T O 0.2148(11) 0.2775(5) 0.5066(9) 0.28(2) Uani 0.5 1 d D . P B -1
O27T O 0.2282(12) 0.3203(5) 0.4505(8) 0.206(6) Uiso 0.5 1 d D . P B -1
O25T O 0.1963(12) 0.3186(6) 0.5078(9) 0.206(6) Uiso 0.5 1 d D . P B -1
C9T C 0.2811(8) 0.2998(4) 0.5164(7) 0.1012(14) Uani 0.5 1 d D . P B -1
F9T F 0.3053(5) 0.3234(2) 0.5269(7) 0.147(6) Uani 0.5 1 d D . P B -1
F26T F 0.3176(9) 0.2897(5) 0.4979(9) 0.206(6) Uiso 0.5 1 d D . P B -1
F19T F 0.2768(3) 0.2878(3) 0.5549(3) 0.110(4) Uani 0.5 1 d D . P B -1
C56 C 0.3772(7) 0.4330(4) 0.9506(6) 0.088(4) Uiso 0.5 1 d . . P . .
N13 N 0.3583(7) 0.4252(4) 0.9185(6) 0.116(5) Uiso 0.5 1 d . . P . .
C57 C 0.4018(10) 0.4489(5) 0.9777(9) 0.139(8) Uiso 0.5 1 d . . P . .
H57A H 0.433301 0.452611 0.969782 0.209 Uiso 0.5 1 calc R U P . .
H57B H 0.408936 0.441389 1.007940 0.209 Uiso 0.5 1 calc R U P . .
H57C H 0.382851 0.465279 0.976742 0.209 Uiso 0.5 1 calc R U P . .
O2 O 0.8351(4) 0.4014(2) 0.9571(4) 0.087(3) Uiso 0.5 1 d . . P . .
F22T F 0.3579(8) 0.1106(4) 0.5053(8) 0.216(5) Uani 0.5 1 d D . P A 1
C7T C 0.3899(7) 0.1209(5) 0.5433(8) 0.216(5) Uani 0.5 1 d D . P A 1
N16 N 0.3343(4) 0.3948(2) 0.5186(4) 0.063(2) Uiso 0.5 1 d . . P C -1
C62 C 0.2461(11) 0.3814(4) 0.4870(8) 0.125(8) Uiso 0.5 1 d . . P C -1
H62A H 0.241611 0.377496 0.455040 0.188 Uiso 0.5 1 calc R U P C -1
H62B H 0.225158 0.396508 0.490229 0.188 Uiso 0.5 1 calc R U P C -1
H62C H 0.236582 0.366043 0.502115 0.188 Uiso 0.5 1 calc R U P C -1
C61 C 0.2949(6) 0.3874(3) 0.5057(5) 0.071(3) Uiso 0.5 1 d . . P C -1
C6T C 0.4241(7) 0.5372(3) 0.9605(7) 0.235(9) Uani 0.5 1 d D U P . .
F6 F 0.4632(10) 0.5434(5) 0.9951(7) 0.297(10) Uani 0.5 1 d D U P . .
F4 F 0.3934(11) 0.5215(4) 0.9757(10) 0.371(16) Uani 0.5 1 d D U P . .
F5 F 0.4022(9) 0.5599(3) 0.9440(10) 0.296(12) Uani 0.5 1 d D U P . .
S6T S 0.4479(3) 0.51903(12) 0.9188(3) 0.163(4) Uani 0.5 1 d D U P . .
O7 O 0.4882(5) 0.5341(3) 0.9137(4) 0.124(5) Uani 0.5 1 d D U P . .
O8 O 0.4602(10) 0.4938(3) 0.9379(8) 0.250(11) Uani 0.5 1 d D U P . .
O9 O 0.4106(6) 0.5170(4) 0.8780(6) 0.219(9) Uani 0.5 1 d D U P . .
N21 N 0.3867(10) 0.1979(8) 0.5447(13) 0.255(12) Uiso 0.5 1 d D . P D 2
C60 C 0.3434(8) 0.2004(4) 0.5324(7) 0.095(5) Uiso 0.5 1 d D . P D 2
C59 C 0.3029(15) 0.2215(9) 0.521(2) 0.255(12) Uiso 0.5 1 d D . P D 2
H59A H 0.294393 0.224764 0.488341 0.382 Uiso 0.5 1 calc . U P E 2
H59B H 0.315212 0.237823 0.536771 0.382 Uiso 0.5 1 calc . U P F 2
H59C H 0.273206 0.215424 0.529608 0.382 Uiso 0.5 1 calc . U P G 2
N5S N 0.3804(4) 0.2482(2) 0.5168(3) 0.124(3) Uiso 1 1 d . . . H -1
C58 C 0.3394(8) 0.2396(4) 0.5129(7) 0.097(5) Uiso 0.5 1 d D . P H -1
C63 C 0.2831(11) 0.2380(11) 0.509(2) 0.255(12) Uiso 0.5 1 d D . P H -1
H63A H 0.265268 0.233600 0.478458 0.382 Uiso 0.5 1 calc . U P I -1
H63B H 0.271209 0.255005 0.517643 0.382 Uiso 0.5 1 calc . U P J -1
H63C H 0.276803 0.224266 0.529687 0.382 Uiso 0.5 1 calc . U P K -1
S10T S 0.5512(3) 0.19908(14) 0.6361(2) 0.0680(15) Uiso 0.25 1 d D U P L 2
O28T O 0.5958(10) 0.1880(14) 0.628(2) 0.39(4) Uiso 0.25 1 d D U P L 2
O29T O 0.548(3) 0.2271(3) 0.632(2) 0.52(6) Uiso 0.25 1 d D U P L 2
O30T O 0.537(2) 0.1889(15) 0.6742(10) 0.46(5) Uiso 0.25 1 d D U P L 2
C10T C 0.5032(6) 0.1873(4) 0.5890(6) 0.129(14) Uiso 0.25 1 d D U P L 2
F28T F 0.5388(7) 0.1812(4) 0.5677(6) 0.093(3) Uiso 0.25 1 d D U P L 2
F29T F 0.4881(7) 0.1677(3) 0.6136(6) 0.093(3) Uiso 0.25 1 d D U P L 2
F30T F 0.4636(6) 0.2014(4) 0.5654(6) 0.093(3) Uiso 0.25 1 d D U P L 2
N15 N 0.6324(4) 0.0914(2) 0.7159(4) 0.059(2) Uiso 0.5 1 d . . P . .
C64 C 0.6100(6) 0.0894(3) 0.6881(5) 0.070(3) Uiso 0.5 1 d . . P . .
C65 C 0.5753(15) 0.0831(8) 0.6418(13) 0.213(16) Uiso 0.5 1 d . . P . .
H65A H 0.567441 0.099448 0.624393 0.320 Uiso 0.5 1 calc R U P . .
H65B H 0.544365 0.075181 0.645630 0.320 Uiso 0.5 1 calc R U P . .
H65C H 0.591946 0.070767 0.625877 0.320 Uiso 0.5 1 calc R U P . .
S3 S 0.7409(4) 0.5312(2) 0.9662(4) 0.108(3) Uiso 0.25 1 d D . P M -1
O66 O 0.7508(11) 0.5584(4) 0.9573(9) 0.098(5) Uiso 0.25 1 d D . P M -1
O67 O 0.6911(8) 0.5278(6) 0.9491(10) 0.098(5) Uiso 0.25 1 d D . P M -1
O68 O 0.7723(10) 0.5073(4) 0.9726(9) 0.098(5) Uiso 0.25 1 d D . P M -1
C66 C 0.7508(10) 0.5326(6) 1.0271(8) 0.108(3) Uiso 0.25 1 d D . P M -1
F66 F 0.7226(10) 0.5512(5) 1.0417(8) 0.111(4) Uiso 0.25 1 d D . P M -1
F67 F 0.7987(9) 0.5363(5) 1.0492(10) 0.111(4) Uiso 0.25 1 d D . P M -1
F68 F 0.7318(9) 0.5134(5) 1.0469(8) 0.111(4) Uiso 0.25 1 d D . P M -1
C69 C 0.750000 0.4336(4) 1.000000 0.142(6) Uiso 1 2 d DS . P . .
C68 C 0.7957(12) 0.4457(9) 0.9888(16) 0.102(13) Uiso 0.25 1 d D . P N -1
H68A H 0.785177 0.456879 0.962104 0.154 Uiso 0.25 1 calc . U P O -1
H68B H 0.817463 0.431609 0.982899 0.154 Uiso 0.25 1 calc . U P P -1
H68C H 0.814035 0.456399 1.014147 0.154 Uiso 0.25 1 calc . U P Q -1
N68 N 0.7153(14) 0.4350(9) 1.0136(14) 0.117(12) Uiso 0.25 1 d D . P N -1

loop_
_atom_site_aniso_label
_atom_site_aniso_U_11
_atom_site_aniso_U_22
_atom_site_aniso_U_33
_atom_site_aniso_U_23
_atom_site_aniso_U_13
_atom_site_aniso_U_12
La2 0.02175(12) 0.02992(12) 0.03633(13) 0.00403(8) 0.00876(9) 0.00084(8)
La1 0.02296(12) 0.03272(13) 0.04258(14) 0.00716(9) 0.00910(9) -0.00206(8)
Zn1 0.0325(3) 0.0309(3) 0.0396(3) -0.0004(2) 0.0097(2) -0.0013(2)
O1C 0.0271(14) 0.0375(16) 0.0558(18) 0.0047(14) 0.0090(13) -0.0053(12)
O1B 0.0389(17) 0.0333(16) 0.063(2) 0.0031(15) 0.0092(15) -0.0002(13)
O1 0.0284(14) 0.0396(16) 0.0454(16) 0.0121(13) 0.0096(12) -0.0046(12)
N1B 0.0341(18) 0.0331(17) 0.0397(18) 0.0019(14) 0.0110(15) 0.0017(14)
N1 0.042(2) 0.0365(19) 0.050(2) 0.0008(16) 0.0157(17) 0.0000(16)
N1C 0.0336(18) 0.0363(19) 0.049(2) -0.0027(16) 0.0094(16) -0.0026(15)
N2B 0.0379(19) 0.0311(17) 0.0378(18) 0.0000(14) 0.0102(15) -0.0003(14)
N2C 0.0357(19) 0.0353(18) 0.0408(19) 0.0011(15) 0.0120(15) -0.0026(15)
N2 0.0337(18) 0.0348(18) 0.045(2) -0.0003(15) 0.0089(15) -0.0018(14)
N14 0.041(2) 0.045(2) 0.076(3) 0.014(2) 0.026(2) 0.0098(18)
N3C 0.048(2) 0.064(3) 0.041(2) -0.0084(19) 0.0156(18) -0.011(2)
N3B 0.041(2) 0.0382(19) 0.0399(19) -0.0012(15) 0.0059(16) 0.0015(16)
N4 0.0302(17) 0.0317(17) 0.0419(18) 0.0033(14) 0.0116(14) 0.0040(13)
N4C 0.0305(17) 0.0313(17) 0.0394(18) 0.0034(14) 0.0129(14) -0.0001(13)
N4B 0.0264(16) 0.0330(17) 0.0435(19) 0.0039(14) 0.0108(14) 0.0004(13)
N5C 0.0340(18) 0.0396(19) 0.0384(18) -0.0029(15) 0.0089(15) -0.0017(15)
N5B 0.0250(18) 0.050(2) 0.059(2) 0.0148(19) 0.0134(17) 0.0070(16)
N5 0.038(2) 0.050(2) 0.046(2) 0.0014(17) 0.0179(16) 0.0087(17)
N6C 0.0287(16) 0.0307(17) 0.0425(18) 0.0033(14) 0.0143(14) -0.0003(13)
N6B 0.0245(16) 0.0309(17) 0.0442(19) 0.0067(14) 0.0076(14) 0.0013(13)
N6 0.0266(17) 0.0369(18) 0.0393(18) 0.0107(14) 0.0106(14) 0.0013(13)
N7C 0.0273(16) 0.0318(17) 0.0440(19) 0.0042(14) 0.0098(14) 0.0003(13)
N7B 0.0216(15) 0.0342(17) 0.0428(19) 0.0072(14) 0.0064(13) 0.0000(13)
N7 0.0291(17) 0.0367(18) 0.0382(18) 0.0087(14) 0.0083(14) -0.0010(14)
N8B 0.0281(17) 0.043(2) 0.0384(18) 0.0062(15) 0.0084(14) 0.0020(14)
N8C 0.0276(18) 0.045(2) 0.055(2) 0.0070(17) 0.0157(16) 0.0082(15)
N8 0.0298(18) 0.048(2) 0.0384(19) 0.0060(16) 0.0010(15) -0.0030(15)
N9 0.0296(17) 0.0326(17) 0.0452(19) 0.0069(15) 0.0141(15) -0.0014(14)
N9B 0.0336(18) 0.0378(19) 0.047(2) 0.0070(16) 0.0127(15) -0.0007(15)
N9C 0.0271(17) 0.0361(18) 0.050(2) 0.0078(16) 0.0116(15) -0.0013(14)
N10C 0.0305(18) 0.0394(19) 0.0423(19) 0.0066(15) 0.0094(15) 0.0031(15)
N10 0.0273(18) 0.045(2) 0.054(2) 0.0102(17) 0.0179(16) 0.0081(15)
N10B 0.040(2) 0.046(2) 0.044(2) 0.0093(17) 0.0103(16) -0.0070(17)
N11 0.0255(16) 0.0305(17) 0.0433(19) 0.0074(14) 0.0106(14) 0.0004(13)
N11B 0.0344(19) 0.046(2) 0.056(2) 0.0035(18) 0.0167(17) -0.0007(16)
N11C 0.0272(17) 0.0366(18) 0.046(2) 0.0089(15) 0.0086(15) -0.0020(14)
N12 0.0288(18) 0.050(2) 0.047(2) 0.0121(17) 0.0124(15) 0.0020(16)
N12C 0.0282(18) 0.054(2) 0.054(2) 0.0034(19) 0.0080(16) -0.0083(17)
N12B 0.045(3) 0.065(3) 0.107(4) -0.007(3) 0.013(3) 0.014(2)
C1C 0.035(2) 0.040(2) 0.051(3) -0.0034(19) 0.0130(19) -0.0024(18)
C1B 0.036(2) 0.033(2) 0.049(2) -0.0008(18) 0.0130(19) -0.0010(17)
C1 0.068(3) 0.049(3) 0.055(3) 0.010(2) 0.029(3) 0.014(3)
C2C 0.037(2) 0.048(3) 0.067(3) -0.012(2) 0.010(2) -0.006(2)
C2B 0.045(3) 0.035(2) 0.053(3) 0.0011(19) 0.014(2) 0.0069(19)
C2 0.083(4) 0.062(3) 0.058(3) 0.014(3) 0.037(3) 0.013(3)
C3 0.068(4) 0.066(4) 0.058(3) -0.002(3) 0.037(3) 0.008(3)
C3B 0.045(3) 0.047(3) 0.056(3) 0.004(2) 0.007(2) 0.011(2)
C3C 0.054(3) 0.085(4) 0.059(3) -0.024(3) 0.010(3) -0.025(3)
C4 0.050(3) 0.051(3) 0.054(3) -0.005(2) 0.020(2) 0.007(2)
C4B 0.036(2) 0.048(3) 0.057(3) 0.002(2) 0.007(2) 0.005(2)
C4C 0.060(3) 0.090(4) 0.047(3) -0.019(3) 0.015(3) -0.026(3)
C5B 0.034(2) 0.036(2) 0.043(2) 0.0024(18) 0.0105(18) -0.0004(17)
C5C 0.044(3) 0.046(3) 0.044(2) -0.005(2) 0.012(2) -0.004(2)
C5 0.039(2) 0.037(2) 0.047(2) -0.0016(19) 0.0128(19) -0.0012(18)
C6B 0.033(2) 0.037(2) 0.038(2) 0.0034(17) 0.0114(17) -0.0031(17)
C6C 0.043(2) 0.043(2) 0.042(2) -0.0036(19) 0.0137(19) -0.0053(19)
C6 0.035(2) 0.036(2) 0.051(3) 0.0004(19) 0.0102(19) 0.0003(17)
C7 0.039(2) 0.047(3) 0.062(3) 0.009(2) 0.016(2) 0.001(2)
C7C 0.041(2) 0.046(3) 0.044(2) -0.003(2) 0.014(2) -0.006(2)
C7B 0.044(2) 0.035(2) 0.041(2) 0.0000(18) 0.0116(19) -0.0033(18)
C8 0.047(3) 0.059(3) 0.086(4) 0.024(3) 0.019(3) 0.013(3)
C8C 0.052(3) 0.057(3) 0.052(3) -0.003(2) 0.025(2) -0.007(2)
C8B 0.051(3) 0.044(3) 0.045(2) -0.006(2) 0.010(2) -0.008(2)
C9 0.050(3) 0.055(3) 0.068(3) 0.023(3) 0.008(3) -0.001(2)
C9B 0.062(3) 0.039(2) 0.043(2) -0.0059(19) 0.021(2) -0.008(2)
C9C 0.041(2) 0.044(2) 0.056(3) 0.004(2) 0.019(2) -0.002(2)
C10B 0.054(3) 0.032(2) 0.044(2) 0.0029(18) 0.021(2) -0.0009(19)
C10 0.039(2) 0.047(3) 0.053(3) 0.005(2) 0.004(2) -0.011(2)
C10C 0.034(2) 0.029(2) 0.050(2) 0.0052(17) 0.0122(18) 0.0044(16)
C11 0.035(2) 0.040(2) 0.046(2) 0.0006(19) 0.0053(18) -0.0056(18)
C11C 0.037(2) 0.030(2) 0.043(2) 0.0030(17) 0.0100(18) 0.0038(16)
C11B 0.043(2) 0.032(2) 0.042(2) 0.0027(17) 0.0165(19) -0.0016(17)
C12B 0.042(2) 0.034(2) 0.037(2) 0.0009(17) 0.0133(18) -0.0029(17)
C12 0.030(2) 0.035(2) 0.053(3) 0.0033(19) 0.0059(18) -0.0056(17)
C12C 0.035(2) 0.033(2) 0.044(2) 0.0038(17) 0.0127(18) -0.0003(16)
C13 0.048(3) 0.060(3) 0.046(3) 0.007(2) 0.004(2) -0.013(2)
C13B 0.060(3) 0.035(2) 0.056(3) 0.004(2) 0.032(2) 0.002(2)
C13C 0.033(2) 0.034(2) 0.055(3) 0.0051(19) 0.0107(19) 0.0051(17)
C14 0.048(3) 0.043(2) 0.040(2) 0.0058(19) 0.007(2) -0.006(2)
C14C 0.0277(19) 0.033(2) 0.046(2) 0.0068(17) 0.0099(17) 0.0008(16)
C14B 0.049(3) 0.032(2) 0.056(3) 0.0027(19) 0.027(2) 0.0006(19)
C15B 0.036(2) 0.030(2) 0.051(2) -0.0008(18) 0.0189(19) -0.0030(17)
C15 0.038(2) 0.035(2) 0.044(2) 0.0071(18) 0.0124(18) 0.0005(17)
C15C 0.0291(19) 0.033(2) 0.041(2) 0.0061(17) 0.0092(16) -0.0025(16)
C16 0.038(2) 0.033(2) 0.038(2) 0.0066(17) 0.0096(17) 0.0044(17)
C16B 0.029(2) 0.032(2) 0.052(2) 0.0030(18) 0.0172(18) -0.0026(16)
C16C 0.0287(19) 0.0311(19) 0.041(2) 0.0069(16) 0.0110(16) 0.0016(15)
C17B 0.0268(19) 0.033(2) 0.049(2) 0.0045(18) 0.0124(17) -0.0012(16)
C17C 0.035(2) 0.032(2) 0.041(2) 0.0039(17) 0.0157(17) 0.0008(17)
C17 0.033(2) 0.036(2) 0.042(2) 0.0069(17) 0.0149(17) 0.0070(17)
C18B 0.032(2) 0.042(2) 0.061(3) 0.010(2) 0.021(2) 0.0031(18)
C18C 0.033(2) 0.036(2) 0.042(2) 0.0027(17) 0.0108(17) -0.0006(17)
C18 0.044(2) 0.043(2) 0.044(2) 0.0036(19) 0.015(2) 0.0044(19)
C19B 0.041(3) 0.060(3) 0.079(4) 0.019(3) 0.033(3) 0.013(2)
C19 0.061(3) 0.057(3) 0.048(3) -0.006(2) 0.017(2) 0.005(3)
C19C 0.036(2) 0.049(3) 0.042(2) 0.005(2) 0.0030(18) 0.0030(19)
C20B 0.050(3) 0.054(3) 0.073(4) 0.012(3) 0.039(3) 0.010(2)
C20C 0.034(2) 0.042(2) 0.048(2) 0.008(2) 0.0064(19) 0.0041(18)
C20 0.065(3) 0.057(3) 0.045(3) -0.005(2) 0.014(2) -0.005(3)
C21B 0.0233(19) 0.034(2) 0.049(2) 0.0046(18) 0.0083(17) -0.0011(16)
C21 0.030(2) 0.038(2) 0.044(2) 0.0108(18) 0.0140(17) 0.0062(17)
C21C 0.033(2) 0.035(2) 0.041(2) 0.0027(17) 0.0123(17) -0.0023(17)
C22 0.032(2) 0.049(3) 0.055(3) 0.010(2) 0.017(2) 0.0111(19)
C22C 0.044(2) 0.045(2) 0.043(2) -0.0005(19) 0.017(2) 0.006(2)
C22B 0.027(2) 0.047(3) 0.052(3) 0.010(2) 0.0064(18) -0.0031(18)
C23B 0.031(2) 0.051(3) 0.044(2) 0.008(2) 0.0004(18) -0.0047(19)
C23 0.027(2) 0.064(3) 0.059(3) 0.012(2) 0.012(2) 0.013(2)
C23C 0.047(3) 0.051(3) 0.049(3) -0.002(2) 0.022(2) 0.008(2)
C24 0.025(2) 0.061(3) 0.051(3) 0.009(2) 0.0053(18) 0.004(2)
C24C 0.043(3) 0.044(2) 0.056(3) 0.001(2) 0.022(2) 0.007(2)
C24B 0.030(2) 0.042(2) 0.043(2) 0.0067(18) 0.0072(18) -0.0007(17)
C25B 0.0246(19) 0.032(2) 0.042(2) 0.0075(16) 0.0087(16) -0.0001(15)
C25C 0.029(2) 0.035(2) 0.051(2) 0.0031(18) 0.0144(18) -0.0007(16)
C25 0.028(2) 0.043(2) 0.044(2) 0.0129(19) 0.0106(17) 0.0016(17)
C26B 0.027(2) 0.035(2) 0.040(2) 0.0080(17) 0.0061(16) 0.0027(16)
C26C 0.0274(19) 0.034(2) 0.049(2) 0.0028(18) 0.0132(17) 0.0011(16)
C26 0.0253(19) 0.040(2) 0.043(2) 0.0084(18) 0.0081(16) -0.0031(16)
C27C 0.0264(19) 0.035(2) 0.046(2) 0.0032(17) 0.0085(17) 0.0002(16)
C27B 0.0233(18) 0.036(2) 0.039(2) 0.0120(17) 0.0086(16) 0.0015(15)
C27 0.032(2) 0.038(2) 0.038(2) 0.0045(17) 0.0118(17) -0.0070(17)
C28C 0.0275(19) 0.032(2) 0.049(2) 0.0069(17) 0.0101(17) -0.0003(16)
C28 0.033(2) 0.040(2) 0.039(2) 0.0090(18) 0.0110(17) -0.0035(17)
C28B 0.0259(19) 0.032(2) 0.045(2) 0.0108(17) 0.0088(16) -0.0001(15)
C29B 0.0235(18) 0.036(2) 0.049(2) 0.0143(18) 0.0085(17) 0.0031(16)
C29 0.039(2) 0.043(2) 0.039(2) 0.0051(18) 0.0140(18) -0.0091(19)
C29C 0.027(2) 0.037(2) 0.049(2) 0.0087(19) 0.0031(17) -0.0037(16)
C30C 0.029(2) 0.061(3) 0.057(3) 0.017(2) 0.004(2) 0.007(2)
C30 0.046(3) 0.049(3) 0.041(2) 0.000(2) 0.012(2) -0.012(2)
C30B 0.025(2) 0.049(3) 0.054(3) 0.017(2) 0.0155(18) 0.0066(18)
C31C 0.029(2) 0.061(3) 0.064(3) 0.013(3) 0.012(2) 0.012(2)
C31B 0.031(2) 0.052(3) 0.046(2) 0.010(2) 0.0151(18) 0.0058(19)
C31 0.041(2) 0.056(3) 0.040(2) 0.004(2) 0.0075(19) -0.006(2)
C32 0.033(2) 0.043(2) 0.040(2) 0.0051(18) 0.0075(17) -0.0069(18)
C32C 0.028(2) 0.043(2) 0.051(3) 0.005(2) 0.0107(18) 0.0041(17)
C32B 0.0266(19) 0.042(2) 0.041(2) 0.0114(18) 0.0079(17) 0.0036(17)
C33 0.052(3) 0.043(2) 0.044(2) 0.002(2) 0.018(2) -0.001(2)
C33C 0.030(2) 0.041(2) 0.050(2) 0.0114(19) 0.0006(18) -0.0036(18)
C33B 0.025(2) 0.042(2) 0.065(3) 0.013(2) 0.013(2) 0.0001(17)
C34B 0.0201(18) 0.039(2) 0.057(3) 0.0124(19) 0.0088(17) -0.0058(16)
C34C 0.032(2) 0.039(2) 0.041(2) 0.0094(18) 0.0037(17) -0.0024(17)
C34 0.046(3) 0.036(2) 0.045(2) 0.0031(18) 0.021(2) 0.0013(19)
C35B 0.027(2) 0.039(2) 0.049(2) 0.0094(19) 0.0119(18) -0.0052(17)
C35 0.033(2) 0.034(2) 0.044(2) 0.0045(17) 0.0143(18) -0.0030(16)
C35C 0.030(2) 0.031(2) 0.049(2) 0.0083(18) 0.0082(18) -0.0004(16)
C36B 0.0253(19) 0.038(2) 0.051(2) 0.0120(19) 0.0095(17) -0.0032(16)
C36 0.034(2) 0.031(2) 0.047(2) 0.0054(17) 0.0178(18) -0.0002(16)
C36C 0.031(2) 0.032(2) 0.042(2) 0.0095(16) 0.0075(17) -0.0013(16)
C37B 0.034(2) 0.044(2) 0.048(3) 0.009(2) 0.0111(19) -0.0045(18)
C37C 0.031(2) 0.037(2) 0.045(2) 0.0118(18) 0.0103(17) 0.0007(17)
C37 0.0286(19) 0.0302(19) 0.044(2) 0.0045(16) 0.0128(17) -0.0002(15)
C38C 0.033(2) 0.037(2) 0.039(2) 0.0099(17) 0.0081(17) 0.0007(17)
C38 0.032(2) 0.044(2) 0.055(3) 0.009(2) 0.018(2) 0.0020(18)
C38B 0.033(2) 0.042(2) 0.051(3) 0.011(2) 0.0115(19) -0.0092(18)
C39C 0.043(2) 0.046(3) 0.043(2) 0.004(2) 0.012(2) -0.001(2)
C39B 0.035(2) 0.044(3) 0.056(3) 0.016(2) 0.004(2) -0.0041(19)
C39 0.038(3) 0.069(3) 0.061(3) 0.013(3) 0.027(2) 0.009(2)
C40B 0.029(2) 0.041(2) 0.057(3) 0.018(2) 0.0056(19) -0.0021(18)
C40C 0.041(2) 0.043(2) 0.041(2) 0.0047(19) 0.0049(19) -0.0080(19)
C40 0.048(3) 0.058(3) 0.056(3) 0.008(2) 0.032(2) 0.004(2)
C41B 0.040(2) 0.051(3) 0.052(3) 0.004(2) 0.018(2) 0.000(2)
C41C 0.028(2) 0.041(2) 0.045(2) 0.0102(18) 0.0110(17) -0.0010(17)
C41 0.030(2) 0.032(2) 0.047(2) 0.0034(17) 0.0135(18) -0.0005(16)
C42C 0.035(2) 0.055(3) 0.056(3) 0.004(2) 0.019(2) -0.004(2)
C42 0.026(2) 0.060(3) 0.050(3) 0.009(2) 0.0080(19) -0.0036(19)
C42B 0.059(3) 0.056(3) 0.055(3) 0.001(2) 0.014(3) -0.002(3)
C43 0.028(2) 0.071(3) 0.052(3) 0.014(2) 0.007(2) 0.001(2)
C43C 0.036(2) 0.055(3) 0.073(3) 0.004(3) 0.026(2) -0.006(2)
C43B 0.069(4) 0.062(4) 0.068(4) -0.010(3) 0.013(3) -0.002(3)
C44B 0.062(4) 0.054(3) 0.080(4) -0.007(3) 0.022(3) 0.005(3)
C44C 0.032(2) 0.051(3) 0.061(3) 0.007(2) 0.016(2) -0.010(2)
C44 0.033(2) 0.054(3) 0.045(2) 0.013(2) 0.0092(18) -0.0014(19)
C45B 0.046(3) 0.051(3) 0.065(3) -0.005(2) 0.019(2) 0.000(2)
C45C 0.027(2) 0.041(2) 0.052(3) 0.0099(19) 0.0104(18) 0.0008(17)
C45 0.029(2) 0.035(2) 0.045(2) 0.0067(17) 0.0136(17) -0.0009(16)
C46C 0.028(2) 0.039(2) 0.054(3) 0.0082(19) 0.0109(18) -0.0082(17)
C46 0.0252(19) 0.037(2) 0.047(2) 0.0133(18) 0.0103(17) 0.0001(16)
C46B 0.041(3) 0.042(3) 0.077(4) -0.003(2) 0.016(3) 0.006(2)
C47 0.036(2) 0.057(3) 0.052(3) 0.016(2) 0.019(2) -0.002(2)
C47C 0.043(3) 0.064(3) 0.056(3) -0.002(3) 0.011(2) -0.013(2)
C47B 0.049(3) 0.061(4) 0.122(6) -0.013(4) -0.005(4) 0.014(3)
C48B 0.149(9) 0.076(5) 0.088(6) 0.015(4) -0.005(6) -0.038(6)
C48 0.047(3) 0.063(3) 0.065(3) 0.014(3) 0.016(3) -0.009(2)
C48C 0.076(4) 0.065(4) 0.072(4) -0.008(3) 0.019(3) -0.021(3)
C49B 0.061(4) 0.083(5) 0.131(7) -0.023(5) 0.030(4) 0.020(4)
C49C 0.025(2) 0.070(3) 0.060(3) 0.008(3) 0.007(2) -0.009(2)
C49 0.037(2) 0.056(3) 0.045(2) 0.008(2) 0.012(2) 0.005(2)
C50 0.074(4) 0.056(3) 0.067(4) 0.005(3) -0.003(3) -0.002(3)
C50B 0.139(11) 0.201(15) 0.34(2) -0.131(16) 0.156(15) -0.086(11)
C50C 0.040(3) 0.070(4) 0.080(4) 0.018(3) 0.014(3) 0.003(3)
C51B 0.065(4) 0.039(3) 0.074(4) -0.007(2) 0.008(3) 0.013(2)
C51C 0.039(3) 0.059(3) 0.083(4) -0.022(3) 0.014(3) -0.015(2)
C51 0.145(8) 0.094(6) 0.093(6) 0.045(5) 0.080(6) 0.048(6)
C52B 0.051(3) 0.057(3) 0.057(3) -0.007(3) -0.011(2) 0.003(2)
C52 0.063(4) 0.104(6) 0.121(6) 0.054(5) 0.054(4) 0.039(4)
C52C 0.066(4) 0.123(6) 0.053(3) -0.029(4) 0.029(3) -0.031(4)
C53C 0.050(3) 0.058(3) 0.044(3) -0.010(2) 0.007(2) 0.003(2)
C53B 0.030(2) 0.090(4) 0.073(4) 0.030(3) 0.017(2) 0.019(3)
C53 0.042(3) 0.076(4) 0.057(3) 0.000(3) 0.023(2) 0.014(3)
C54C 0.033(2) 0.075(4) 0.067(3) 0.009(3) 0.023(2) 0.015(2)
C54 0.041(3) 0.069(4) 0.048(3) 0.005(2) -0.007(2) 0.011(2)
C54B 0.035(2) 0.063(3) 0.042(2) 0.000(2) 0.0093(19) 0.005(2)
C55C 0.039(2) 0.051(3) 0.061(3) 0.002(2) 0.024(2) 0.002(2)
C55 0.031(2) 0.082(4) 0.063(3) 0.021(3) 0.023(2) 0.020(2)
C55B 0.061(3) 0.054(3) 0.044(3) 0.009(2) 0.008(2) -0.008(2)
S4T 0.0452(7) 0.1029(12) 0.0529(7) 0.0018(8) 0.0094(6) 0.0179(8)
F10T 0.187(8) 0.129(6) 0.356(14) 0.103(8) -0.085(9) -0.097(6)
F11T 0.311(12) 0.133(6) 0.098(4) 0.034(4) -0.078(6) -0.067(7)
F12T 0.462(18) 0.091(4) 0.172(7) 0.005(4) 0.200(10) -0.029(7)
O10T 0.042(3) 0.240(10) 0.198(9) -0.026(7) 0.026(4) -0.030(4)
O11T 0.158(6) 0.100(4) 0.155(6) 0.051(4) 0.106(5) 0.065(4)
O12T 0.114(5) 0.112(4) 0.073(3) 0.016(3) 0.009(3) 0.051(4)
S1T 0.0588(7) 0.0434(6) 0.0473(6) 0.0025(5) 0.0183(5) 0.0035(5)
F1T 0.069(3) 0.130(4) 0.107(3) -0.047(3) -0.008(2) -0.010(3)
F2T 0.097(3) 0.086(3) 0.116(4) 0.009(3) 0.041(3) -0.038(2)
F3T 0.060(2) 0.112(3) 0.114(3) -0.028(3) 0.033(2) 0.006(2)
O1T 0.067(3) 0.055(2) 0.090(3) -0.003(2) 0.033(2) 0.010(2)
O2T 0.118(4) 0.058(2) 0.047(2) 0.0105(18) 0.028(2) 0.022(2)
O3T 0.065(2) 0.055(2) 0.050(2) 0.0028(17) 0.0096(17) -0.0079(18)
C1T 0.059(4) 0.074(4) 0.068(4) -0.013(3) 0.014(3) -0.005(3)
S5T 0.0384(7) 0.176(2) 0.0585(9) 0.0220(11) 0.0198(6) -0.0039(10)
F13T 0.227(9) 0.278(11) 0.121(5) -0.077(6) 0.103(6) -0.091(8)
F14T 0.242(11) 0.437(18) 0.182(8) -0.192(11) 0.123(8) -0.231(12)
F15T 0.46(2) 0.092(5) 0.163(8) 0.011(5) 0.121(11) -0.014(8)
O13T 0.054(3) 0.235(8) 0.058(3) -0.009(4) 0.019(2) -0.051(4)
O14T 0.055(3) 0.108(4) 0.123(4) 0.023(3) 0.040(3) -0.014(3)
O15T 0.087(5) 0.473(19) 0.103(5) 0.127(8) 0.052(4) 0.121(8)
C5T 0.166(13) 0.33(3) 0.103(9) 0.005(13) 0.061(9) -0.131(16)
S2T 0.0363(6) 0.0634(7) 0.0496(6) -0.0034(5) 0.0116(5) 0.0104(5)
F4T 0.049(2) 0.096(3) 0.125(4) 0.002(3) 0.017(2) -0.009(2)
F5T 0.064(2) 0.064(2) 0.153(4) 0.011(3) 0.004(3) 0.0289(19)
F6T 0.080(3) 0.073(2) 0.096(3) -0.032(2) 0.008(2) 0.011(2)
O4T 0.0354(18) 0.088(3) 0.053(2) 0.0030(19) 0.0171(16) 0.0062(18)
O5T 0.045(2) 0.097(3) 0.050(2) -0.005(2) 0.0192(17) 0.0006(19)
O6T 0.057(2) 0.069(3) 0.065(2) -0.011(2) -0.0010(19) 0.026(2)
C2T 0.042(3) 0.061(4) 0.096(5) -0.003(3) 0.010(3) 0.016(3)
S8T 0.0960(16) 0.1201(19) 0.0919(15) 0.0183(13) -0.0307(13) -0.0275(14)
F23T 0.238(9) 0.104(4) 0.181(7) 0.039(4) -0.138(7) -0.054(5)
F24T 0.231(9) 0.107(5) 0.141(5) 0.002(4) -0.075(6) 0.047(5)
O22T 0.099(5) 0.119(6) 0.208(9) -0.036(6) -0.082(6) 0.008(4)
O23T 0.074(4) 0.210(8) 0.084(4) -0.007(4) -0.020(3) -0.039(4)
S3T 0.0539(8) 0.1017(13) 0.0732(10) -0.0424(9) 0.0148(7) -0.0063(8)
F7T 0.042(2) 0.102(3) 0.210(6) -0.002(4) 0.026(3) 0.016(2)
F8T 0.097(3) 0.109(4) 0.069(2) -0.013(2) 0.001(2) 0.001(3)
F1 0.100(3) 0.066(3) 0.174(5) -0.003(3) 0.060(4) -0.018(2)
O7T 0.171(8) 0.240(10) 0.072(4) -0.027(5) 0.019(4) 0.096(7)
O8T 0.124(6) 0.082(4) 0.252(10) -0.074(5) 0.079(6) -0.033(4)
O9T 0.039(3) 0.204(8) 0.216(9) -0.125(7) 0.013(4) 0.003(4)
C3T 0.043(3) 0.069(4) 0.077(4) 0.000(3) 0.018(3) -0.005(3)
C12S 0.067(4) 0.119(7) 0.070(4) 0.021(4) 0.022(3) 0.015(4)
S7T 0.141(6) 0.142(6) 0.215(9) -0.086(6) 0.003(6) 0.001(5)
F20T 0.196(11) 0.203(10) 0.246(13) 0.049(10) 0.049(9) 0.014(9)
F21T 0.196(11) 0.203(10) 0.246(13) 0.049(10) 0.049(9) 0.014(9)
O19T 0.155(12) 0.152(12) 0.061(6) -0.009(7) 0.063(7) -0.065(10)
O20T 0.43(4) 0.154(18) 0.173(19) -0.011(14) 0.03(2) 0.19(2)
O21T 0.21(2) 0.30(3) 0.18(2) -0.14(2) 0.034(17) 0.02(2)
N1S 0.060(3) 0.082(4) 0.097(4) -0.002(3) 0.019(3) 0.035(3)
C2S 0.050(3) 0.073(4) 0.105(6) -0.004(4) 0.012(4) 0.028(3)
C3S 0.085(5) 0.102(6) 0.095(6) -0.001(5) 0.031(4) 0.031(5)
N4S 0.228(13) 0.094(6) 0.155(9) -0.017(6) 0.061(9) -0.062(8)
C5S 0.138(9) 0.052(4) 0.129(8) -0.001(5) 0.059(7) -0.009(5)
C6S 0.099(6) 0.045(3) 0.128(7) 0.007(4) 0.035(5) 0.008(4)
N7S 0.063(3) 0.076(4) 0.079(4) 0.006(3) 0.025(3) -0.001(3)
C8S 0.069(4) 0.061(4) 0.082(5) 0.015(3) 0.012(3) 0.004(3)
C9S 0.146(10) 0.133(9) 0.099(7) 0.047(7) -0.005(7) -0.015(8)
S9T 0.070(2) 0.115(3) 0.113(3) 0.048(3) 0.015(2) 0.020(3)
O26T 0.25(3) 0.19(2) 0.27(3) 0.15(2) -0.15(2) -0.16(2)
C9T 0.070(2) 0.115(3) 0.113(3) 0.048(3) 0.015(2) 0.020(3)
F9T 0.086(7) 0.099(8) 0.218(16) -0.010(9) -0.032(9) -0.034(6)
F19T 0.074(5) 0.184(11) 0.060(5) 0.061(6) -0.007(4) 0.009(6)
F22T 0.196(11) 0.203(10) 0.246(13) 0.049(10) 0.049(9) 0.014(9)
C7T 0.196(11) 0.203(10) 0.246(13) 0.049(10) 0.049(9) 0.014(9)
C6T 0.33(2) 0.132(14) 0.36(2) -0.045(16) 0.294(17) -0.022(14)
F6 0.51(3) 0.22(2) 0.261(18) -0.085(16) 0.271(18) -0.054(19)
F4 0.53(3) 0.210(18) 0.56(4) -0.06(2) 0.49(3) -0.09(2)
F5 0.36(3) 0.122(11) 0.52(3) -0.045(16) 0.34(2) 0.016(14)
S6T 0.198(7) 0.101(4) 0.253(9) -0.051(5) 0.177(7) -0.034(5)
O7 0.142(10) 0.167(11) 0.094(8) -0.022(8) 0.089(8) 0.006(9)
O8 0.38(3) 0.118(12) 0.36(3) -0.019(16) 0.29(2) 0.020(16)
O9 0.145(14) 0.20(2) 0.37(2) -0.092(17) 0.167(15) -0.049(12)

loop_
_atom_type_symbol
_atom_type_description
_atom_type_scat_dispersion_real
_atom_type_scat_dispersion_imag
_atom_type_scat_source
C C 0.0181 0.0091 'International Tables Vol C Tables 4.2.6.8 and 6.1.1.4'
H H 0.0000 0.0000 'International Tables Vol C Tables 4.2.6.8 and 6.1.1.4'
F F 0.0727 0.0534 'International Tables Vol C Tables 4.2.6.8 and 6.1.1.4'
La La -1.4094 9.0376 'International Tables Vol C Tables 4.2.6.8 and 6.1.1.4'
N N 0.0311 0.0180 'International Tables Vol C Tables 4.2.6.8 and 6.1.1.4'
O O 0.0492 0.0322 'International Tables Vol C Tables 4.2.6.8 and 6.1.1.4'
S S 0.3331 0.5567 'International Tables Vol C Tables 4.2.6.8 and 6.1.1.4'
Zn Zn -1.5491 0.6778 'International Tables Vol C Tables 4.2.6.8 and 6.1.1.4'

loop_
_exptl_crystal_face_index_h
_exptl_crystal_face_index_k
_exptl_crystal_face_index_l
_exptl_crystal_face_perp_dist
-2 -4 -5 0.0582
2 1 1 0.0800
3 5 5 0.0840
0 1 0 0.0978
1 0 -1 0.0972
-1 0 1 0.0972
0 -2 1 0.1031
0 2 -1 0.0941
-3 5 1 0.1149
3 -5 -1 0.1149
-1 -5 1 0.0863

loop_
_geom_angle_atom_site_label_1
_geom_angle_atom_site_label_2
_geom_angle_atom_site_label_3
_geom_angle
_geom_angle_site_symmetry_1
_geom_angle_site_symmetry_3
_geom_angle_publ_flag
N4 La2 N6C 143.57(10) . . ?
N4 La2 N6B 71.93(11) . . ?
N4 La2 N6 60.74(11) . . ?
N4 La2 N7 120.86(11) . . ?
N4C La2 N4 87.49(11) . . ?
N4C La2 N4B 85.46(11) . . ?
N4C La2 N6C 60.91(10) . . ?
N4C La2 N6B 140.00(10) . . ?
N4C La2 N6 72.31(10) . . ?
N4C La2 N7C 121.65(11) . . ?
N4C La2 N7 76.16(10) . . ?
N4B La2 N4 87.84(11) . . ?
N4B La2 N6C 73.00(11) . . ?
N4B La2 N6B 60.53(11) . . ?
N4B La2 N6 141.44(11) . . ?
N4B La2 N7C 77.03(10) . . ?
N4B La2 N7 144.43(11) . . ?
N6C La2 N6B 120.21(11) . . ?
N6C La2 N6 118.64(11) . . ?
N6C La2 N7 71.46(11) . . ?
N6B La2 N6 121.14(11) . . ?
N7C La2 N4 145.18(11) . . ?
N7C La2 N6C 60.75(11) . . ?
N7C La2 N6B 73.33(11) . . ?
N7C La2 N6 141.50(11) . . ?
N7C La2 N7 87.00(11) . . ?
N7B La2 N4 75.39(11) . . ?
N7B La2 N4C 146.99(10) . . ?
N7B La2 N4B 121.09(11) . . ?
N7B La2 N6C 141.04(11) . . ?
N7B La2 N6B 60.57(10) . . ?
N7B La2 N6 74.71(10) . . ?
N7B La2 N7C 85.81(11) . . ?
N7B La2 N7 88.56(11) . . ?
N7 La2 N6B 143.83(10) . . ?
N7 La2 N6 60.13(11) . . ?
O1C La1 O1B 83.02(11) . . ?
O1C La1 N9 146.11(11) . . ?
O1C La1 N9B 78.39(11) . . ?
O1C La1 N9C 120.95(11) . . ?
O1C La1 N11 134.15(10) . . ?
O1C La1 N11B 71.12(11) . . ?
O1C La1 N11C 61.63(11) . . ?
O1B La1 N9 75.38(11) . . ?
O1B La1 N9B 121.11(12) . . ?
O1B La1 N9C 144.00(11) . . ?
O1B La1 N11 69.36(11) . . ?
O1B La1 N11B 61.36(12) . . ?
O1B La1 N11C 139.44(11) . . ?
O1 La1 O1C 78.88(10) . . ?
O1 La1 O1B 81.02(11) . . ?
O1 La1 N9 122.00(10) . . ?
O1 La1 N9B 145.60(10) . . ?
O1 La1 N9C 78.41(11) . . ?
O1 La1 N11 61.63(10) . . ?
O1 La1 N11B 133.71(12) . . ?
O1 La1 N11C 73.57(10) . . ?
N9 La1 N9B 90.66(11) . . ?
N9 La1 N11B 75.64(11) . . ?
N9 La1 N11C 145.14(11) . . ?
N9B La1 N11B 59.75(12) . . ?
N9B La1 N11C 73.00(11) . . ?
N9C La1 N9 91.01(11) . . ?
N9C La1 N9B 91.65(11) . . ?
N9C La1 N11 74.90(11) . . ?
N9C La1 N11B 147.60(12) . . ?
N9C La1 N11C 59.82(11) . . ?
N11 La1 N9 60.55(11) . . ?
N11 La1 N9B 147.27(10) . . ?
N11 La1 N11B 120.25(11) . . ?
N11 La1 N11C 121.20(11) . . ?
N11C La1 N11B 118.06(12) . . ?
N1B Zn1 N1 99.52(14) . . ?
N1B Zn1 N1C 93.52(14) . . ?
N1C Zn1 N1 96.66(15) . . ?
N2B Zn1 N1B 75.44(14) . . ?
N2B Zn1 N1 88.54(15) . . ?
N2B Zn1 N1C 168.48(14) . . ?
N2B Zn1 N2C 99.98(14) . . ?
N2B Zn1 N2 102.89(14) . . ?
N2C Zn1 N1B 87.01(14) . . ?
N2C Zn1 N1 170.39(15) . . ?
N2C Zn1 N1C 75.79(14) . . ?
N2 Zn1 N1B 175.13(14) . . ?
N2 Zn1 N1 75.78(14) . . ?
N2 Zn1 N1C 88.38(14) . . ?
N2 Zn1 N2C 97.80(14) . . ?
C46C O1C La1 122.4(3) . . ?
C46B O1B La1 124.1(3) . . ?
C46 O1 La1 123.3(3) . . ?
C1B N1B Zn1 125.5(3) . . ?
C1B N1B C5B 118.9(4) . . ?
C5B N1B Zn1 114.4(3) . . ?
C1 N1 Zn1 125.5(4) . . ?
C1 N1 C5 118.4(4) . . ?
C5 N1 Zn1 113.8(3) . . ?
C1C N1C Zn1 125.1(3) . . ?
C1C N1C C5C 119.3(4) . . ?
C5C N1C Zn1 114.1(3) . . ?
C6B N2B Zn1 114.9(3) . . ?
C6B N2B C12B 106.1(4) . . ?
C12B N2B Zn1 138.9(3) . . ?
C6C N2C Zn1 114.1(3) . . ?
C6C N2C C12C 105.7(4) . . ?
C12C N2C Zn1 140.1(3) . . ?
C6 N2 Zn1 114.4(3) . . ?
C6 N2 C12 105.9(4) . . ?
C12 N2 Zn1 139.4(3) . . ?
C6 N14 C7 107.1(4) . . ?
C6 N14 C52 128.8(5) . . ?
C7 N14 C52 123.2(5) . . ?
C6C N3C C7C 106.7(4) . . ?
C6C N3C C52C 129.3(5) . . ?
C7C N3C C52C 123.5(4) . . ?
C6B N3B C7B 106.5(4) . . ?
C6B N3B C52B 129.6(4) . . ?
C7B N3B C52B 123.7(4) . . ?
C16 N4 La2 131.1(3) . . ?
C17 N4 La2 115.9(3) . . ?
C17 N4 C16 104.6(4) . . ?
C16C N4C La2 129.5(3) . . ?
C17C N4C La2 115.4(3) . . ?
C17C N4C C16C 104.4(3) . . ?
C16B N4B La2 129.6(3) . . ?
C17B N4B La2 116.0(3) . . ?
C17B N4B C16B 105.3(3) . . ?
C17C N5C C18C 106.4(4) . . ?
C17C N5C C53C 129.5(4) . . ?
C18C N5C C53C 124.0(4) . . ?
C17B N5B C18B 106.6(4) . . ?
C17B N5B C53B 129.2(4) . . ?
C18B N5B C53B 123.9(4) . . ?
C17 N5 C18 106.9(4) . . ?
C17 N5 C53 129.3(4) . . ?
C18 N5 C53 123.5(4) . . ?
C21C N6C La2 120.0(3) . . ?
C25C N6C La2 121.0(3) . . ?
C25C N6C C21C 119.0(4) . . ?
C21B N6B La2 121.0(3) . . ?
C25B N6B La2 120.6(3) . . ?
C25B N6B C21B 118.4(4) . . ?
C21 N6 La2 120.7(3) . . ?
C21 N6 C25 118.1(4) . . ?
C25 N6 La2 120.8(3) . . ?
C26C N7C La2 114.9(3) . . ?
C26C N7C C27C 105.5(4) . . ?
C27C N7C La2 128.3(3) . . ?
C26B N7B La2 114.8(3) . . ?
C26B N7B C27B 104.5(4) . . ?
C27B N7B La2 127.7(3) . . ?
C26 N7 La2 115.1(3) . . ?
C26 N7 C27 105.0(4) . . ?
C27 N7 La2 130.2(3) . . ?
C26B N8B C32B 106.2(4) . . ?
C26B N8B C54B 129.4(4) . . ?
C32B N8B C54B 124.3(4) . . ?
C26C N8C C32C 107.2(4) . . ?
C26C N8C C54C 127.8(4) . . ?
C32C N8C C54C 124.7(4) . . ?
C26 N8 C32 106.8(4) . . ?
C26 N8 C54 129.9(4) . . ?
C32 N8 C54 123.1(4) . . ?
C36 N9 La1 131.4(3) . . ?
C37 N9 La1 117.9(3) . . ?
C37 N9 C36 105.8(3) . . ?
C36B N9B La1 135.2(3) . . ?
C37B N9B La1 119.8(3) . . ?
C37B N9B C36B 105.0(4) . . ?
C36C N9C La1 133.5(3) . . ?
C37C N9C La1 122.1(3) . . ?
C37C N9C C36C 104.3(4) . . ?
C37C N10C C38C 106.7(4) . . ?
C37C N10C C55C 129.9(4) . . ?
C38C N10C C55C 123.4(4) . . ?
C37 N10 C38 107.0(4) . . ?
C37 N10 C55 130.0(4) . . ?
C38 N10 C55 123.0(4) . . ?
C37B N10B C38B 106.8(4) . . ?
C37B N10B C55B 129.4(5) . . ?
C38B N10B C55B 123.8(4) . . ?
C41 N11 La1 123.1(3) . . ?
C45 N11 La1 117.5(3) . . ?
C45 N11 C41 118.6(4) . . ?
C41B N11B La1 120.5(3) . . ?
C41B N11B C45B 118.0(5) . . ?
C45B N11B La1 114.7(3) . . ?
C41C N11C La1 122.2(3) . . ?
C45C N11C La1 115.7(3) . . ?
C45C N11C C41C 118.6(4) . . ?
C46 N12 C47 118.0(4) . . ?
C46 N12 C49 126.6(4) . . ?
C49 N12 C47 114.9(4) . . ?
C46C N12C C47C 119.7(4) . . ?
C46C N12C C49C 124.1(5) . . ?
C47C N12C C49C 115.4(4) . . ?
C46B N12B C47B 116.7(6) . . ?
C46B N12B C49B 125.1(6) . . ?
C49B N12B C47B 118.1(6) . . ?
N1C C1C H1C 118.3 . . ?
N1C C1C C2C 123.3(5) . . ?
C2C C1C H1C 118.3 . . ?
N1B C1B H1B 118.3 . . ?
N1B C1B C2B 123.4(4) . . ?
C2B C1B H1B 118.3 . . ?
N1 C1 H1 118.4 . . ?
N1 C1 C2 123.3(5) . . ?
C2 C1 H1 118.4 . . ?
C1C C2C C51C 120.6(5) . . ?
C3C C2C C1C 116.8(5) . . ?
C3C C2C C51C 122.6(5) . . ?
C1B C2B C51B 120.1(5) . . ?
C3B C2B C1B 117.2(4) . . ?
C3B C2B C51B 122.8(5) . . ?
C1 C2 C51 120.3(6) . . ?
C3 C2 C1 117.3(5) . . ?
C3 C2 C51 122.3(6) . . ?
C2 C3 H3 119.7 . . ?
C2 C3 C4 120.5(5) . . ?
C4 C3 H3 119.7 . . ?
C2B C3B H3B 119.7 . . ?
C2B C3B C4B 120.6(5) . . ?
C4B C3B H3B 119.7 . . ?
C2C C3C H3C 119.6 . . ?
C2C C3C C4C 120.7(5) . . ?
C4C C3C H3C 119.6 . . ?
C3 C4 H4 120.7 . . ?
C5 C4 C3 118.6(5) . . ?
C5 C4 H4 120.7 . . ?
C3B C4B H4B 120.6 . . ?
C3B C4B C5B 118.8(5) . . ?
C5B C4B H4B 120.6 . . ?
C3C C4C H4C 120.4 . . ?
C5C C4C C3C 119.1(5) . . ?
C5C C4C H4C 120.4 . . ?
N1B C5B C4B 121.1(4) . . ?
N1B C5B C6B 112.9(4) . . ?
C4B C5B C6B 125.9(4) . . ?
N1C C5C C4C 120.5(5) . . ?
N1C C5C C6C 113.5(4) . . ?
C4C C5C C6C 125.9(5) . . ?
N1 C5 C4 121.8(5) . . ?
N1 C5 C6 112.8(4) . . ?
C4 C5 C6 125.4(4) . . ?
N2B C6B N3B 112.5(4) . . ?
N2B C6B C5B 119.1(4) . . ?
N3B C6B C5B 128.3(4) . . ?
N2C C6C N3C 112.0(4) . . ?
N2C C6C C5C 120.2(4) . . ?
N3C C6C C5C 127.7(4) . . ?
N2 C6 N14 112.1(4) . . ?
N2 C6 C5 120.1(4) . . ?
N14 C6 C5 127.6(4) . . ?
N14 C7 C8 131.4(5) . . ?
N14 C7 C12 106.0(4) . . ?
C8 C7 C12 122.5(5) . . ?
N3C C7C C8C 131.8(5) . . ?
N3C C7C C12C 106.2(4) . . ?
C12C C7C C8C 121.9(5) . . ?
C8B C7B N3B 131.8(5) . . ?
C8B C7B C12B 121.8(4) . . ?
C12B C7B N3B 106.4(4) . . ?
C7 C8 H8 121.5 . . ?
C7 C8 C9 116.9(5) . . ?
C9 C8 H8 121.5 . . ?
C7C C8C H8C 121.5 . . ?
C9C C8C C7C 117.0(5) . . ?
C9C C8C H8C 121.5 . . ?
C7B C8B H8B 121.7 . . ?
C9B C8B C7B 116.6(5) . . ?
C9B C8B H8B 121.7 . . ?
C8 C9 H9 119.2 . . ?
C8 C9 C10 121.7(5) . . ?
C10 C9 H9 119.2 . . ?
C8B C9B H9B 118.7 . . ?
C8B C9B C10B 122.6(4) . . ?
C10B C9B H9B 118.7 . . ?
C8C C9C H9C 118.6 . . ?
C8C C9C C10C 122.9(5) . . ?
C10C C9C H9C 118.6 . . ?
C9B C10B C11B 120.2(4) . . ?
C9B C10B C13B 120.7(4) . . ?
C11B C10B C13B 119.1(5) . . ?
C9 C10 C13 120.0(5) . . ?
C11 C10 C9 120.4(5) . . ?
C11 C10 C13 119.6(5) . . ?
C9C C10C C13C 120.4(4) . . ?
C11C C10C C9C 119.5(4) . . ?
C11C C10C C13C 120.1(4) . . ?
C10 C11 H11 120.4 . . ?
C12 C11 C10 119.2(5) . . ?
C12 C11 H11 120.4 . . ?
C10C C11C H11C 120.8 . . ?
C10C C11C C12C 118.4(4) . . ?
C12C C11C H11C 120.8 . . ?
C10B C11B H11B 121.2 . . ?
C12B C11B C10B 117.7(4) . . ?
C12B C11B H11B 121.2 . . ?
N2B C12B C7B 108.5(4) . . ?
C11B C12B N2B 130.4(4) . . ?
C11B C12B C7B 121.1(4) . . ?
N2 C12 C7 108.7(4) . . ?
C11 C12 N2 131.7(4) . . ?
C11 C12 C7 119.4(4) . . ?
N2C C12C C7C 109.3(4) . . ?
N2C C12C C11C 130.4(4) . . ?
C7C C12C C11C 120.2(4) . . ?
C10 C13 H13A 108.9 . . ?
C10 C13 H13B 108.9 . . ?
H13A C13 H13B 107.7 . . ?
C14 C13 C10 113.2(4) . . ?
C14 C13 H13A 108.9 . . ?
C14 C13 H13B 108.9 . . ?
C10B C13B H13C 109.0 . . ?
C10B C13B H13D 109.0 . . ?
C10B C13B C14B 112.7(4) . . ?
H13C C13B H13D 107.8 . . ?
C14B C13B H13C 109.0 . . ?
C14B C13B H13D 109.0 . . ?
C10C C13C H13E 108.5 . . ?
C10C C13C H13F 108.5 . . ?
H13E C13C H13F 107.5 . . ?
C14C C13C C10C 115.0(4) . . ?
C14C C13C H13E 108.5 . . ?
C14C C13C H13F 108.5 . . ?
C15 C14 C13 119.7(5) . . ?
C15 C14 C20 120.4(5) . . ?
C20 C14 C13 119.9(5) . . ?
C15C C14C C13C 119.4(4) . . ?
C15C C14C C20C 120.2(4) . . ?
C20C C14C C13C 120.3(4) . . ?
C15B C14B C13B 119.3(5) . . ?
C15B C14B C20B 119.7(5) . . ?
C20B C14B C13B 121.0(4) . . ?
C14B C15B H15B 120.6 . . ?
C16B C15B C14B 118.7(4) . . ?
C16B C15B H15B 120.6 . . ?
C14 C15 H15 120.8 . . ?
C14 C15 C16 118.4(4) . . ?
C16 C15 H15 120.8 . . ?
C14C C15C H15C 121.2 . . ?
C16C C15C C14C 117.6(4) . . ?
C16C C15C H15C 121.2 . . ?
N4 C16 C15 129.9(4) . . ?
N4 C16 C18 110.2(4) . . ?
C15 C16 C18 119.8(4) . . ?
N4B C16B C18B 109.8(4) . . ?
C15B C16B N4B 130.0(4) . . ?
C15B C16B C18B 120.2(4) . . ?
C15C C16C N4C 128.6(4) . . ?
C15C C16C C18C 121.6(4) . . ?
C18C C16C N4C 109.7(4) . . ?
N4B C17B N5B 112.5(4) . . ?
N4B C17B C21B 120.5(4) . . ?
N5B C17B C21B 126.9(4) . . ?
N4C C17C N5C 113.3(4) . . ?
N4C C17C C21C 119.8(4) . . ?
N5C C17C C21C 126.9(4) . . ?
N4 C17 N5 112.9(4) . . ?
N4 C17 C21 120.4(4) . . ?
N5 C17 C21 126.5(4) . . ?
N5B C18B C16B 105.8(4) . . ?
N5B C18B C19B 132.0(5) . . ?
C19B C18B C16B 122.2(5) . . ?
N5C C18C C16C 106.1(4) . . ?
N5C C18C C19C 132.2(4) . . ?
C16C C18C C19C 121.7(4) . . ?
N5 C18 C16 105.3(4) . . ?
C19 C18 N5 131.8(5) . . ?
C19 C18 C16 122.9(5) . . ?
C18B C19B H19B 121.8 . . ?
C20B C19B C18B 116.4(5) . . ?
C20B C19B H19B 121.8 . . ?
C18 C19 H19 122.3 . . ?
C20 C19 C18 115.4(5) . . ?
C20 C19 H19 122.3 . . ?
C18C C19C H19C 122.0 . . ?
C20C C19C C18C 116.1(4) . . ?
C20C C19C H19C 122.0 . . ?
C14B C20B H20B 118.7 . . ?
C19B C20B C14B 122.7(5) . . ?
C19B C20B H20B 118.7 . . ?
C14C C20C H20C 118.6 . . ?
C19C C20C C14C 122.8(4) . . ?
C19C C20C H20C 118.6 . . ?
C14 C20 H20 118.5 . . ?
C19 C20 C14 123.1(5) . . ?
C19 C20 H20 118.5 . . ?
N6B C21B C17B 112.9(4) . . ?
N6B C21B C22B 122.2(4) . . ?
C22B C21B C17B 124.6(4) . . ?
N6 C21 C17 114.1(4) . . ?
N6 C21 C22 122.6(4) . . ?
C22 C21 C17 122.9(4) . . ?
N6C C21C C17C 113.9(4) . . ?
N6C C21C C22C 122.5(4) . . ?
C22C C21C C17C 123.5(4) . . ?
C21 C22 H22 120.8 . . ?
C23 C22 C21 118.3(5) . . ?
C23 C22 H22 120.8 . . ?
C21C C22C H22C 121.1 . . ?
C23C C22C C21C 117.7(4) . . ?
C23C C22C H22C 121.1 . . ?
C21B C22B H22B 120.8 . . ?
C23B C22B C21B 118.4(4) . . ?
C23B C22B H22B 120.8 . . ?
C22B C23B H23B 120.0 . . ?
C24B C23B C22B 120.0(4) . . ?
C24B C23B H23B 120.0 . . ?
C22 C23 H23 120.2 . . ?
C22 C23 C24 119.6(4) . . ?
C24 C23 H23 120.2 . . ?
C22C C23C H23C 119.8 . . ?
C24C C23C C22C 120.4(4) . . ?
C24C C23C H23C 119.8 . . ?
C23 C24 H24 120.8 . . ?
C23 C24 C25 118.5(5) . . ?
C25 C24 H24 120.8 . . ?
C23C C24C H24C 120.9 . . ?
C23C C24C C25C 118.1(4) . . ?
C25C C24C H24C 120.9 . . ?
C23B C24B H24B 121.0 . . ?
C23B C24B C25B 118.1(4) . . ?
C25B C24B H24B 121.0 . . ?
N6B C25B C24B 122.9(4) . . ?
N6B C25B C26B 112.5(4) . . ?
C24B C25B C26B 124.4(4) . . ?
N6C C25C C24C 122.3(4) . . ?
N6C C25C C26C 113.2(4) . . ?
C24C C25C C26C 124.4(4) . . ?
N6 C25 C24 122.8(5) . . ?
N6 C25 C26 113.7(4) . . ?
C24 C25 C26 123.4(4) . . ?
N7B C26B N8B 113.2(4) . . ?
N7B C26B C25B 119.3(4) . . ?
N8B C26B C25B 127.3(4) . . ?
N7C C26C N8C 112.4(4) . . ?
N7C C26C C25C 120.6(4) . . ?
N8C C26C C25C 127.0(4) . . ?
N7 C26 N8 112.7(4) . . ?
N7 C26 C25 121.1(4) . . ?
N8 C26 C25 126.2(4) . . ?
N7C C27C C28C 130.0(4) . . ?
N7C C27C C32C 109.7(4) . . ?
C28C C27C C32C 120.3(4) . . ?
N7B C27B C28B 128.8(4) . . ?
N7B C27B C32B 109.6(4) . . ?
C32B C27B C28B 121.5(4) . . ?
N7 C27 C32 109.5(4) . . ?
C28 C27 N7 129.7(4) . . ?
C28 C27 C32 120.8(4) . . ?
C27C C28C H28C 120.7 . . ?
C29C C28C C27C 118.7(4) . . ?
C29C C28C H28C 120.7 . . ?
C27 C28 H28 120.8 . . ?
C27 C28 C29 118.4(4) . . ?
C29 C28 H28 120.8 . . ?
C27B C28B H28B 121.2 . . ?
C29B C28B C27B 117.5(4) . . ?
C29B C28B H28B 121.2 . . ?
C28B C29B C30B 120.1(4) . . ?
C28B C29B C33B 121.2(4) . . ?
C30B C29B C33B 118.6(4) . . ?
C28 C29 C30 119.7(4) . . ?
C28 C29 C33 121.8(4) . . ?
C30 C29 C33 118.5(4) . . ?
C28C C29C C30C 120.0(4) . . ?
C28C C29C C33C 119.8(4) . . ?
C30C C29C C33C 120.2(4) . . ?
C29C C30C H30C 118.9 . . ?
C31C C30C C29C 122.1(4) . . ?
C31C C30C H30C 118.9 . . ?
C29 C30 H30 118.8 . . ?
C31 C30 C29 122.4(5) . . ?
C31 C30 H30 118.8 . . ?
C29B C30B H30B 118.5 . . ?
C31B C30B C29B 122.9(4) . . ?
C31B C30B H30B 118.5 . . ?
C30C C31C H31C 121.2 . . ?
C30C C31C C32C 117.5(4) . . ?
C32C C31C H31C 121.2 . . ?
C30B C31B H31B 122.0 . . ?
C30B C31B C32B 115.9(4) . . ?
C32B C31B H31B 122.0 . . ?
C30 C31 H31 121.6 . . ?
C30 C31 C32 116.8(4) . . ?
C32 C31 H31 121.6 . . ?
N8 C32 C27 106.0(4) . . ?
N8 C32 C31 132.1(4) . . ?
C31 C32 C27 121.9(4) . . ?
N8C C32C C27C 105.2(4) . . ?
N8C C32C C31C 133.5(4) . . ?
C31C C32C C27C 121.3(4) . . ?
N8B C32B C27B 106.4(4) . . ?
N8B C32B C31B 131.7(4) . . ?
C27B C32B C31B 121.9(4) . . ?
C29 C33 H33A 108.4 . . ?
C29 C33 H33B 108.4 . . ?
C29 C33 C34 115.7(4) . . ?
H33A C33 H33B 107.4 . . ?
C34 C33 H33A 108.4 . . ?
C34 C33 H33B 108.4 . . ?
C29C C33C H33C 108.8 . . ?
C29C C33C H33D 108.8 . . ?
H33C C33C H33D 107.7 . . ?
C34C C33C C29C 113.8(4) . . ?
C34C C33C H33C 108.8 . . ?
C34C C33C H33D 108.8 . . ?
C29B C33B H33E 108.4 . . ?
C29B C33B H33F 108.4 . . ?
C29B C33B C34B 115.6(4) . . ?
H33E C33B H33F 107.4 . . ?
C34B C33B H33E 108.4 . . ?
C34B C33B H33F 108.4 . . ?
C35B C34B C33B 119.2(4) . . ?
C35B C34B C40B 120.6(5) . . ?
C40B C34B C33B 120.2(4) . . ?
C35C C34C C33C 118.7(4) . . ?
C35C C34C C40C 120.1(4) . . ?
C40C C34C C33C 121.2(4) . . ?
C35 C34 C33 120.3(4) . . ?
C35 C34 C40 119.7(4) . . ?
C40 C34 C33 120.0(4) . . ?
C34B C35B H35B 121.0 . . ?
C34B C35B C36B 118.0(4) . . ?
C36B C35B H35B 121.0 . . ?
C34 C35 H35 120.7 . . ?
C36 C35 C34 118.6(4) . . ?
C36 C35 H35 120.7 . . ?
C34C C35C H35C 121.1 . . ?
C34C C35C C36C 117.9(4) . . ?
C36C C35C H35C 121.1 . . ?
N9B C36B C38B 109.4(4) . . ?
C35B C36B N9B 130.3(4) . . ?
C35B C36B C38B 120.3(4) . . ?
N9 C36 C38 108.8(4) . . ?
C35 C36 N9 130.7(4) . . ?
C35 C36 C38 120.5(4) . . ?
N9C C36C C35C 129.5(4) . . ?
C38C C36C N9C 109.7(4) . . ?
C38C C36C C35C 120.8(4) . . ?
N9B C37B N10B 112.5(4) . . ?
N9B C37B C41B 121.1(4) . . ?
N10B C37B C41B 126.3(5) . . ?
N9C C37C N10C 113.4(4) . . ?
N9C C37C C41C 119.8(4) . . ?
N10C C37C C41C 126.8(4) . . ?
N9 C37 N10 112.1(4) . . ?
N9 C37 C41 121.9(4) . . ?
N10 C37 C41 126.0(4) . . ?
N10C C38C C36C 106.0(4) . . ?
N10C C38C C39C 131.9(4) . . ?
C36C C38C C39C 122.1(4) . . ?
N10 C38 C36 106.3(4) . . ?
N10 C38 C39 132.2(4) . . ?
C36 C38 C39 121.4(5) . . ?
N10B C38B C36B 106.3(4) . . ?
C39B C38B N10B 131.4(5) . . ?
C39B C38B C36B 122.3(5) . . ?
C38C C39C H39C 121.8 . . ?
C40C C39C C38C 116.4(5) . . ?
C40C C39C H39C 121.8 . . ?
C38B C39B H39B 121.8 . . ?
C38B C39B C40B 116.5(5) . . ?
C40B C39B H39B 121.8 . . ?
C38 C39 H39 121.3 . . ?
C40 C39 C38 117.5(5) . . ?
C40 C39 H39 121.3 . . ?
C34B C40B H40B 118.9 . . ?
C39B C40B C34B 122.3(4) . . ?
C39B C40B H40B 118.9 . . ?
C34C C40C H40C 118.7 . . ?
C39C C40C C34C 122.6(4) . . ?
C39C C40C H40C 118.7 . . ?
C34 C40 H40 118.8 . . ?
C39 C40 C34 122.3(4) . . ?
C39 C40 H40 118.8 . . ?
N11B C41B C37B 113.0(5) . . ?
N11B C41B C42B 122.3(5) . . ?
C42B C41B C37B 124.3(5) . . ?
N11C C41C C37C 113.1(4) . . ?
N11C C41C C42C 122.3(4) . . ?
C42C C41C C37C 124.5(5) . . ?
N11 C41 C37 112.8(4) . . ?
N11 C41 C42 121.6(4) . . ?
C42 C41 C37 125.5(4) . . ?
C41C C42C H42C 120.9 . . ?
C43C C42C C41C 118.2(5) . . ?
C43C C42C H42C 120.9 . . ?
C41 C42 H42 120.6 . . ?
C43 C42 C41 118.8(4) . . ?
C43 C42 H42 120.6 . . ?
C41B C42B H42B 120.6 . . ?
C43B C42B C41B 118.8(6) . . ?
C43B C42B H42B 120.6 . . ?
C42 C43 H43 120.0 . . ?
C42 C43 C44 119.9(4) . . ?
C44 C43 H43 120.0 . . ?
C42C C43C H43C 119.9 . . ?
C44C C43C C42C 120.1(5) . . ?
C44C C43C H43C 119.9 . . ?
C42B C43B H43B 120.2 . . ?
C44B C43B C42B 119.6(6) . . ?
C44B C43B H43B 120.2 . . ?
C43B C44B H44B 120.8 . . ?
C43B C44B C45B 118.4(6) . . ?
C45B C44B H44B 120.8 . . ?
C43C C44C H44C 120.9 . . ?
C43C C44C C45C 118.2(5) . . ?
C45C C44C H44C 120.9 . . ?
C43 C44 H44 120.9 . . ?
C45 C44 C43 118.1(4) . . ?
C45 C44 H44 120.9 . . ?
N11B C45B C44B 122.8(5) . . ?
N11B C45B C46B 110.8(5) . . ?
C44B C45B C46B 126.0(5) . . ?
N11C C45C C44C 122.5(5) . . ?
N11C C45C C46C 111.9(4) . . ?
C44C C45C C46C 124.9(4) . . ?
N11 C45 C44 122.6(4) . . ?
N11 C45 C46 111.3(4) . . ?
C44 C45 C46 126.0(4) . . ?
O1C C46C N12C 121.6(5) . . ?
O1C C46C C45C 115.7(4) . . ?
N12C C46C C45C 122.7(4) . . ?
O1 C46 N12 121.9(4) . . ?
O1 C46 C45 115.6(4) . . ?
N12 C46 C45 122.4(4) . . ?
O1B C46B N12B 123.0(6) . . ?
O1B C46B C45B 115.9(4) . . ?
N12B C46B C45B 121.1(6) . . ?
N12 C47 H47A 109.5 . . ?
N12 C47 H47B 109.5 . . ?
N12 C47 C48 110.7(4) . . ?
H47A C47 H47B 108.1 . . ?
C48 C47 H47A 109.5 . . ?
C48 C47 H47B 109.5 . . ?
N12C C47C H47C 109.2 . . ?
N12C C47C H47D 109.2 . . ?
N12C C47C C48C 112.2(5) . . ?
H47C C47C H47D 107.9 . . ?
C48C C47C H47C 109.2 . . ?
C48C C47C H47D 109.2 . . ?
N12B C47B H47E 109.2 . . ?
N12B C47B H47F 109.2 . . ?
H47E C47B H47F 107.9 . . ?
C48B C47B N12B 111.8(6) . . ?
C48B C47B H47E 109.2 . . ?
C48B C47B H47F 109.2 . . ?
C47B C48B H48A 109.5 . . ?
C47B C48B H48B 109.5 . . ?
C47B C48B H48C 109.5 . . ?
H48A C48B H48B 109.5 . . ?
H48A C48B H48C 109.5 . . ?
H48B C48B H48C 109.5 . . ?
C47 C48 H48D 109.5 . . ?
C47 C48 H48E 109.5 . . ?
C47 C48 H48F 109.5 . . ?
H48D C48 H48E 109.5 . . ?
H48D C48 H48F 109.5 . . ?
H48E C48 H48F 109.5 . . ?
C47C C48C H48G 109.5 . . ?
C47C C48C H48H 109.5 . . ?
C47C C48C H48I 109.5 . . ?
H48G C48C H48H 109.5 . . ?
H48G C48C H48I 109.5 . . ?
H48H C48C H48I 109.5 . . ?
N12B C49B H49A 110.1 . . ?
N12B C49B H49B 110.1 . . ?
H49A C49B H49B 108.5 . . ?
C50B C49B N12B 107.8(9) . . ?
C50B C49B H49A 110.1 . . ?
C50B C49B H49B 110.1 . . ?
N12C C49C H49C 109.2 . . ?
N12C C49C H49D 109.2 . . ?
N12C C49C C50C 112.0(4) . . ?
H49C C49C H49D 107.9 . . ?
C50C C49C H49C 109.2 . . ?
C50C C49C H49D 109.2 . . ?
N12 C49 H49E 109.1 . . ?
N12 C49 H49F 109.1 . . ?
N12 C49 C50 112.6(4) . . ?
H49E C49 H49F 107.8 . . ?
C50 C49 H49E 109.1 . . ?
C50 C49 H49F 109.1 . . ?
C49 C50 H50A 109.5 . . ?
C49 C50 H50B 109.5 . . ?
C49 C50 H50C 109.5 . . ?
H50A C50 H50B 109.5 . . ?
H50A C50 H50C 109.5 . . ?
H50B C50 H50C 109.5 . . ?
C49B C50B H50D 109.5 . . ?
C49B C50B H50E 109.5 . . ?
C49B C50B H50F 109.5 . . ?
H50D C50B H50E 109.5 . . ?
H50D C50B H50F 109.5 . . ?
H50E C50B H50F 109.5 . . ?
C49C C50C H50G 109.5 . . ?
C49C C50C H50H 109.5 . . ?
C49C C50C H50I 109.5 . . ?
H50G C50C H50H 109.5 . . ?
H50G C50C H50I 109.5 . . ?
H50H C50C H50I 109.5 . . ?
C2B C51B H51A 109.5 . . ?
C2B C51B H51B 109.5 . . ?
C2B C51B H51C 109.5 . . ?
H51A C51B H51B 109.5 . . ?
H51A C51B H51C 109.5 . . ?
H51B C51B H51C 109.5 . . ?
C2C C51C H51D 109.5 . . ?
C2C C51C H51E 109.5 . . ?
C2C C51C H51F 109.5 . . ?
H51D C51C H51E 109.5 . . ?
H51D C51C H51F 109.5 . . ?
H51E C51C H51F 109.5 . . ?
C2 C51 H51G 109.5 . . ?
C2 C51 H51H 109.5 . . ?
C2 C51 H51I 109.5 . . ?
H51G C51 H51H 109.5 . . ?
H51G C51 H51I 109.5 . . ?
H51H C51 H51I 109.5 . . ?
N3B C52B H52A 109.5 . . ?
N3B C52B H52B 109.5 . . ?
N3B C52B H52C 109.5 . . ?
H52A C52B H52B 109.5 . . ?
H52A C52B H52C 109.5 . . ?
H52B C52B H52C 109.5 . . ?
N14 C52 H52D 109.5 . . ?
N14 C52 H52E 109.5 . . ?
N14 C52 H52F 109.5 . . ?
H52D C52 H52E 109.5 . . ?
H52D C52 H52F 109.5 . . ?
H52E C52 H52F 109.5 . . ?
N3C C52C H52G 109.5 . . ?
N3C C52C H52H 109.5 . . ?
N3C C52C H52I 109.5 . . ?
H52G C52C H52H 109.5 . . ?
H52G C52C H52I 109.5 . . ?
H52H C52C H52I 109.5 . . ?
N5C C53C H53A 109.5 . . ?
N5C C53C H53B 109.5 . . ?
N5C C53C H53C 109.5 . . ?
H53A C53C H53B 109.5 . . ?
H53A C53C H53C 109.5 . . ?
H53B C53C H53C 109.5 . . ?
N5B C53B H53D 109.5 . . ?
N5B C53B H53E 109.5 . . ?
N5B C53B H53F 109.5 . . ?
H53D C53B H53E 109.5 . . ?
H53D C53B H53F 109.5 . . ?
H53E C53B H53F 109.5 . . ?
N5 C53 H53G 109.5 . . ?
N5 C53 H53H 109.5 . . ?
N5 C53 H53I 109.5 . . ?
H53G C53 H53H 109.5 . . ?
H53G C53 H53I 109.5 . . ?
H53H C53 H53I 109.5 . . ?
N8C C54C H54A 109.5 . . ?
N8C C54C H54B 109.5 . . ?
N8C C54C H54C 109.5 . . ?
H54A C54C H54B 109.5 . . ?
H54A C54C H54C 109.5 . . ?
H54B C54C H54C 109.5 . . ?
N8 C54 H54D 109.5 . . ?
N8 C54 H54E 109.5 . . ?
N8 C54 H54F 109.5 . . ?
H54D C54 H54E 109.5 . . ?
H54D C54 H54F 109.5 . . ?
H54E C54 H54F 109.5 . . ?
N8B C54B H54G 109.5 . . ?
N8B C54B H54H 109.5 . . ?
N8B C54B H54I 109.5 . . ?
H54G C54B H54H 109.5 . . ?
H54G C54B H54I 109.5 . . ?
H54H C54B H54I 109.5 . . ?
N10C C55C H55A 109.5 . . ?
N10C C55C H55B 109.5 . . ?
N10C C55C H55C 109.5 . . ?
H55A C55C H55B 109.5 . . ?
H55A C55C H55C 109.5 . . ?
H55B C55C H55C 109.5 . . ?
N10 C55 H55D 109.5 . . ?
N10 C55 H55E 109.5 . . ?
N10 C55 H55F 109.5 . . ?
H55D C55 H55E 109.5 . . ?
H55D C55 H55F 109.5 . . ?
H55E C55 H55F 109.5 . . ?
N10B C55B H55G 109.5 . . ?
N10B C55B H55H 109.5 . . ?
N10B C55B H55I 109.5 . . ?
H55G C55B H55H 109.5 . . ?
H55G C55B H55I 109.5 . . ?
H55H C55B H55I 109.5 . . ?
O10T S4T O12T 121.1(5) . . ?
O10T S4T C4T 101.3(6) . . ?
O11T S4T O10T 110.5(5) . . ?
O11T S4T O12T 117.0(4) . . ?
O11T S4T C4T 103.6(6) . . ?
O12T S4T C4T 99.5(5) . . ?
F10T C4T S4T 113.5(11) . . ?
F10T C4T F11T 111.7(12) . . ?
F10T C4T F12T 109.2(12) . . ?
F11T C4T S4T 112.2(9) . . ?
F11T C4T F12T 108.8(11) . . ?
F12T C4T S4T 100.8(8) . . ?
O1T S1T C1T 102.4(3) . . ?
O2T S1T O1T 114.8(3) . . ?
O2T S1T C1T 104.8(3) . . ?
O3T S1T O1T 116.4(3) . . ?
O3T S1T O2T 113.8(3) . . ?
O3T S1T C1T 102.1(3) . . ?
F1T C1T S1T 110.8(5) . . ?
F1T C1T F3T 107.0(6) . . ?
F2T C1T S1T 111.4(5) . . ?
F2T C1T F1T 107.9(6) . . ?
F2T C1T F3T 109.5(6) . . ?
F3T C1T S1T 110.1(5) . . ?
O13T S5T O15T 115.0(4) . . ?
O13T S5T C5T 102.1(5) . . ?
O14T S5T O13T 116.1(3) . . ?
O14T S5T O15T 114.8(5) . . ?
O14T S5T C5T 105.4(7) . . ?
O15T S5T C5T 100.6(9) . . ?
F13T C5T S5T 116.6(11) . . ?
F14T C5T S5T 111.5(17) . . ?
F14T C5T F13T 104.8(12) . . ?
F15T C5T S5T 113.8(11) . . ?
F15T C5T F13T 99.5(18) . . ?
F15T C5T F14T 109.7(15) . . ?
O4T S2T C2T 103.4(3) . . ?
O5T S2T O4T 114.7(2) . . ?
O5T S2T O6T 114.4(3) . . ?
O5T S2T C2T 103.9(3) . . ?
O6T S2T O4T 114.8(2) . . ?
O6T S2T C2T 103.5(3) . . ?
F4T C2T S2T 111.5(5) . . ?
F5T C2T S2T 111.0(5) . . ?
F5T C2T F4T 107.0(6) . . ?
F5T C2T F6T 107.8(6) . . ?
F6T C2T S2T 111.9(5) . . ?
F6T C2T F4T 107.4(5) . . ?
O22T S8T O24T 96.7(7) . . ?
O22T S8T C8T 116.5(6) . . ?
O22T S8T O2 49.8(5) . . ?
O23T S8T O22T 124.4(5) . . ?
O23T S8T O24T 110.8(6) . . ?
O23T S8T C8T 108.5(6) . . ?
O23T S8T O2 79.2(6) . . ?
O24T S8T C8T 94.6(7) . . ?
O2 S8T O24T 136.8(6) . . ?
O2 S8T C8T 122.9(7) . . ?
O2 O22T S8T 69.9(7) . . ?
F2 C8T S8T 104.6(9) . . ?
F23T C8T S8T 113.0(10) . . ?
F23T C8T F2 111.4(12) . . ?
F23T C8T F24T 108.7(11) . . ?
F24T C8T S8T 114.9(10) . . ?
F24T C8T F2 103.8(11) . . ?
O7T S3T O8T 107.2(5) . . ?
O7T S3T C3T 101.3(5) . . ?
O8T S3T C3T 102.1(4) . . ?
O9T S3T O7T 121.6(6) . . ?
O9T S3T O8T 115.0(6) . . ?
O9T S3T C3T 107.0(3) . . ?
F7T C3T S3T 112.5(5) . . ?
F7T C3T F8T 112.1(6) . . ?
F7T C3T F1 107.1(5) . . ?
F8T C3T S3T 110.7(4) . . ?
F1 C3T S3T 111.7(5) . . ?
F1 C3T F8T 102.2(6) . . ?
C11S N10S C13S 133.6(11) . . ?
N10S C11S C12S 173.1(11) . . ?
C11S C12S H12A 109.5 . . ?
C11S C12S H12B 109.5 . . ?
C11S C12S H12C 109.5 . . ?
H12A C12S H12B 109.5 . . ?
H12A C12S H12C 109.5 . . ?
H12B C12S H12C 109.5 . . ?
C14S C13S N10S 175.8(12) . . ?
C13S C14S H14A 109.5 . . ?
C13S C14S H14B 109.5 . . ?
C13S C14S H14C 109.5 . . ?
H14A C14S H14B 109.5 . . ?
H14A C14S H14C 109.5 . . ?
H14B C14S H14C 109.5 . . ?
O19T S7T O20T 131.5(13) . . ?
O19T S7T O21T 126.0(15) . . ?
O19T S7T C7T 95.8(10) . . ?
O20T S7T O21T 96.1(16) . . ?
O20T S7T C7T 102.8(16) . . ?
O21T S7T C7T 96.6(12) . . ?
N1S C2S C3S 178.6(8) . . ?
C2S C3S H3SA 109.5 . . ?
C2S C3S H3SB 109.5 . . ?
C2S C3S H3SC 109.5 . . ?
H3SA C3S H3SB 109.5 . . ?
H3SA C3S H3SC 109.5 . . ?
H3SB C3S H3SC 109.5 . . ?
N4S C5S C6S 178.7(13) . . ?
C5S C6S H6SA 109.5 . . ?
C5S C6S H6SB 109.5 . . ?
C5S C6S H6SC 109.5 . . ?
H6SA C6S H6SB 109.5 . . ?
H6SA C6S H6SC 109.5 . . ?
H6SB C6S H6SC 109.5 . . ?
N7S C8S C9S 176.9(10) . . ?
C8S C9S H9SA 109.5 . . ?
C8S C9S H9SB 109.5 . . ?
C8S C9S H9SC 109.5 . . ?
H9SA C9S H9SB 109.5 . . ?
H9SA C9S H9SC 109.5 . . ?
H9SB C9S H9SC 109.5 . . ?
O26T S9T O27T 164(2) . . ?
O26T S9T O25T 97(2) . . ?
O26T S9T C9T 78.1(10) . . ?
O27T S9T C9T 90.8(14) . . ?
O25T S9T O27T 95.1(17) . . ?
O25T S9T C9T 95.0(16) . . ?
F9T C9T S9T 118.5(16) . . ?
F9T C9T F26T 93.4(19) . . ?
F26T C9T S9T 117.2(16) . . ?
F19T C9T S9T 103.4(11) . . ?
F19T C9T F9T 109.3(18) . . ?
F19T C9T F26T 115(2) . . ?
N13 C56 C57 157(3) . . ?
C56 C57 H57A 109.5 . . ?
C56 C57 H57B 109.5 . . ?
C56 C57 H57C 109.5 . . ?
H57A C57 H57B 109.5 . . ?
H57A C57 H57C 109.5 . . ?
H57B C57 H57C 109.5 . . ?
O22T O2 S8T 60.4(6) . . ?
F20T C7T S7T 101.4(15) . . ?
F20T C7T F21T 104(2) . . ?
F20T C7T F22T 110(2) . . ?
F21T C7T S7T 116.7(17) . . ?
F21T C7T F22T 110(2) . . ?
F22T C7T S7T 114.6(17) . . ?
H62A C62 H62B 109.5 . . ?
H62A C62 H62C 109.5 . . ?
H62B C62 H62C 109.5 . . ?
C61 C62 H62A 109.5 . . ?
C61 C62 H62B 109.5 . . ?
C61 C62 H62C 109.5 . . ?
N16 C61 C62 172.4(18) . . ?
F6 C6T S6T 108.2(12) . . ?
F4 C6T F6 108.5(18) . . ?
F4 C6T F5 112.2(16) . . ?
F4 C6T S6T 108.8(13) . . ?
F5 C6T F6 107.1(17) . . ?
F5 C6T S6T 111.9(12) . . ?
O7 S6T C6T 104.0(7) . . ?
O7 S6T O8 115.3(12) . . ?
O7 S6T O9 111.5(11) . . ?
O8 S6T C6T 104.7(9) . . ?
O9 S6T C6T 110.4(10) . . ?
O9 S6T O8 110.5(13) . . ?
N21 C60 C59 142(3) . . ?
C60 C59 H59A 109.5 . . ?
C60 C59 H59B 109.5 . . ?
C60 C59 H59C 109.5 . . ?
H59A C59 H59B 109.5 . . ?
H59A C59 H59C 109.5 . . ?
H59B C59 H59C 109.5 . . ?
N5S C58 C63 162(3) . . ?
C58 C63 H63A 109.5 . . ?
C58 C63 H63B 109.5 . . ?
C58 C63 H63C 109.5 . . ?
H63A C63 H63B 109.5 . . ?
H63A C63 H63C 109.5 . . ?
H63B C63 H63C 109.5 . . ?
O28T S10T C10T 102.9(18) . . ?
O29T S10T O28T 114(2) . . ?
O29T S10T C10T 103.7(19) . . ?
O30T S10T O28T 115(2) . . ?
O30T S10T O29T 115(2) . . ?
O30T S10T C10T 104.0(19) . . ?
F28T C10T S10T 89.2(11) . . ?
F28T C10T F29T 117.7(16) . . ?
F28T C10T F30T 116.8(15) . . ?
F29T C10T S10T 93.5(11) . . ?
F30T C10T S10T 126.0(16) . . ?
F30T C10T F29T 111.0(14) . . ?
N15 C64 C65 174(2) . . ?
C64 C65 H65A 109.5 . . ?
C64 C65 H65B 109.5 . . ?
C64 C65 H65C 109.5 . . ?
H65A C65 H65B 109.5 . . ?
H65A C65 H65C 109.5 . . ?
H65B C65 H65C 109.5 . . ?
O66 S3 O68 132.4(19) . . ?
O66 S3 C66 99.9(17) . . ?
O67 S3 O66 105.8(18) . . ?
O67 S3 O68 116.8(19) . . ?
O67 S3 C66 106.2(16) . . ?
O68 S3 C66 88.0(17) . . ?
F66 C66 S3 114(2) . . ?
F67 C66 S3 113(2) . . ?
F67 C66 F66 108(2) . . ?
F68 C66 S3 118(2) . . ?
F68 C66 F66 92(2) . . ?
F68 C66 F67 109(2) . . ?
N68 C69 C68 152(4) . . ?
C69 C68 H68A 109.5 . . ?
C69 C68 H68B 109.5 . . ?
C69 C68 H68C 109.5 . . ?
H68A C68 H68B 109.5 . . ?
H68A C68 H68C 109.5 . . ?
H68B C68 H68C 109.5 . . ?

loop_
_geom_bond_atom_site_label_1
_geom_bond_atom_site_label_2
_geom_bond_distance
_geom_bond_site_symmetry_2
_geom_bond_publ_flag
La2 N4 2.692(4) . ?
La2 N4C 2.650(3) . ?
La2 N4B 2.657(3) . ?
La2 N6C 2.704(4) . ?
La2 N6B 2.710(4) . ?
La2 N6 2.735(3) . ?
La2 N7C 2.670(3) . ?
La2 N7B 2.645(4) . ?
La2 N7 2.707(4) . ?
La1 O1C 2.450(3) . ?
La1 O1B 2.475(3) . ?
La1 O1 2.428(3) . ?
La1 N9 2.692(3) . ?
La1 N9B 2.714(4) . ?
La1 N9C 2.679(4) . ?
La1 N11 2.684(4) . ?
La1 N11B 2.750(4) . ?
La1 N11C 2.728(4) . ?
Zn1 N1B 2.194(4) . ?
Zn1 N1 2.220(4) . ?
Zn1 N1C 2.211(4) . ?
Zn1 N2B 2.130(4) . ?
Zn1 N2C 2.150(4) . ?
Zn1 N2 2.147(4) . ?
O1C C46C 1.263(5) . ?
O1B C46B 1.251(7) . ?
O1 C46 1.256(6) . ?
N1B C1B 1.330(6) . ?
N1B C5B 1.362(6) . ?
N1 C1 1.332(7) . ?
N1 C5 1.359(6) . ?
N1C C1C 1.333(6) . ?
N1C C5C 1.357(6) . ?
N2B C6B 1.329(6) . ?
N2B C12B 1.395(6) . ?
N2C C6C 1.333(6) . ?
N2C C12C 1.389(6) . ?
N2 C6 1.330(6) . ?
N2 C12 1.384(6) . ?
N14 C6 1.358(6) . ?
N14 C7 1.377(7) . ?
N14 C52 1.480(7) . ?
N3C C6C 1.373(6) . ?
N3C C7C 1.385(6) . ?
N3C C52C 1.470(7) . ?
N3B C6B 1.354(6) . ?
N3B C7B 1.398(6) . ?
N3B C52B 1.475(6) . ?
N4 C16 1.385(6) . ?
N4 C17 1.335(5) . ?
N4C C16C 1.393(5) . ?
N4C C17C 1.337(6) . ?
N4B C16B 1.387(5) . ?
N4B C17B 1.332(6) . ?
N5C C17C 1.354(6) . ?
N5C C18C 1.389(6) . ?
N5C C53C 1.467(6) . ?
N5B C17B 1.369(5) . ?
N5B C18B 1.388(6) . ?
N5B C53B 1.455(6) . ?
N5 C17 1.356(6) . ?
N5 C18 1.388(7) . ?
N5 C53 1.477(6) . ?
N6C C21C 1.344(6) . ?
N6C C25C 1.340(5) . ?
N6B C21B 1.346(5) . ?
N6B C25B 1.339(6) . ?
N6 C21 1.340(6) . ?
N6 C25 1.343(6) . ?
N7C C26C 1.330(6) . ?
N7C C27C 1.373(6) . ?
N7B C26B 1.339(6) . ?
N7B C27B 1.391(5) . ?
N7 C26 1.342(5) . ?
N7 C27 1.390(6) . ?
N8B C26B 1.354(6) . ?
N8B C32B 1.388(6) . ?
N8B C54B 1.467(6) . ?
N8C C26C 1.364(6) . ?
N8C C32C 1.379(6) . ?
N8C C54C 1.472(6) . ?
N8 C26 1.358(6) . ?
N8 C32 1.386(6) . ?
N8 C54 1.473(6) . ?
N9 C36 1.393(6) . ?
N9 C37 1.328(6) . ?
N9B C36B 1.397(6) . ?
N9B C37B 1.344(6) . ?
N9C C36C 1.394(6) . ?
N9C C37C 1.336(6) . ?
N10C C37C 1.347(6) . ?
N10C C38C 1.385(6) . ?
N10C C55C 1.466(6) . ?
N10 C37 1.364(5) . ?
N10 C38 1.380(6) . ?
N10 C55 1.479(6) . ?
N10B C37B 1.367(6) . ?
N10B C38B 1.387(7) . ?
N10B C55B 1.463(6) . ?
N11 C41 1.359(5) . ?
N11 C45 1.344(6) . ?
N11B C41B 1.344(7) . ?
N11B C45B 1.350(7) . ?
N11C C41C 1.352(6) . ?
N11C C45C 1.342(6) . ?
N12 C46 1.322(6) . ?
N12 C47 1.482(6) . ?
N12 C49 1.475(7) . ?
N12C C46C 1.319(6) . ?
N12C C47C 1.473(7) . ?
N12C C49C 1.491(6) . ?
N12B C46B 1.330(7) . ?
N12B C47B 1.489(10) . ?
N12B C49B 1.488(10) . ?
C1C H1C 0.9500 . ?
C1C C2C 1.397(7) . ?
C1B H1B 0.9500 . ?
C1B C2B 1.411(6) . ?
C1 H1 0.9500 . ?
C1 C2 1.394(8) . ?
C2C C3C 1.376(9) . ?
C2C C51C 1.513(7) . ?
C2B C3B 1.373(7) . ?
C2B C51B 1.510(7) . ?
C2 C3 1.375(9) . ?
C2 C51 1.511(9) . ?
C3 H3 0.9500 . ?
C3 C4 1.384(8) . ?
C3B H3B 0.9500 . ?
C3B C4B 1.392(7) . ?
C3C H3C 0.9500 . ?
C3C C4C 1.387(8) . ?
C4 H4 0.9500 . ?
C4 C5 1.379(7) . ?
C4B H4B 0.9500 . ?
C4B C5B 1.397(7) . ?
C4C H4C 0.9500 . ?
C4C C5C 1.387(7) . ?
C5B C6B 1.466(6) . ?
C5C C6C 1.458(7) . ?
C5 C6 1.475(7) . ?
C7 C8 1.380(8) . ?
C7 C12 1.405(7) . ?
C7C C8C 1.401(7) . ?
C7C C12C 1.396(6) . ?
C7B C8B 1.390(7) . ?
C7B C12B 1.395(6) . ?
C8 H8 0.9500 . ?
C8 C9 1.392(9) . ?
C8C H8C 0.9500 . ?
C8C C9C 1.361(8) . ?
C8B H8B 0.9500 . ?
C8B C9B 1.383(8) . ?
C9 H9 0.9500 . ?
C9 C10 1.394(8) . ?
C9B H9B 0.9500 . ?
C9B C10B 1.395(7) . ?
C9C H9C 0.9500 . ?
C9C C10C 1.413(7) . ?
C10B C11B 1.396(6) . ?
C10B C13B 1.521(7) . ?
C10 C11 1.385(7) . ?
C10 C13 1.520(8) . ?
C10C C11C 1.394(6) . ?
C10C C13C 1.513(6) . ?
C11 H11 0.9500 . ?
C11 C12 1.384(7) . ?
C11C H11C 0.9500 . ?
C11C C12C 1.400(6) . ?
C11B H11B 0.9500 . ?
C11B C12B 1.390(6) . ?
C13 H13A 0.9900 . ?
C13 H13B 0.9900 . ?
C13 C14 1.520(7) . ?
C13B H13C 0.9900 . ?
C13B H13D 0.9900 . ?
C13B C14B 1.522(7) . ?
C13C H13E 0.9900 . ?
C13C H13F 0.9900 . ?
C13C C14C 1.503(6) . ?
C14 C15 1.369(7) . ?
C14 C20 1.401(8) . ?
C14C C15C 1.398(6) . ?
C14C C20C 1.402(7) . ?
C14B C15B 1.387(6) . ?
C14B C20B 1.416(8) . ?
C15B H15B 0.9500 . ?
C15B C16B 1.387(7) . ?
C15 H15 0.9500 . ?
C15 C16 1.395(6) . ?
C15C H15C 0.9500 . ?
C15C C16C 1.390(6) . ?
C16 C18 1.398(6) . ?
C16B C18B 1.399(6) . ?
C16C C18C 1.391(6) . ?
C17B C21B 1.471(6) . ?
C17C C21C 1.469(6) . ?
C17 C21 1.472(6) . ?
C18B C19B 1.398(7) . ?
C18C C19C 1.405(6) . ?
C18 C19 1.388(7) . ?
C19B H19B 0.9500 . ?
C19B C20B 1.371(8) . ?
C19 H19 0.9500 . ?
C19 C20 1.382(8) . ?
C19C H19C 0.9500 . ?
C19C C20C 1.389(7) . ?
C20B H20B 0.9500 . ?
C20C H20C 0.9500 . ?
C20 H20 0.9500 . ?
C21B C22B 1.394(6) . ?
C21 C22 1.399(6) . ?
C21C C22C 1.399(6) . ?
C22 H22 0.9500 . ?
C22 C23 1.380(8) . ?
C22C H22C 0.9500 . ?
C22C C23C 1.397(7) . ?
C22B H22B 0.9500 . ?
C22B C23B 1.387(7) . ?
C23B H23B 0.9500 . ?
C23B C24B 1.374(6) . ?
C23 H23 0.9500 . ?
C23 C24 1.383(8) . ?
C23C H23C 0.9500 . ?
C23C C24C 1.374(7) . ?
C24 H24 0.9500 . ?
C24 C25 1.389(6) . ?
C24C H24C 0.9500 . ?
C24C C25C 1.408(7) . ?
C24B H24B 0.9500 . ?
C24B C25B 1.396(6) . ?
C25B C26B 1.485(6) . ?
C25C C26C 1.467(6) . ?
C25 C26 1.470(7) . ?
C27C C28C 1.399(6) . ?
C27C C32C 1.414(6) . ?
C27B C28B 1.396(6) . ?
C27B C32B 1.391(6) . ?
C27 C28 1.387(6) . ?
C27 C32 1.402(6) . ?
C28C H28C 0.9500 . ?
C28C C29C 1.382(6) . ?
C28 H28 0.9500 . ?
C28 C29 1.395(7) . ?
C28B H28B 0.9500 . ?
C28B C29B 1.387(6) . ?
C29B C30B 1.411(7) . ?
C29B C33B 1.509(6) . ?
C29 C30 1.423(7) . ?
C29 C33 1.506(7) . ?
C29C C30C 1.415(7) . ?
C29C C33C 1.521(7) . ?
C30C H30C 0.9500 . ?
C30C C31C 1.382(8) . ?
C30 H30 0.9500 . ?
C30 C31 1.375(8) . ?
C30B H30B 0.9500 . ?
C30B C31B 1.385(7) . ?
C31C H31C 0.9500 . ?
C31C C32C 1.388(7) . ?
C31B H31B 0.9500 . ?
C31B C32B 1.400(6) . ?
C31 H31 0.9500 . ?
C31 C32 1.398(7) . ?
C33 H33A 0.9900 . ?
C33 H33B 0.9900 . ?
C33 C34 1.512(7) . ?
C33C H33C 0.9900 . ?
C33C H33D 0.9900 . ?
C33C C34C 1.513(6) . ?
C33B H33E 0.9900 . ?
C33B H33F 0.9900 . ?
C33B C34B 1.532(7) . ?
C34B C35B 1.382(6) . ?
C34B C40B 1.402(7) . ?
C34C C35C 1.395(6) . ?
C34C C40C 1.406(7) . ?
C34 C35 1.397(6) . ?
C34 C40 1.408(7) . ?
C35B H35B 0.9500 . ?
C35B C36B 1.394(7) . ?
C35 H35 0.9500 . ?
C35 C36 1.391(6) . ?
C35C H35C 0.9500 . ?
C35C C36C 1.400(6) . ?
C36B C38B 1.402(7) . ?
C36 C38 1.395(6) . ?
C36C C38C 1.393(6) . ?
C37B C41B 1.470(7) . ?
C37C C41C 1.485(6) . ?
C37 C41 1.470(6) . ?
C38C C39C 1.399(7) . ?
C38 C39 1.402(7) . ?
C38B C39B 1.383(7) . ?
C39C H39C 0.9500 . ?
C39C C40C 1.385(7) . ?
C39B H39B 0.9500 . ?
C39B C40B 1.385(8) . ?
C39 H39 0.9500 . ?
C39 C40 1.367(8) . ?
C40B H40B 0.9500 . ?
C40C H40C 0.9500 . ?
C40 H40 0.9500 . ?
C41B C42B 1.406(8) . ?
C41C C42C 1.393(6) . ?
C41 C42 1.385(6) . ?
C42C H42C 0.9500 . ?
C42C C43C 1.387(7) . ?
C42 H42 0.9500 . ?
C42 C43 1.380(7) . ?
C42B H42B 0.9500 . ?
C42B C43B 1.392(9) . ?
C43 H43 0.9500 . ?
C43 C44 1.389(7) . ?
C43C H43C 0.9500 . ?
C43C C44C 1.382(8) . ?
C43B H43B 0.9500 . ?
C43B C44B 1.374(9) . ?
C44B H44B 0.9500 . ?
C44B C45B 1.411(8) . ?
C44C H44C 0.9500 . ?
C44C C45C 1.396(6) . ?
C44 H44 0.9500 . ?
C44 C45 1.382(6) . ?
C45B C46B 1.508(8) . ?
C45C C46C 1.502(7) . ?
C45 C46 1.525(5) . ?
C47 H47A 0.9900 . ?
C47 H47B 0.9900 . ?
C47 C48 1.518(7) . ?
C47C H47C 0.9900 . ?
C47C H47D 0.9900 . ?
C47C C48C 1.519(8) . ?
C47B H47E 0.9900 . ?
C47B H47F 0.9900 . ?
C47B C48B 1.456(11) . ?
C48B H48A 0.9800 . ?
C48B H48B 0.9800 . ?
C48B H48C 0.9800 . ?
C48 H48D 0.9800 . ?
C48 H48E 0.9800 . ?
C48 H48F 0.9800 . ?
C48C H48G 0.9800 . ?
C48C H48H 0.9800 . ?
C48C H48I 0.9800 . ?
C49B H49A 0.9900 . ?
C49B H49B 0.9900 . ?
C49B C50B 1.468(14) . ?
C49C H49C 0.9900 . ?
C49C H49D 0.9900 . ?
C49C C50C 1.496(8) . ?
C49 H49E 0.9900 . ?
C49 H49F 0.9900 . ?
C49 C50 1.506(8) . ?
C50 H50A 0.9800 . ?
C50 H50B 0.9800 . ?
C50 H50C 0.9800 . ?
C50B H50D 0.9800 . ?
C50B H50E 0.9800 . ?
C50B H50F 0.9800 . ?
C50C H50G 0.9800 . ?
C50C H50H 0.9800 . ?
C50C H50I 0.9800 . ?
C51B H51A 0.9800 . ?
C51B H51B 0.9800 . ?
C51B H51C 0.9800 . ?
C51C H51D 0.9800 . ?
C51C H51E 0.9800 . ?
C51C H51F 0.9800 . ?
C51 H51G 0.9800 . ?
C51 H51H 0.9800 . ?
C51 H51I 0.9800 . ?
C52B H52A 0.9800 . ?
C52B H52B 0.9800 . ?
C52B H52C 0.9800 . ?
C52 H52D 0.9800 . ?
C52 H52E 0.9800 . ?
C52 H52F 0.9800 . ?
C52C H52G 0.9800 . ?
C52C H52H 0.9800 . ?
C52C H52I 0.9800 . ?
C53C H53A 0.9800 . ?
C53C H53B 0.9800 . ?
C53C H53C 0.9800 . ?
C53B H53D 0.9800 . ?
C53B H53E 0.9800 . ?
C53B H53F 0.9800 . ?
C53 H53G 0.9800 . ?
C53 H53H 0.9800 . ?
C53 H53I 0.9800 . ?
C54C H54A 0.9800 . ?
C54C H54B 0.9800 . ?
C54C H54C 0.9800 . ?
C54 H54D 0.9800 . ?
C54 H54E 0.9800 . ?
C54 H54F 0.9800 . ?
C54B H54G 0.9800 . ?
C54B H54H 0.9800 . ?
C54B H54I 0.9800 . ?
C55C H55A 0.9800 . ?
C55C H55B 0.9800 . ?
C55C H55C 0.9800 . ?
C55 H55D 0.9800 . ?
C55 H55E 0.9800 . ?
C55 H55F 0.9800 . ?
C55B H55G 0.9800 . ?
C55B H55H 0.9800 . ?
C55B H55I 0.9800 . ?
S4T O10T 1.439(8) . ?
S4T O11T 1.418(6) . ?
S4T O12T 1.459(6) . ?
S4T C4T 1.784(11) . ?
F10T C4T 1.232(15) . ?
F11T C4T 1.257(13) . ?
F12T C4T 1.442(16) . ?
S1T O1T 1.439(4) . ?
S1T O2T 1.435(4) . ?
S1T O3T 1.433(4) . ?
S1T C1T 1.813(7) . ?
F1T C1T 1.340(8) . ?
F2T C1T 1.312(8) . ?
F3T C1T 1.348(8) . ?
S5T O13T 1.418(5) . ?
S5T O14T 1.396(5) . ?
S5T O15T 1.425(7) . ?
S5T C5T 1.66(2) . ?
F13T C5T 1.393(16) . ?
F14T C5T 1.362(16) . ?
F15T C5T 1.34(2) . ?
S2T O4T 1.444(4) . ?
S2T O5T 1.438(4) . ?
S2T O6T 1.439(4) . ?
S2T C2T 1.813(7) . ?
F4T C2T 1.339(8) . ?
F5T C2T 1.336(7) . ?
F6T C2T 1.336(8) . ?
S8T O22T 1.386(8) . ?
S8T O23T 1.377(6) . ?
S8T O24T 1.629(13) . ?
S8T C8T 1.773(14) . ?
S8T O2 1.497(12) . ?
F2 C8T 1.414(15) . ?
F23T C8T 1.307(14) . ?
F24T C8T 1.310(14) . ?
O22T O2 1.218(13) . ?
S3T O7T 1.411(8) . ?
S3T O8T 1.443(9) . ?
S3T O9T 1.373(6) . ?
S3T C3T 1.788(7) . ?
F7T C3T 1.304(7) . ?
F8T C3T 1.352(8) . ?
F1 C3T 1.321(8) . ?
N10S C11S 1.287(14) . ?
N10S C13S 1.761(19) . ?
C11S C12S 1.527(14) . ?
C12S H12A 0.9800 . ?
C12S H12B 0.9800 . ?
C12S H12C 0.9800 . ?
C13S C14S 1.548(18) . ?
C14S H14A 0.9800 . ?
C14S H14B 0.9800 . ?
C14S H14C 0.9800 . ?
S7T O19T 1.447(15) . ?
S7T O20T 1.47(2) . ?
S7T O21T 1.56(2) . ?
S7T C7T 1.870(16) . ?
F20T C7T 1.378(13) . ?
F21T C7T 1.380(13) . ?
N1S C2S 1.153(10) . ?
C2S C3S 1.445(12) . ?
C3S H3SA 0.9800 . ?
C3S H3SB 0.9800 . ?
C3S H3SC 0.9800 . ?
N4S C5S 1.130(14) . ?
C5S C6S 1.420(14) . ?
C6S H6SA 0.9800 . ?
C6S H6SB 0.9800 . ?
C6S H6SC 0.9800 . ?
N7S C8S 1.095(9) . ?
C8S C9S 1.483(12) . ?
C9S H9SA 0.9800 . ?
C9S H9SB 0.9800 . ?
C9S H9SC 0.9800 . ?
S9T O26T 1.405(13) . ?
S9T O27T 1.480(17) . ?
S9T O25T 1.457(17) . ?
S9T C9T 1.892(15) . ?
C9T F9T 1.370(17) . ?
C9T F26T 1.378(18) . ?
C9T F19T 1.363(18) . ?
C56 N13 1.07(2) . ?
C56 C57 1.23(3) . ?
C57 H57A 0.9800 . ?
C57 H57B 0.9800 . ?
C57 H57C 0.9800 . ?
F22T C7T 1.380(13) . ?
N16 C61 1.127(17) . ?
C62 H62A 0.9800 . ?
C62 H62B 0.9800 . ?
C62 H62C 0.9800 . ?
C62 C61 1.36(3) . ?
C6T F6 1.349(13) . ?
C6T F4 1.331(13) . ?
C6T F5 1.341(13) . ?
C6T S6T 1.833(15) . ?
S6T O7 1.396(11) . ?
S6T O8 1.414(12) . ?
S6T O9 1.412(12) . ?
N21 C60 1.169(18) . ?
C60 C59 1.524(18) . ?
C59 H59A 0.9800 . ?
C59 H59B 0.9799 . ?
C59 H59C 0.9801 . ?
N5S C58 1.19(2) . ?
C58 C63 1.539(19) . ?
C63 H63A 0.9800 . ?
C63 H63B 0.9800 . ?
C63 H63C 0.9800 . ?
S10T O28T 1.432(15) . ?
S10T O29T 1.429(15) . ?
S10T O30T 1.423(15) . ?
S10T C10T 1.804(18) . ?
C10T F28T 1.350(13) . ?
C10T F29T 1.377(13) . ?
C10T F30T 1.357(13) . ?
N15 C64 0.926(15) . ?
C64 C65 1.54(4) . ?
C65 H65A 0.9800 . ?
C65 H65B 0.9800 . ?
C65 H65C 0.9800 . ?
S3 O66 1.442(17) . ?
S3 O67 1.356(17) . ?
S3 O68 1.475(17) . ?
S3 C66 1.827(18) . ?
C66 F66 1.372(19) . ?
C66 F67 1.342(19) . ?
C66 F68 1.327(19) . ?
C69 C68 1.523(19) . ?
C69 N68 1.14(4) . ?
C68 H68A 0.9800 . ?
C68 H68B 0.9799 . ?
C68 H68C 0.9800 . ?

loop_
_geom_torsion_atom_site_label_1
_geom_torsion_atom_site_label_2
_geom_torsion_atom_site_label_3
_geom_torsion_atom_site_label_4
_geom_torsion
_geom_torsion_site_symmetry_1
_geom_torsion_site_symmetry_2
_geom_torsion_site_symmetry_3
_geom_torsion_site_symmetry_4
_geom_torsion_publ_flag
La2 N4 C16 C15 37.6(6) . . . . ?
La2 N4 C16 C18 -144.8(3) . . . . ?
La2 N4 C17 N5 150.2(3) . . . . ?
La2 N4 C17 C21 -34.9(5) . . . . ?
La2 N4C C16C C15C 40.6(6) . . . . ?
La2 N4C C16C C18C -139.6(3) . . . . ?
La2 N4C C17C N5C 145.5(3) . . . . ?
La2 N4C C17C C21C -37.0(5) . . . . ?
La2 N4B C16B C15B 37.5(6) . . . . ?
La2 N4B C16B C18B -143.7(3) . . . . ?
La2 N4B C17B N5B 148.7(3) . . . . ?
La2 N4B C17B C21B -35.6(5) . . . . ?
La2 N6C C21C C17C 5.9(5) . . . . ?
La2 N6C C21C C22C -179.1(3) . . . . ?
La2 N6C C25C C24C 177.5(3) . . . . ?
La2 N6C C25C C26C 1.8(5) . . . . ?
La2 N6B C21B C17B 4.7(5) . . . . ?
La2 N6B C21B C22B 178.9(3) . . . . ?
La2 N6B C25B C24B -179.2(3) . . . . ?
La2 N6B C25B C26B 5.3(4) . . . . ?
La2 N6 C21 C17 -2.4(5) . . . . ?
La2 N6 C21 C22 171.1(3) . . . . ?
La2 N6 C25 C24 -173.3(3) . . . . ?
La2 N6 C25 C26 9.9(5) . . . . ?
La2 N7C C26C N8C 146.0(3) . . . . ?
La2 N7C C26C C25C -37.1(5) . . . . ?
La2 N7C C27C C28C 40.6(6) . . . . ?
La2 N7C C27C C32C -139.8(3) . . . . ?
La2 N7B C26B N8B 142.7(3) . . . . ?
La2 N7B C26B C25B -40.9(4) . . . . ?
La2 N7B C27B C28B 45.6(6) . . . . ?
La2 N7B C27B C32B -136.7(3) . . . . ?
La2 N7 C26 N8 147.6(3) . . . . ?
La2 N7 C26 C25 -33.9(5) . . . . ?
La2 N7 C27 C28 38.8(6) . . . . ?
La2 N7 C27 C32 -141.3(3) . . . . ?
La1 O1C C46C N12C 137.0(4) . . . . ?
La1 O1C C46C C45C -42.7(5) . . . . ?
La1 O1B C46B N12B 143.4(5) . . . . ?
La1 O1B C46B C45B -37.5(6) . . . . ?
La1 O1 C46 N12 137.5(3) . . . . ?
La1 O1 C46 C45 -40.9(5) . . . . ?
La1 N9 C36 C35 24.4(7) . . . . ?
La1 N9 C36 C38 -154.7(3) . . . . ?
La1 N9 C37 N10 158.6(3) . . . . ?
La1 N9 C37 C41 -21.4(5) . . . . ?
La1 N9B C36B C35B -1.4(7) . . . . ?
La1 N9B C36B C38B -178.6(3) . . . . ?
La1 N9B C37B N10B 179.3(3) . . . . ?
La1 N9B C37B C41B 1.0(6) . . . . ?
La1 N9C C36C C35C 0.2(7) . . . . ?
La1 N9C C36C C38C -177.2(3) . . . . ?
La1 N9C C37C N10C 178.6(3) . . . . ?
La1 N9C C37C C41C 0.9(5) . . . . ?
La1 N11 C41 C37 7.1(5) . . . . ?
La1 N11 C41 C42 -172.9(4) . . . . ?
La1 N11 C45 C44 168.2(4) . . . . ?
La1 N11 C45 C46 -7.3(5) . . . . ?
La1 N11B C41B C37B 28.5(5) . . . . ?
La1 N11B C41B C42B -145.3(4) . . . . ?
La1 N11B C45B C44B 146.4(5) . . . . ?
La1 N11B C45B C46B -27.0(5) . . . . ?
La1 N11C C41C C37C 20.6(5) . . . . ?
La1 N11C C41C C42C -155.2(4) . . . . ?
La1 N11C C45C C44C 155.4(4) . . . . ?
La1 N11C C45C C46C -16.0(5) . . . . ?
Zn1 N1B C1B C2B -167.3(4) . . . . ?
Zn1 N1B C5B C4B 166.6(4) . . . . ?
Zn1 N1B C5B C6B -15.9(5) . . . . ?
Zn1 N1 C1 C2 -161.5(5) . . . . ?
Zn1 N1 C5 C4 160.8(4) . . . . ?
Zn1 N1 C5 C6 -18.7(5) . . . . ?
Zn1 N1C C1C C2C -164.6(4) . . . . ?
Zn1 N1C C5C C4C 162.7(5) . . . . ?
Zn1 N1C C5C C6C -15.8(5) . . . . ?
Zn1 N2B C6B N3B -174.1(3) . . . . ?
Zn1 N2B C6B C5B 10.2(5) . . . . ?
Zn1 N2B C12B C7B 173.7(3) . . . . ?
Zn1 N2B C12B C11B -9.6(8) . . . . ?
Zn1 N2C C6C N3C -179.8(3) . . . . ?
Zn1 N2C C6C C5C 2.7(6) . . . . ?
Zn1 N2C C12C C7C -178.6(4) . . . . ?
Zn1 N2C C12C C11C -2.6(8) . . . . ?
Zn1 N2 C6 N14 177.8(3) . . . . ?
Zn1 N2 C6 C5 1.9(5) . . . . ?
Zn1 N2 C12 C7 -175.1(4) . . . . ?
Zn1 N2 C12 C11 0.1(8) . . . . ?
N1B C1B C2B C3B 2.4(7) . . . . ?
N1B C1B C2B C51B -178.1(5) . . . . ?
N1B C5B C6B N2B 4.1(6) . . . . ?
N1B C5B C6B N3B -170.8(4) . . . . ?
N1 C1 C2 C3 2.3(11) . . . . ?
N1 C1 C2 C51 -177.5(7) . . . . ?
N1 C5 C6 N2 11.7(6) . . . . ?
N1 C5 C6 N14 -163.4(5) . . . . ?
N1C C1C C2C C3C 3.3(8) . . . . ?
N1C C1C C2C C51C -178.1(5) . . . . ?
N1C C5C C6C N2C 9.1(7) . . . . ?
N1C C5C C6C N3C -167.9(5) . . . . ?
N14 C7 C8 C9 174.4(6) . . . . ?
N14 C7 C12 N2 0.7(6) . . . . ?
N14 C7 C12 C11 -175.2(4) . . . . ?
N3C C7C C8C C9C 175.9(6) . . . . ?
N3C C7C C12C N2C 0.5(5) . . . . ?
N3C C7C C12C C11C -176.0(4) . . . . ?
N3B C7B C8B C9B 174.7(5) . . . . ?
N3B C7B C12B N2B 0.5(5) . . . . ?
N3B C7B C12B C11B -176.6(4) . . . . ?
N4 C16 C18 N5 0.1(5) . . . . ?
N4 C16 C18 C19 -179.6(5) . . . . ?
N4 C17 C21 N6 25.2(6) . . . . ?
N4 C17 C21 C22 -148.2(4) . . . . ?
N4C C16C C18C N5C -1.0(5) . . . . ?
N4C C16C C18C C19C 179.1(4) . . . . ?
N4C C17C C21C N6C 20.9(6) . . . . ?
N4C C17C C21C C22C -154.1(4) . . . . ?
N4B C16B C18B N5B -0.2(5) . . . . ?
N4B C16B C18B C19B -179.2(5) . . . . ?
N4B C17B C21B N6B 20.7(6) . . . . ?
N4B C17B C21B C22B -153.3(5) . . . . ?
N5C C17C C21C N6C -162.0(4) . . . . ?
N5C C17C C21C C22C 23.1(7) . . . . ?
N5C C18C C19C C20C -179.3(5) . . . . ?
N5B C17B C21B N6B -164.3(4) . . . . ?
N5B C17B C21B C22B 21.7(7) . . . . ?
N5B C18B C19B C20B -179.2(6) . . . . ?
N5 C17 C21 N6 -160.6(4) . . . . ?
N5 C17 C21 C22 26.0(7) . . . . ?
N5 C18 C19 C20 -179.3(5) . . . . ?
N6C C21C C22C C23C 1.7(7) . . . . ?
N6C C25C C26C N7C 24.0(6) . . . . ?
N6C C25C C26C N8C -159.5(4) . . . . ?
N6B C21B C22B C23B 0.5(7) . . . . ?
N6B C25B C26B N7B 23.8(5) . . . . ?
N6B C25B C26B N8B -160.3(4) . . . . ?
N6 C21 C22 C23 1.7(7) . . . . ?
N6 C25 C26 N7 16.6(6) . . . . ?
N6 C25 C26 N8 -165.2(4) . . . . ?
N7C C27C C28C C29C -178.2(4) . . . . ?
N7C C27C C32C N8C -1.0(5) . . . . ?
N7C C27C C32C C31C 178.7(5) . . . . ?
N7B C27B C28B C29B 178.0(4) . . . . ?
N7B C27B C32B N8B -1.0(5) . . . . ?
N7B C27B C32B C31B -179.0(4) . . . . ?
N7 C27 C28 C29 -179.8(4) . . . . ?
N7 C27 C32 N8 -1.2(5) . . . . ?
N7 C27 C32 C31 179.9(4) . . . . ?
N9 C36 C38 N10 0.7(5) . . . . ?
N9 C36 C38 C39 178.9(5) . . . . ?
N9 C37 C41 N11 9.9(6) . . . . ?
N9 C37 C41 C42 -170.0(5) . . . . ?
N9B C36B C38B N10B -0.3(5) . . . . ?
N9B C36B C38B C39B 178.8(4) . . . . ?
N9B C37B C41B N11B -19.4(6) . . . . ?
N9B C37B C41B C42B 154.2(5) . . . . ?
N9C C36C C38C N10C -0.2(5) . . . . ?
N9C C36C C38C C39C 178.2(4) . . . . ?
N9C C37C C41C N11C -13.9(6) . . . . ?
N9C C37C C41C C42C 161.8(5) . . . . ?
N10C C37C C41C N11C 168.7(4) . . . . ?
N10C C37C C41C C42C -15.6(7) . . . . ?
N10C C38C C39C C40C 176.7(4) . . . . ?
N10 C37 C41 N11 -170.1(4) . . . . ?
N10 C37 C41 C42 9.9(7) . . . . ?
N10 C38 C39 C40 177.9(5) . . . . ?
N10B C37B C41B N11B 162.6(4) . . . . ?
N10B C37B C41B C42B -23.8(8) . . . . ?
N10B C38B C39B C40B 177.5(4) . . . . ?
N11 C41 C42 C43 5.1(8) . . . . ?
N11 C45 C46 O1 29.1(5) . . . . ?
N11 C45 C46 N12 -149.2(4) . . . . ?
N11B C41B C42B C43B -1.4(8) . . . . ?
N11B C45B C46B O1B 42.0(7) . . . . ?
N11B C45B C46B N12B -138.9(6) . . . . ?
N11C C41C C42C C43C 0.2(7) . . . . ?
N11C C45C C46C O1C 37.1(5) . . . . ?
N11C C45C C46C N12C -142.6(4) . . . . ?
C1C N1C C5C C4C -3.9(8) . . . . ?
C1C N1C C5C C6C 177.6(4) . . . . ?
C1C C2C C3C C4C -3.6(10) . . . . ?
C1B N1B C5B C4B -1.3(7) . . . . ?
C1B N1B C5B C6B 176.2(4) . . . . ?
C1B C2B C3B C4B -1.6(8) . . . . ?
C1 N1 C5 C4 -2.8(7) . . . . ?
C1 N1 C5 C6 177.7(5) . . . . ?
C1 C2 C3 C4 -1.7(10) . . . . ?
C2C C3C C4C C5C 0.3(11) . . . . ?
C2B C3B C4B C5B -0.4(8) . . . . ?
C2 C3 C4 C5 -0.9(9) . . . . ?
C3 C4 C5 N1 3.2(8) . . . . ?
C3 C4 C5 C6 -177.3(5) . . . . ?
C3B C4B C5B N1B 2.0(7) . . . . ?
C3B C4B C5B C6B -175.3(5) . . . . ?
C3C C4C C5C N1C 3.5(10) . . . . ?
C3C C4C C5C C6C -178.2(6) . . . . ?
C4 C5 C6 N2 -167.8(5) . . . . ?
C4 C5 C6 N14 17.0(8) . . . . ?
C4B C5B C6B N2B -178.5(5) . . . . ?
C4B C5B C6B N3B 6.6(8) . . . . ?
C4C C5C C6C N2C -169.3(6) . . . . ?
C4C C5C C6C N3C 13.7(9) . . . . ?
C5B N1B C1B C2B -0.9(7) . . . . ?
C5C N1C C1C C2C 0.5(7) . . . . ?
C5 N1 C1 C2 0.0(9) . . . . ?
C6B N2B C12B C7B -1.9(5) . . . . ?
C6B N2B C12B C11B 174.8(4) . . . . ?
C6B N3B C7B C8B -176.5(5) . . . . ?
C6B N3B C7B C12B 1.1(5) . . . . ?
C6C N2C C12C C7C -1.7(5) . . . . ?
C6C N2C C12C C11C 174.4(5) . . . . ?
C6C N3C C7C C8C -177.0(6) . . . . ?
C6C N3C C7C C12C 0.9(6) . . . . ?
C6 N2 C12 C7 -2.0(5) . . . . ?
C6 N2 C12 C11 173.2(5) . . . . ?
C6 N14 C7 C8 -175.9(6) . . . . ?
C6 N14 C7 C12 0.9(6) . . . . ?
C7 N14 C6 N2 -2.3(6) . . . . ?
C7 N14 C6 C5 173.2(5) . . . . ?
C7 C8 C9 C10 0.7(9) . . . . ?
C7C N3C C6C N2C -2.0(6) . . . . ?
C7C N3C C6C C5C 175.2(5) . . . . ?
C7C C8C C9C C10C -1.1(8) . . . . ?
C7B N3B C6B N2B -2.5(5) . . . . ?
C7B N3B C6B C5B 172.7(4) . . . . ?
C7B C8B C9B C10B 1.4(7) . . . . ?
C8 C7 C12 N2 177.9(5) . . . . ?
C8 C7 C12 C11 1.9(8) . . . . ?
C8 C9 C10 C11 0.6(9) . . . . ?
C8 C9 C10 C13 -177.1(6) . . . . ?
C8C C7C C12C N2C 178.6(5) . . . . ?
C8C C7C C12C C11C 2.1(7) . . . . ?
C8C C9C C10C C11C 3.5(7) . . . . ?
C8C C9C C10C C13C -174.1(5) . . . . ?
C8B C7B C12B N2B 178.4(4) . . . . ?
C8B C7B C12B C11B 1.4(7) . . . . ?
C8B C9B C10B C11B 1.2(7) . . . . ?
C8B C9B C10B C13B -178.4(4) . . . . ?
C9 C10 C11 C12 -0.6(7) . . . . ?
C9 C10 C13 C14 -130.7(5) . . . . ?
C9B C10B C11B C12B -2.5(6) . . . . ?
C9B C10B C13B C14B -133.1(5) . . . . ?
C9C C10C C11C C12C -3.1(6) . . . . ?
C9C C10C C13C C14C -133.3(4) . . . . ?
C10B C11B C12B N2B -175.0(4) . . . . ?
C10B C11B C12B C7B 1.3(6) . . . . ?
C10B C13B C14B C15B 39.8(6) . . . . ?
C10B C13B C14B C20B -141.3(5) . . . . ?
C10 C11 C12 N2 -175.4(5) . . . . ?
C10 C11 C12 C7 -0.6(7) . . . . ?
C10 C13 C14 C15 32.0(7) . . . . ?
C10 C13 C14 C20 -147.9(5) . . . . ?
C10C C11C C12C N2C -175.3(4) . . . . ?
C10C C11C C12C C7C 0.4(6) . . . . ?
C10C C13C C14C C15C 32.0(6) . . . . ?
C10C C13C C14C C20C -149.9(4) . . . . ?
C11 C10 C13 C14 51.5(7) . . . . ?
C11C C10C C13C C14C 49.1(6) . . . . ?
C11B C10B C13B C14B 47.3(6) . . . . ?
C12B N2B C6B N3B 2.7(5) . . . . ?
C12B N2B C6B C5B -172.9(4) . . . . ?
C12B C7B C8B C9B -2.7(7) . . . . ?
C12 N2 C6 N14 2.7(5) . . . . ?
C12 N2 C6 C5 -173.2(4) . . . . ?
C12 C7 C8 C9 -1.9(9) . . . . ?
C12C N2C C6C N3C 2.3(5) . . . . ?
C12C N2C C6C C5C -175.2(4) . . . . ?
C12C C7C C8C C9C -1.7(8) . . . . ?
C13 C10 C11 C12 177.1(4) . . . . ?
C13 C14 C15 C16 178.5(4) . . . . ?
C13 C14 C20 C19 180.0(5) . . . . ?
C13B C10B C11B C12B 177.1(4) . . . . ?
C13B C14B C15B C16B 178.3(4) . . . . ?
C13B C14B C20B C19B -179.0(5) . . . . ?
C13C C10C C11C C12C 174.6(4) . . . . ?
C13C C14C C15C C16C 177.4(4) . . . . ?
C13C C14C C20C C19C -177.9(4) . . . . ?
C14 C15 C16 N4 179.7(4) . . . . ?
C14 C15 C16 C18 2.3(6) . . . . ?
C14C C15C C16C N4C -179.1(4) . . . . ?
C14C C15C C16C C18C 1.2(6) . . . . ?
C14B C15B C16B N4B 179.6(4) . . . . ?
C14B C15B C16B C18B 0.9(7) . . . . ?
C15B C14B C20B C19B -0.1(8) . . . . ?
C15B C16B C18B N5B 178.8(4) . . . . ?
C15B C16B C18B C19B -0.3(8) . . . . ?
C15 C14 C20 C19 0.0(8) . . . . ?
C15 C16 C18 N5 177.9(4) . . . . ?
C15 C16 C18 C19 -1.8(7) . . . . ?
C15C C14C C20C C19C 0.3(7) . . . . ?
C15C C16C C18C N5C 178.8(4) . . . . ?
C15C C16C C18C C19C -1.1(7) . . . . ?
C16 N4 C17 N5 -1.7(5) . . . . ?
C16 N4 C17 C21 173.2(4) . . . . ?
C16 C18 C19 C20 0.3(8) . . . . ?
C16B N4B C17B N5B -1.7(5) . . . . ?
C16B N4B C17B C21B 174.0(4) . . . . ?
C16B C18B C19B C20B -0.5(8) . . . . ?
C16C N4C C17C N5C -2.7(5) . . . . ?
C16C N4C C17C C21C 174.8(4) . . . . ?
C16C C18C C19C C20C 0.6(7) . . . . ?
C17B N4B C16B C15B -177.7(5) . . . . ?
C17B N4B C16B C18B 1.1(5) . . . . ?
C17B N5B C18B C16B -0.8(5) . . . . ?
C17B N5B C18B C19B 178.1(6) . . . . ?
C17B C21B C22B C23B 174.0(4) . . . . ?
C17C N4C C16C C15C -177.6(4) . . . . ?
C17C N4C C16C C18C 2.2(4) . . . . ?
C17C N5C C18C C16C -0.6(5) . . . . ?
C17C N5C C18C C19C 179.3(5) . . . . ?
C17C C21C C22C C23C 176.2(4) . . . . ?
C17 N4 C16 C15 -176.6(4) . . . . ?
C17 N4 C16 C18 1.0(5) . . . . ?
C17 N5 C18 C16 -1.1(5) . . . . ?
C17 N5 C18 C19 178.5(5) . . . . ?
C17 C21 C22 C23 174.6(4) . . . . ?
C18B N5B C17B N4B 1.6(5) . . . . ?
C18B N5B C17B C21B -173.7(4) . . . . ?
C18B C19B C20B C14B 0.7(9) . . . . ?
C18C N5C C17C N4C 2.1(5) . . . . ?
C18C N5C C17C C21C -175.2(4) . . . . ?
C18C C19C C20C C14C -0.2(7) . . . . ?
C18 N5 C17 N4 1.8(5) . . . . ?
C18 N5 C17 C21 -172.7(4) . . . . ?
C18 C19 C20 C14 0.6(8) . . . . ?
C20B C14B C15B C16B -0.7(7) . . . . ?
C20C C14C C15C C16C -0.7(6) . . . . ?
C20 C14 C15 C16 -1.5(7) . . . . ?
C21B N6B C25B C24B -0.5(6) . . . . ?
C21B N6B C25B C26B -175.9(4) . . . . ?
C21B C22B C23B C24B -0.9(7) . . . . ?
C21 N6 C25 C24 -0.7(6) . . . . ?
C21 N6 C25 C26 -177.5(4) . . . . ?
C21 C22 C23 C24 0.3(7) . . . . ?
C21C N6C C25C C24C -0.7(6) . . . . ?
C21C N6C C25C C26C -176.4(4) . . . . ?
C21C C22C C23C C24C -1.1(8) . . . . ?
C22 C23 C24 C25 -2.4(8) . . . . ?
C22C C23C C24C C25C -0.4(8) . . . . ?
C22B C23B C24B C25B 0.7(7) . . . . ?
C23B C24B C25B N6B 0.1(7) . . . . ?
C23B C24B C25B C26B 174.9(4) . . . . ?
C23 C24 C25 N6 2.7(7) . . . . ?
C23 C24 C25 C26 179.2(4) . . . . ?
C23C C24C C25C N6C 1.3(7) . . . . ?
C23C C24C C25C C26C 176.5(5) . . . . ?
C24 C25 C26 N7 -160.2(4) . . . . ?
C24 C25 C26 N8 18.0(7) . . . . ?
C24C C25C C26C N7C -151.6(5) . . . . ?
C24C C25C C26C N8C 24.9(7) . . . . ?
C24B C25B C26B N7B -151.6(4) . . . . ?
C24B C25B C26B N8B 24.4(7) . . . . ?
C25B N6B C21B C17B -174.0(4) . . . . ?
C25B N6B C21B C22B 0.2(6) . . . . ?
C25C N6C C21C C17C -175.8(4) . . . . ?
C25C N6C C21C C22C -0.8(6) . . . . ?
C25 N6 C21 C17 -175.0(4) . . . . ?
C25 N6 C21 C22 -1.5(6) . . . . ?
C26B N7B C27B C28B -175.9(4) . . . . ?
C26B N7B C27B C32B 1.8(4) . . . . ?
C26B N8B C32B C27B -0.3(5) . . . . ?
C26B N8B C32B C31B 177.5(5) . . . . ?
C26C N7C C27C C28C -178.3(5) . . . . ?
C26C N7C C27C C32C 1.3(5) . . . . ?
C26C N8C C32C C27C 0.3(5) . . . . ?
C26C N8C C32C C31C -179.4(6) . . . . ?
C26 N7 C27 C28 -177.9(4) . . . . ?
C26 N7 C27 C32 1.9(4) . . . . ?
C26 N8 C32 C27 -0.1(5) . . . . ?
C26 N8 C32 C31 178.8(5) . . . . ?
C27C N7C C26C N8C -1.1(5) . . . . ?
C27C N7C C26C C25C 175.8(4) . . . . ?
C27C C28C C29C C30C -1.4(7) . . . . ?
C27C C28C C29C C33C 176.4(4) . . . . ?
C27B N7B C26B N8B -2.1(5) . . . . ?
C27B N7B C26B C25B 174.4(4) . . . . ?
C27B C28B C29B C30B 0.4(6) . . . . ?
C27B C28B C29B C33B -179.8(4) . . . . ?
C27 N7 C26 N8 -2.1(5) . . . . ?
C27 N7 C26 C25 176.3(4) . . . . ?
C27 C28 C29 C30 -0.1(6) . . . . ?
C27 C28 C29 C33 178.7(4) . . . . ?
C28C C27C C32C N8C 178.6(4) . . . . ?
C28C C27C C32C C31C -1.6(7) . . . . ?
C28C C29C C30C C31C -0.1(8) . . . . ?
C28C C29C C33C C34C 31.3(6) . . . . ?
C28 C27 C32 N8 178.7(4) . . . . ?
C28 C27 C32 C31 -0.3(7) . . . . ?
C28 C29 C30 C31 -0.1(7) . . . . ?
C28 C29 C33 C34 21.7(6) . . . . ?
C28B C27B C32B N8B 176.9(4) . . . . ?
C28B C27B C32B C31B -1.1(7) . . . . ?
C28B C29B C30B C31B -0.8(7) . . . . ?
C28B C29B C33B C34B 23.1(6) . . . . ?
C29B C30B C31B C32B 0.2(7) . . . . ?
C29B C33B C34B C35B 59.6(5) . . . . ?
C29B C33B C34B C40B -121.7(4) . . . . ?
C29 C30 C31 C32 0.1(7) . . . . ?
C29 C33 C34 C35 52.9(6) . . . . ?
C29 C33 C34 C40 -128.8(5) . . . . ?
C29C C30C C31C C32C 0.7(9) . . . . ?
C29C C33C C34C C35C 52.5(6) . . . . ?
C29C C33C C34C C40C -127.0(5) . . . . ?
C30C C29C C33C C34C -150.9(5) . . . . ?
C30C C31C C32C N8C 179.8(5) . . . . ?
C30C C31C C32C C27C 0.2(8) . . . . ?
C30 C29 C33 C34 -159.5(4) . . . . ?
C30 C31 C32 N8 -178.6(5) . . . . ?
C30 C31 C32 C27 0.0(7) . . . . ?
C30B C29B C33B C34B -157.0(4) . . . . ?
C30B C31B C32B N8B -176.8(4) . . . . ?
C30B C31B C32B C27B 0.7(7) . . . . ?
C32 N8 C26 N7 1.4(5) . . . . ?
C32 N8 C26 C25 -176.9(4) . . . . ?
C32 C27 C28 C29 0.3(6) . . . . ?
C32C N8C C26C N7C 0.5(5) . . . . ?
C32C N8C C26C C25C -176.2(4) . . . . ?
C32C C27C C28C C29C 2.2(6) . . . . ?
C32B N8B C26B N7B 1.5(5) . . . . ?
C32B N8B C26B C25B -174.6(4) . . . . ?
C32B C27B C28B C29B 0.5(6) . . . . ?
C33 C29 C30 C31 -178.9(4) . . . . ?
C33 C34 C35 C36 177.3(4) . . . . ?
C33 C34 C40 C39 -177.3(5) . . . . ?
C33C C29C C30C C31C -177.9(5) . . . . ?
C33C C34C C35C C36C 178.2(4) . . . . ?
C33C C34C C40C C39C -178.9(4) . . . . ?
C33B C29B C30B C31B 179.4(4) . . . . ?
C33B C34B C35B C36B 177.9(4) . . . . ?
C33B C34B C40B C39B -177.9(4) . . . . ?
C34B C35B C36B N9B -177.1(4) . . . . ?
C34B C35B C36B C38B -0.2(6) . . . . ?
C34C C35C C36C N9C -175.9(4) . . . . ?
C34C C35C C36C C38C 1.3(6) . . . . ?
C34 C35 C36 N9 -178.3(4) . . . . ?
C34 C35 C36 C38 0.7(7) . . . . ?
C35B C34B C40B C39B 0.7(6) . . . . ?
C35B C36B C38B N10B -177.8(4) . . . . ?
C35B C36B C38B C39B 1.3(7) . . . . ?
C35 C34 C40 C39 1.0(8) . . . . ?
C35 C36 C38 N10 -178.5(4) . . . . ?
C35 C36 C38 C39 -0.3(7) . . . . ?
C35C C34C C40C C39C 1.6(7) . . . . ?
C35C C36C C38C N10C -177.9(4) . . . . ?
C35C C36C C38C C39C 0.6(6) . . . . ?
C36B N9B C37B N10B 0.6(5) . . . . ?
C36B N9B C37B C41B -177.7(4) . . . . ?
C36B C38B C39B C40B -1.4(7) . . . . ?
C36 N9 C37 N10 0.5(5) . . . . ?
C36 N9 C37 C41 -179.5(4) . . . . ?
C36 C38 C39 C40 0.3(8) . . . . ?
C36C N9C C37C N10C 1.8(5) . . . . ?
C36C N9C C37C C41C -175.9(4) . . . . ?
C36C C38C C39C C40C -1.3(7) . . . . ?
C37B N9B C36B C35B 177.0(4) . . . . ?
C37B N9B C36B C38B -0.1(5) . . . . ?
C37B N10B C38B C36B 0.6(5) . . . . ?
C37B N10B C38B C39B -178.4(5) . . . . ?
C37B C41B C42B C43B -174.5(5) . . . . ?
C37C N9C C36C C35C 176.5(4) . . . . ?
C37C N9C C36C C38C -0.9(5) . . . . ?
C37C N10C C38C C36C 1.3(5) . . . . ?
C37C N10C C38C C39C -176.9(5) . . . . ?
C37C C41C C42C C43C -175.2(5) . . . . ?
C37 N9 C36 C35 178.3(5) . . . . ?
C37 N9 C36 C38 -0.7(5) . . . . ?
C37 N10 C38 C36 -0.4(5) . . . . ?
C37 N10 C38 C39 -178.3(6) . . . . ?
C37 C41 C42 C43 -175.0(5) . . . . ?
C38C N10C C37C N9C -2.0(5) . . . . ?
C38C N10C C37C C41C 175.5(4) . . . . ?
C38C C39C C40C C34C 0.2(7) . . . . ?
C38 N10 C37 N9 0.0(5) . . . . ?
C38 N10 C37 C41 180.0(4) . . . . ?
C38 C39 C40 C34 -0.6(9) . . . . ?
C38B N10B C37B N9B -0.8(5) . . . . ?
C38B N10B C37B C41B 177.4(4) . . . . ?
C38B C39B C40B C34B 0.4(7) . . . . ?
C40B C34B C35B C36B -0.8(6) . . . . ?
C40C C34C C35C C36C -2.3(6) . . . . ?
C40 C34 C35 C36 -1.0(7) . . . . ?
C41B N11B C45B C44B -4.8(8) . . . . ?
C41B N11B C45B C46B -178.1(4) . . . . ?
C41B C42B C43B C44B -0.9(10) . . . . ?
C41C N11C C45C C44C -3.8(7) . . . . ?
C41C N11C C45C C46C -175.1(4) . . . . ?
C41C C42C C43C C44C -1.7(8) . . . . ?
C41 N11 C45 C44 -2.3(7) . . . . ?
C41 N11 C45 C46 -177.7(4) . . . . ?
C41 C42 C43 C44 -1.8(9) . . . . ?
C42C C43C C44C C45C 0.5(8) . . . . ?
C42 C43 C44 C45 -3.2(8) . . . . ?
C42B C43B C44B C45B 0.3(10) . . . . ?
C43 C44 C45 N11 5.4(8) . . . . ?
C43 C44 C45 C46 -179.9(5) . . . . ?
C43C C44C C45C N11C 2.3(7) . . . . ?
C43C C44C C45C C46C 172.5(5) . . . . ?
C43B C44B C45B N11B 2.6(9) . . . . ?
C43B C44B C45B C46B 174.9(6) . . . . ?
C44B C45B C46B O1B -131.1(6) . . . . ?
C44B C45B C46B N12B 48.0(9) . . . . ?
C44C C45C C46C O1C -134.0(5) . . . . ?
C44C C45C C46C N12C 46.3(7) . . . . ?
C44 C45 C46 O1 -146.1(5) . . . . ?
C44 C45 C46 N12 35.5(7) . . . . ?
C45B N11B C41B C37B 178.0(4) . . . . ?
C45B N11B C41B C42B 4.2(7) . . . . ?
C45C N11C C41C C37C 178.3(4) . . . . ?
C45C N11C C41C C42C 2.5(6) . . . . ?
C45 N11 C41 C37 177.0(4) . . . . ?
C45 N11 C41 C42 -3.1(6) . . . . ?
C46C N12C C47C C48C 108.7(6) . . . . ?
C46C N12C C49C C50C 76.0(7) . . . . ?
C46 N12 C47 C48 99.4(5) . . . . ?
C46 N12 C49 C50 87.0(6) . . . . ?
C46B N12B C47B C48B 101.5(9) . . . . ?
C46B N12B C49B C50B 115.7(11) . . . . ?
C47 N12 C46 O1 5.4(6) . . . . ?
C47 N12 C46 C45 -176.3(4) . . . . ?
C47 N12 C49 C50 -84.9(6) . . . . ?
C47C N12C C46C O1C 3.4(7) . . . . ?
C47C N12C C46C C45C -176.9(4) . . . . ?
C47C N12C C49C C50C -94.2(6) . . . . ?
C47B N12B C46B O1B 4.0(9) . . . . ?
C47B N12B C46B C45B -175.0(5) . . . . ?
C47B N12B C49B C50B -61.4(12) . . . . ?
C49B N12B C46B O1B -173.1(6) . . . . ?
C49B N12B C46B C45B 7.9(10) . . . . ?
C49B N12B C47B C48B -81.2(10) . . . . ?
C49C N12C C46C O1C -166.3(4) . . . . ?
C49C N12C C46C C45C 13.4(7) . . . . ?
C49C N12C C47C C48C -80.7(6) . . . . ?
C49 N12 C46 O1 -166.2(4) . . . . ?
C49 N12 C46 C45 12.1(7) . . . . ?
C49 N12 C47 C48 -88.0(5) . . . . ?
C51B C2B C3B C4B 178.8(5) . . . . ?
C51C C2C C3C C4C 177.9(6) . . . . ?
C51 C2 C3 C4 178.0(8) . . . . ?
C52B N3B C6B N2B -179.4(5) . . . . ?
C52B N3B C6B C5B -4.2(8) . . . . ?
C52B N3B C7B C8B 0.6(8) . . . . ?
C52B N3B C7B C12B 178.3(5) . . . . ?
C52 N14 C6 N2 -172.0(7) . . . . ?
C52 N14 C6 C5 3.5(10) . . . . ?
C52 N14 C7 C8 -5.5(11) . . . . ?
C52 N14 C7 C12 171.3(6) . . . . ?
C52C N3C C6C N2C -173.2(6) . . . . ?
C52C N3C C6C C5C 4.1(10) . . . . ?
C52C N3C C7C C8C -5.2(10) . . . . ?
C52C N3C C7C C12C 172.7(6) . . . . ?
C53C N5C C17C N4C -173.6(4) . . . . ?
C53C N5C C17C C21C 9.0(7) . . . . ?
C53C N5C C18C C16C 175.5(4) . . . . ?
C53C N5C C18C C19C -4.6(8) . . . . ?
C53B N5B C17B N4B -172.6(5) . . . . ?
C53B N5B C17B C21B 12.1(9) . . . . ?
C53B N5B C18B C16B 173.8(5) . . . . ?
C53B N5B C18B C19B -7.3(9) . . . . ?
C53 N5 C17 N4 -172.2(5) . . . . ?
C53 N5 C17 C21 13.3(8) . . . . ?
C53 N5 C18 C16 173.4(4) . . . . ?
C53 N5 C18 C19 -7.0(9) . . . . ?
C54C N8C C26C N7C -174.2(5) . . . . ?
C54C N8C C26C C25C 9.1(8) . . . . ?
C54C N8C C32C C27C 175.2(5) . . . . ?
C54C N8C C32C C31C -4.5(9) . . . . ?
C54 N8 C26 N7 -173.8(5) . . . . ?
C54 N8 C26 C25 7.9(8) . . . . ?
C54 N8 C32 C27 175.5(4) . . . . ?
C54 N8 C32 C31 -5.6(8) . . . . ?
C54B N8B C26B N7B -175.1(4) . . . . ?
C54B N8B C26B C25B 8.8(7) . . . . ?
C54B N8B C32B C27B 176.6(4) . . . . ?
C54B N8B C32B C31B -5.6(8) . . . . ?
C55C N10C C37C N9C 176.5(4) . . . . ?
C55C N10C C37C C41C -6.0(7) . . . . ?
C55C N10C C38C C36C -177.3(4) . . . . ?
C55C N10C C38C C39C 4.4(7) . . . . ?
C55 N10 C37 N9 -177.5(5) . . . . ?
C55 N10 C37 C41 2.5(8) . . . . ?
C55 N10 C38 C36 177.2(5) . . . . ?
C55 N10 C38 C39 -0.6(9) . . . . ?
C55B N10B C37B N9B 178.3(4) . . . . ?
C55B N10B C37B C41B -3.6(8) . . . . ?
C55B N10B C38B C36B -178.5(4) . . . . ?
C55B N10B C38B C39B 2.5(8) . . . . ?
O10T S4T C4T F10T -177.5(11) . . . . ?
O10T S4T C4T F11T -49.8(12) . . . . ?
O10T S4T C4T F12T 65.8(8) . . . . ?
O11T S4T C4T F10T -63.0(11) . . . . ?
O11T S4T C4T F11T 64.7(12) . . . . ?
O11T S4T C4T F12T -179.7(7) . . . . ?
O12T S4T C4T F10T 57.9(11) . . . . ?
O12T S4T C4T F11T -174.4(11) . . . . ?
O12T S4T C4T F12T -58.8(8) . . . . ?
O1T S1T C1T F1T 56.9(6) . . . . ?
O1T S1T C1T F2T -63.3(5) . . . . ?
O1T S1T C1T F3T 175.1(5) . . . . ?
O2T S1T C1T F1T -63.3(6) . . . . ?
O2T S1T C1T F2T 176.5(5) . . . . ?
O2T S1T C1T F3T 54.9(5) . . . . ?
O3T S1T C1T F1T 177.7(5) . . . . ?
O3T S1T C1T F2T 57.6(5) . . . . ?
O3T S1T C1T F3T -64.1(5) . . . . ?
O13T S5T C5T F13T 177.1(13) . . . . ?
O13T S5T C5T F14T -62.6(11) . . . . ?
O13T S5T C5T F15T 62.1(12) . . . . ?
O14T S5T C5T F13T 55.4(15) . . . . ?
O14T S5T C5T F14T 175.7(9) . . . . ?
O14T S5T C5T F15T -59.6(11) . . . . ?
O15T S5T C5T F13T -64.2(14) . . . . ?
O15T S5T C5T F14T 56.1(11) . . . . ?
O15T S5T C5T F15T -179.2(10) . . . . ?
O4T S2T C2T F4T 58.3(5) . . . . ?
O4T S2T C2T F5T -60.9(6) . . . . ?
O4T S2T C2T F6T 178.7(4) . . . . ?
O5T S2T C2T F4T 178.5(5) . . . . ?
O5T S2T C2T F5T 59.3(6) . . . . ?
O5T S2T C2T F6T -61.2(4) . . . . ?
O6T S2T C2T F4T -61.7(5) . . . . ?
O6T S2T C2T F5T 179.0(5) . . . . ?
O6T S2T C2T F6T 58.6(5) . . . . ?
O22T S8T C8T F2 -82.4(11) . . . . ?
O22T S8T C8T F23T 39.0(13) . . . . ?
O22T S8T C8T F24T 164.5(10) . . . . ?
O23T S8T O22T O2 -28.6(10) . . . . ?
O23T S8T C8T F2 64.1(10) . . . . ?
O23T S8T C8T F23T -174.6(10) . . . . ?
O23T S8T C8T F24T -49.1(12) . . . . ?
O23T S8T O2 O22T 156.3(8) . . . . ?
O24T S8T O22T O2 -149.5(8) . . . . ?
O24T S8T C8T F2 177.8(9) . . . . ?
O24T S8T C8T F23T -60.9(12) . . . . ?
O24T S8T C8T F24T 64.6(11) . . . . ?
O24T S8T O2 O22T 47.4(12) . . . . ?
C8T S8T O22T O2 111.9(8) . . . . ?
C8T S8T O2 O22T -98.5(9) . . . . ?
O7T S3T C3T F7T 56.8(7) . . . . ?
O7T S3T C3T F8T -176.9(6) . . . . ?
O7T S3T C3T F1 -63.7(6) . . . . ?
O8T S3T C3T F7T -53.8(6) . . . . ?
O8T S3T C3T F8T 72.5(6) . . . . ?
O8T S3T C3T F1 -174.3(5) . . . . ?
O9T S3T C3T F7T -174.9(7) . . . . ?
O9T S3T C3T F8T -48.6(7) . . . . ?
O9T S3T C3T F1 64.6(7) . . . . ?
O19T S7T C7T F20T -58.4(17) . . . . ?
O19T S7T C7T F21T -171(2) . . . . ?
O19T S7T C7T F22T 59.4(19) . . . . ?
O20T S7T C7T F20T 166.7(18) . . . . ?
O20T S7T C7T F21T 55(2) . . . . ?
O20T S7T C7T F22T -75(2) . . . . ?
O21T S7T C7T F20T 69(2) . . . . ?
O21T S7T C7T F21T -43(2) . . . . ?
O21T S7T C7T F22T -173(2) . . . . ?
O26T S9T C9T F9T -150(3) . . . . ?
O26T S9T C9T F26T 100(2) . . . . ?
O26T S9T C9T F19T -29(2) . . . . ?
O27T S9T C9T F9T 42(2) . . . . ?
O27T S9T C9T F26T -69(2) . . . . ?
O27T S9T C9T F19T 163.0(19) . . . . ?
O25T S9T C9T F9T -53(2) . . . . ?
O25T S9T C9T F26T -164(2) . . . . ?
O25T S9T C9T F19T 68(2) . . . . ?
O2 S8T C8T F2 -24.8(12) . . . . ?
O2 S8T C8T F23T 96.5(12) . . . . ?
O2 S8T C8T F24T -138.0(10) . . . . ?
F6 C6T S6T O7 -47.6(16) . . . . ?
F6 C6T S6T O8 73.7(18) . . . . ?
F6 C6T S6T O9 -167.4(16) . . . . ?
F4 C6T S6T O7 -165.3(18) . . . . ?
F4 C6T S6T O8 -44(2) . . . . ?
F4 C6T S6T O9 75(2) . . . . ?
F5 C6T S6T O7 70.1(17) . . . . ?
F5 C6T S6T O8 -168.6(18) . . . . ?
F5 C6T S6T O9 -49.7(18) . . . . ?
O28T S10T C10T F28T -16(4) . . . . ?
O28T S10T C10T F29T 101(4) . . . . ?
O28T S10T C10T F30T -140(4) . . . . ?
O29T S10T C10T F28T 103(4) . . . . ?
O29T S10T C10T F29T -140(4) . . . . ?
O29T S10T C10T F30T -20(4) . . . . ?
O30T S10T C10T F28T -137(4) . . . . ?
O30T S10T C10T F29T -19(4) . . . . ?
O30T S10T C10T F30T 100(4) . . . . ?
O66 S3 C66 F66 55(3) . . . . ?
O66 S3 C66 F67 -69(3) . . . . ?
O66 S3 C66 F68 161(3) . . . . ?
O67 S3 C66 F66 -55(3) . . . . ?
O67 S3 C66 F67 -179(2) . . . . ?
O67 S3 C66 F68 51(3) . . . . ?
O68 S3 C66 F66 -172(2) . . . . ?
O68 S3 C66 F67 63(3) . . . . ?
O68 S3 C66 F68 -66(2) . . . . ?

loop_
_exptl_oxdiff_crystal_face_indexfrac_h
_exptl_oxdiff_crystal_face_indexfrac_k
_exptl_oxdiff_crystal_face_indexfrac_l
_exptl_oxdiff_crystal_face_x
_exptl_oxdiff_crystal_face_y
_exptl_oxdiff_crystal_face_z
-1.9996 -3.9976 -4.9960 0.2967 -0.1464 -0.0148
1.9989 0.9983 0.9992 -0.1151 0.0418 -0.0693
2.9990 4.9973 4.9957 -0.3501 0.1377 -0.0212
0.0000 1.0005 -0.0004 -0.0213 -0.0190 0.0106
0.9992 -0.0002 -0.9995 -0.0027 -0.0302 -0.0596
-0.9992 0.0002 0.9995 0.0027 0.0302 0.0596
0.0001 -2.0016 1.0003 0.0131 0.0784 -0.0081
-0.0001 2.0016 -1.0003 -0.0131 -0.0784 0.0081
-2.9979 5.0044 0.9975 -0.0392 -0.0852 0.2055
2.9979 -5.0044 -0.9975 0.0392 0.0852 -0.2055
-0.9993 -5.0023 1.0014 0.1090 0.1251 0.0067
